data_7714530
loop_
_publ_author_name
'Shelyganov, Pavel'
'El Sayed Moussa, Mehdi'
'Seidl, Michael'
'Zimmermann, Lisa'
'Silva, Wagner'
'Scheer, Manfred'

_publ_section_title
;
 Novel synthetic route towards heteroleptic pnictogen-rich
 organometallic-inorganic coordination compounds
;
_journal_name_full 'Dalton Transactions'
_journal_paper_doi 10.1039/D3DT03490A
_journal_year 2023
_chemical_formula_moiety 'C56 H40 Ag2 As1.71 Mo8 O16 P6.29, 2(Al C16 F36 O4), 2(C H2 Cl2)'
_chemical_formula_sum 'C90 H44 Ag2 Al2 As1.71 Cl4 F72 Mo8 O24 P6.29'
_chemical_formula_weight 4379.18
_space_group_crystal_system monoclinic
_space_group_IT_number 14
_space_group_name_Hall '-P 2ybc'
_space_group_name_H-M_alt 'P 1 21/c 1'
_atom_sites_solution_hydrogens geom
_atom_sites_solution_primary dual
_audit_creation_date 2021-12-22
_audit_creation_method
;
Olex2 1.5-alpha
(compiled 2021.12.21 svn.raa29eb21 for OlexSys, GUI svn.r6440)
;
_audit_update_record
;
2023-10-12 deposited with the CCDC.	2023-11-17 downloaded from the CCDC.
;
_cell_angle_alpha 90
_cell_angle_beta 91.1327(6)
_cell_angle_gamma 90
_cell_formula_units_Z 4
_cell_length_a 10.29414(7)
_cell_length_b 59.0562(5)
_cell_length_c 21.43082(15)
_cell_measurement_reflns_used 91564
_cell_measurement_temperature 100.00(10)
_cell_measurement_theta_max 32.5370
_cell_measurement_theta_min 2.5730
_cell_volume 13025.95(17)
_computing_cell_refinement 'CrysAlisPro 1.171.41.118a (Rigaku OD, 2021)'
_computing_data_collection 'CrysAlisPro 1.171.41.118a (Rigaku OD, 2021)'
_computing_data_reduction 'CrysAlisPro 1.171.41.118a (Rigaku OD, 2021)'
_computing_molecular_graphics 'Olex2 1.5-alpha (Dolomanov et al., 2009)'
_computing_publication_material 'Olex2 1.5-alpha (Dolomanov et al., 2009)'
_computing_structure_refinement 'SHELXL 2018/3 (Sheldrick, 2015)'
_computing_structure_solution 'SHELXT  (Sheldrick, 2015)'
_diffrn_ambient_environment N~2~
_diffrn_ambient_temperature 100.00(10)
_diffrn_detector 'Hybrid Pixel Array Detector'
_diffrn_detector_area_resol_mean 10.0000
_diffrn_detector_type 'HyPix-Arc 150'
_diffrn_measured_fraction_theta_full 0.998
_diffrn_measured_fraction_theta_max 0.889
_diffrn_measurement_details
;
List of Runs (angles in degrees, time in seconds):

  # Type    Start    End  Width  t~exp~   \w     \q     \k     \f   Frames
#--------------------------------------------------------------------------
  1  \w     -3.00  55.00   0.25    8.00    --    6.97  41.00-126.00  232
  2  \w    -40.00  12.00   0.25    8.00    --    6.97 -41.00  80.00  208
  3  \w      9.00  40.00   0.25    8.00    --   -7.59  41.00-126.00  124
  4  \w    -65.00  -3.00   0.25    8.00    --   -7.59 -41.00  80.00  248
  5  \w    -21.00  41.00   0.25    8.00    --    6.97 -99.00 -90.00  248
  6  \w    -20.00  41.00   0.25    8.00    --    6.97 -99.00   0.00  244
  7  \w    -26.00  42.00   0.25    8.00    --   -7.59  77.00 -90.00  272
;
_diffrn_measurement_device 'four-circle diffractometer'
_diffrn_measurement_device_type 'XtaLAB Synergy R, DW system, HyPix-Arc 150'
_diffrn_measurement_method '\w scans'
_diffrn_orient_matrix_type 'CrysAlisPro convention (1999,Acta A55,543-557)'
_diffrn_orient_matrix_UB_11 -0.0576058000
_diffrn_orient_matrix_UB_12 -0.0056422000
_diffrn_orient_matrix_UB_13 0.0088361000
_diffrn_orient_matrix_UB_21 -0.0285715000
_diffrn_orient_matrix_UB_22 0.0024175000
_diffrn_orient_matrix_UB_23 -0.0296423000
_diffrn_orient_matrix_UB_31 0.0247833000
_diffrn_orient_matrix_UB_32 -0.0103261000
_diffrn_orient_matrix_UB_33 -0.0117853000
_diffrn_radiation_monochromator mirror
_diffrn_radiation_probe x-ray
_diffrn_radiation_type 'Mo K\a'
_diffrn_radiation_wavelength 0.71073
_diffrn_reflns_av_R_equivalents 0.0307
_diffrn_reflns_av_unetI/netI 0.0335
_diffrn_reflns_Laue_measured_fraction_full 0.998
_diffrn_reflns_Laue_measured_fraction_max 0.889
_diffrn_reflns_limit_h_max 15
_diffrn_reflns_limit_h_min -14
_diffrn_reflns_limit_k_max 71
_diffrn_reflns_limit_k_min -85
_diffrn_reflns_limit_l_max 32
_diffrn_reflns_limit_l_min -30
_diffrn_reflns_number 189366
_diffrn_reflns_point_group_measured_fraction_full 0.998
_diffrn_reflns_point_group_measured_fraction_max 0.889
_diffrn_reflns_theta_full 25.242
_diffrn_reflns_theta_max 32.696
_diffrn_reflns_theta_min 2.233
_diffrn_source 'Rotating-anode X-ray tube'
_diffrn_source_type 'Rigaku (Mo) X-ray Source'
_exptl_absorpt_coefficient_mu 1.808
_exptl_absorpt_correction_T_max 1.000
_exptl_absorpt_correction_T_min 0.750
_exptl_absorpt_correction_type gaussian
_exptl_absorpt_process_details
;
CrysAlisPro 1.171.41.118a (Rigaku Oxford Diffraction, 2021)
Numerical absorption correction based on gaussian integration over
a multifaceted crystal model
Empirical absorption correction using spherical harmonics,
implemented in SCALE3 ABSPACK scaling algorithm.
;
_exptl_crystal_colour 'clear orange'
_exptl_crystal_density_diffrn 2.233
_exptl_crystal_description block
_exptl_crystal_F_000 8395
_exptl_crystal_size_max 0.147
_exptl_crystal_size_mid 0.109
_exptl_crystal_size_min 0.075
_refine_diff_density_max 1.795
_refine_diff_density_min -0.918
_refine_diff_density_rms 0.119
_refine_ls_extinction_method none
_refine_ls_goodness_of_fit_ref 1.043
_refine_ls_hydrogen_treatment constr
_refine_ls_matrix_type full
_refine_ls_number_parameters 2764
_refine_ls_number_reflns 42599
_refine_ls_number_restraints 849
_refine_ls_restrained_S_all 1.047
_refine_ls_R_factor_all 0.0598
_refine_ls_R_factor_gt 0.0435
_refine_ls_shift/su_max 0.003
_refine_ls_shift/su_mean 0.000
_refine_ls_structure_factor_coef Fsqd
_refine_ls_weighting_details 'w=1/[\s^2^(Fo^2^)+(0.0313P)^2^+39.9258P] where P=(Fo^2^+2Fc^2^)/3'
_refine_ls_weighting_scheme calc
_refine_ls_wR_factor_gt 0.0929
_refine_ls_wR_factor_ref 0.0977
_reflns_Friedel_coverage 0.000
_reflns_number_gt 33996
_reflns_number_total 42599
_reflns_threshold_expression 'I > 2\s(I)'
_cod_data_source_file d3dt03490a2.cif
_cod_data_source_block psh404_mo_mp_abs
_cod_original_cell_volume 13025.94(16)
_cod_database_code 7714530
_shelx_shelxl_version_number 2018/3
_chemical_oxdiff_formula C90H44Ag2Al2As1.7Cl4F72Mo8O24P6.3
_shelx_space_group_comment
;
The symmetry employed for this shelxl refinement is uniquely defined
by the following loop, which should always be used as a source of
symmetry information in preference to the above space-group names.
They are only intended as comments.
;
_shelx_estimated_absorpt_t_max 0.876
_shelx_estimated_absorpt_t_min 0.777
_olex2_refinement_description
;
1. Fixed Uiso
 At 1.2 times of:
  All C(H) groups, All C(H,H) groups
2. Restrained distances
 F7B-C60B = F8B-C60B = F9B-C60B
 1.35 with sigma of 0.01
 Cl6-Cl5
 2.916 with sigma of 0.03
 Cl5-C92
 1.77 with sigma of 0.02
 Cl6-C92 = Cl5-C92
 1.771 with sigma of 0.01
 Cl6-C92
 1.78 with sigma of 0.02
 Cl6-Cl5
 2.92 with sigma of 0.04
 F30A-C70A \\sim F28A-C70A \\sim F29A-C70A \\sim F35A-C72A \\sim F36A-C72A
\\sim F34A-C72A \\sim F33A-
 C71A \\sim F31A-C71A \\sim F32A-C71A
 with sigma of 0.02
 F33C-C71C \\sim F31C-C71C \\sim F32C-C71C \\sim F28C-C70C \\sim F29C-C70C
\\sim F30C-C70C \\sim F36C-
 C72C \\sim F34C-C72C \\sim F35C-C72C
 with sigma of 0.02
 F30B-C70B \\sim F28B-C70B \\sim F29B-C70B \\sim F34B-C72B \\sim F35B-C72B
\\sim F36B-C72B \\sim F32B-
 C71B \\sim F33B-C71B \\sim F31B-C71B
 with sigma of 0.02
 C69C-C71C \\sim C69C-C70C \\sim C69C-C72C
 with sigma of 0.02
 C57B-F7B \\sim C57B-F9B \\sim C57B-F8B
 with sigma of 0.01
 F7B-F9B \\sim F9B-F8B \\sim F8B-F7B
 with sigma of 0.02
 C69B-C70B \\sim C69B-C72B \\sim C69B-C71B
 with sigma of 0.02
 F30B-F28B \\sim F28B-F29B \\sim F29B-F30B
 with sigma of 0.02
 C71B-C69B \\sim C70B-C69B \\sim C72A-C69A \\sim C71A-C69A \\sim C70A-C69A
 with sigma of 0.02
 C69A-C70A \\sim C69A-C72A \\sim C69A-C71A
 with sigma of 0.02
 C89A-C86 \\sim C89B-C86 \\sim C88A-C86 \\sim C88B-C86
 with sigma of 0.02
 F69A-C88A \\sim F69B-C88B \\sim F67-C88B \\sim F67-C88A \\sim F68B-C88B \\sim
F68A-C88A
 with sigma of 0.02
 F70B-C89A \\sim F72B-C89A \\sim F71B-C89A \\sim F3-C89B \\sim F2-C89B \\sim
F1-C89B
 with sigma of 0.02
 C58A-C57A \\sim C57B-C58B \\sim C60A-C57A \\sim C57B-C60B \\sim C59A-C57A
\\sim C57B-C59B
 with sigma of 0.02
 C63B-C61B \\sim C63A-C61A \\sim C62A-C61A \\sim C62B-C61B \\sim C61A-C64
 with sigma of 0.02
 O17-C57B \\sim O17-C57A
 with sigma of 0.02
3. Uiso/Uaniso restraints and constraints
F8B \\sim F9A \\sim C60A \\sim C60B: within 1.7A with sigma of 0.01 and sigma
for terminal atoms of 0.01 within 1.7A
F34A \\sim C72A \\sim F36A \\sim F35A: within 1.7A with sigma of 0.01 and sigma
for terminal atoms of 0.02 within 1.7A
F4B \\sim C59B \\sim F5B \\sim F6: within 1.7A with sigma of 0.01 and sigma for
terminal atoms of 0.01 within 1.7A
F5A \\sim C59A \\sim F4A \\sim F6: within 1.7A with sigma of 0.01 and sigma for
terminal atoms of 0.01 within 1.7A
F30B \\sim C70B \\sim F28B \\sim F29B: within 1.7A with sigma of 0.01 and sigma
for terminal atoms of 0.01 within 1.7A
F9B \\sim C60B \\sim F8B \\sim F7B: within 1.7A with sigma of 0.01 and sigma
for terminal atoms of 0.01 within 1.7A
C69B \\sim C69A \\sim C71A \\sim C70A \\sim C70B \\sim C72A \\sim C71B: within
1.7A with sigma of 0.01 and sigma for terminal atoms of 0.01 within 1.7A
F36B \\sim C72B \\sim F34B \\sim F35B: within 1.7A with sigma of 0.01 and sigma
for terminal atoms of 0.01 within 1.7A
F32A \\sim C71A \\sim F33A \\sim F31A \\sim F32B \\sim C71B \\sim F33B \\sim
F31B: within 1.7A with sigma of 0.01 and sigma for terminal atoms of 0.01
within 1.7A
O20B \\sim O20A \\sim O1: within 2.2A with sigma of 0.01 and sigma for terminal
atoms of 0.02 within 2.2A
C69A \\sim C69B \\sim C69C: within 2.2A with sigma of 0.01 and sigma for
terminal atoms of 0.02 within 2.2A
As7 \\sim P7 \\sim As8 \\sim P8: within 2.5A with sigma of 0.01 and sigma for
terminal atoms of 0.01 within 2.5A
C88A \\sim C88B \\sim C86 \\sim C87A \\sim C87B \\sim C89A \\sim C89B: within
1.7A with sigma of 0.02 and sigma for terminal atoms of 0.04 within 1.7A
F64B \\sim F64A \\sim C87A \\sim C87B: within 1.7A with sigma of 0.01 and sigma
for terminal atoms of 0.02 within 1.7A
F69B \\sim F69A: within 1.7A with sigma of 0.01 and sigma for terminal atoms of
0.02 within 1.7A
C60A \\sim C60B \\sim C57A \\sim C57B \\sim C59B \\sim C59A \\sim C58A \\sim
C58B: within 1.7A with sigma of 0.02 and sigma for terminal atoms of 0.02
within 1.7A
Cl6 \\sim Cl5 \\sim C92: within 2A with sigma of 0.04 and sigma for terminal
atoms of 0.08 within 2A
Al2: within 2A with sigma of 0.04 and sigma for terminal atoms of 0.08 within 2A
F53B \\sim F52A: within 1.7A with sigma of 0.01 and sigma for terminal atoms of
0.02 within 1.7A
F50B \\sim F48A: within 1.7A with sigma of 0.01 and sigma for terminal atoms of
0.02 within 1.7A
F51B \\sim F50A: within 1.7A with sigma of 0.01 and sigma for terminal atoms of
0.02 within 1.7A
F60B \\sim F60A: within 1.7A with sigma of 0.01 and sigma for terminal atoms of
0.02 within 1.7A
C84A \\sim C84B: within 1.7A with sigma of 0.01 and sigma for terminal atoms of
0.02 within 1.7A
C62B \\sim C62A \\sim C61B \\sim C61A: within 1.7A with sigma of 0.01 and sigma
for terminal atoms of 0.02 within 1.7A
P5 \\sim As5 \\sim As6 \\sim P6: within 2.5A with sigma of 0.01 and sigma for
terminal atoms of 0.02 within 2.5A
Uanis(As8) \\sim Ueq: with sigma of 0.01 and sigma for terminal atoms of 0.01
4. Rigid body (RIGU) restrains
 Cl6, Cl5, C92
 with sigma for 1-2 distances of 0.004 and sigma for 1-3 distances of 0.004
5. Others
 Fixed Sof: As7(0.63) As6(0.53) P5(0.66) P8(0.79) Cl4(0.5) Cl3(0.5) F17A(0.75)
 F16A(0.75) F48A(0.5) F52A(0.5) F18A(0.75) F1A(0.75) F3A(0.75) F47A(0.5)
 F50A(0.5) F2A(0.75) F51A(0.5) F7A(0.75) F72B(0.5) F46A(0.5) F8A(0.75)
 F53A(0.5) F49A(0.5) C57A(0.75) F70B(0.5) O1A(0.57) C58A(0.75) C6A(0.57)
 F71B(0.5) C60A(0.75) C91(0.5) H91A(0.5) H91B(0.5) C89A(0.5) C78A(0.5)
 C80A(0.5) C79A(0.5) O1B(0.43) C6B(0.43) Cl6(0.5) Cl5(0.5) C92(0.5) H92A(0.5)
 H92B(0.5) P7(0.37) As8(0.21) P6(0.47) As5(0.34) F69B(0.5) F68B(0.5) C88B(0.5)
 C87B(0.5) F64B(0.5) F65B(0.5) O24A(0.5) C84A(0.5) F58A(0.5) F60A(0.5)
 C85A(0.5) F63A(0.5) F62A(0.5) F61A(0.5) C61A(0.75) O23A(0.5) C3B(0.43)
 H3B(0.43) C2B(0.43) H2B(0.43) C1B(0.43) H1B(0.43) C5B(0.43) H5B(0.43)
 C4B(0.43) H4B(0.43) C3A(0.57) H3A(0.57) C4A(0.57) H4A(0.57) C5A(0.57)
 H5A(0.57) C1A(0.57) H1A(0.57) C2A(0.57) H2A(0.57) C62A(0.75) F12A(0.75)
 F10A(0.75) F11A(0.75) C63A(0.75) F14A(0.75) F15A(0.75) F13A(0.75) F59A(0.5)
 C61B(0.25) C62B(0.25) F11B(0.25) F12B(0.25) F10B(0.25) F17B(0.25) F18B(0.25)
 F16B(0.25) C63B(0.25) F15B(0.25) F13B(0.25) F14B(0.25) C58B(0.25) F2B(0.25)
 F3B(0.25) F1B(0.25) C89B(0.5) F1(0.5) F2(0.5) F3(0.5) C88A(0.5) F69A(0.5)
 F68A(0.5) C87A(0.5) F64A(0.5) F65A(0.5) C78B(0.5) F46B(0.5) F47B(0.5)
 F48B(0.5) F53B(0.5) C80B(0.5) F52B(0.5) F50B(0.5) C79B(0.5) F49B(0.5)
 F51B(0.5) C84B(0.5) F58B(0.5) F60B(0.5) F59B(0.5) C85B(0.5) F61B(0.5)
 F62B(0.5) F63B(0.5) O24B(0.5) O23B(0.5) F5B(0.25) C59B(0.25) F4B(0.25)
 C59A(0.75) F4A(0.75) F5A(0.75) C60B(0.25) F7B(0.25) F9B(0.25) F9A(0.75)
 O20A(0.4) C69A(0.4) C70A(0.4) F30A(0.4) F28A(0.4) F29A(0.4) C72A(0.4)
 F35A(0.4) F36A(0.4) F34A(0.4) C71A(0.4) F33A(0.4) F31A(0.4) F32A(0.4)
 O20B(0.24) C69B(0.24) C70B(0.24) F30B(0.24) F28B(0.24) F29B(0.24) C72B(0.24)
 F34B(0.24) F35B(0.24) F36B(0.24) C71B(0.24) F32B(0.24) F33B(0.24) F31B(0.24)
 C57B(0.25) F8B(0.25) O1(0.36) C69C(0.36) C71C(0.36) F33C(0.36) F31C(0.36)
 F32C(0.36) C70C(0.36) F28C(0.36) F29C(0.36) F30C(0.36) C72C(0.36) F36C(0.36)
 F34C(0.36) F35C(0.36)
6.a Secondary CH2 refined with riding coordinates:
 C90(H90A,H90B), C91(H91A,H91B), C92(H92A,H92B)
6.b Aromatic/amide H refined with riding coordinates:
 C54(H54), C31(H31), C53(H53), C43(H43), C50(H50), C46(H46), C33(H33),
 C30(H30), C45(H45), C51(H51), C44(H44), C23(H23), C32(H32), C8(H8), C47(H47),
 C29(H29), C52(H52), C9(H9), C38(H38), C25(H25), C24(H24), C22(H22), C40(H40),
 C39(H39), C26(H26), C37(H37), C36(H36), C10(H10), C11(H11), C12(H12), C3B(H3B),
  C2B(H2B), C1B(H1B), C5B(H5B), C4B(H4B), C3A(H3A), C4A(H4A), C5A(H5A),
 C1A(H1A), C2A(H2A), C19(H19), C15(H15), C16(H16), C17(H17), C18(H18)
;
_olex2_submission_special_instructions 'No special instructions were received'
_oxdiff_exptl_absorpt_empirical_details
;
Empirical correction (ABSPACK) includes:
- Absorption correction using spherical harmonics
- Frame scaling
;
_oxdiff_exptl_absorpt_empirical_full_max 1.236
_oxdiff_exptl_absorpt_empirical_full_min 0.752

loop_
_space_group_symop_operation_xyz
'x, y, z'
'-x, y+1/2, -z+1/2'
'-x, -y, -z'
'x, -y-1/2, z-1/2'

loop_
_atom_site_label
_atom_site_type_symbol
_atom_site_fract_x
_atom_site_fract_y
_atom_site_fract_z
_atom_site_U_iso_or_equiv
_atom_site_adp_type
_atom_site_occupancy
_atom_site_site_symmetry_order
_atom_site_calc_flag
_atom_site_refinement_flags_posn
_atom_site_refinement_flags_adp
_atom_site_refinement_flags_occupancy
_atom_site_disorder_assembly
_atom_site_disorder_group
Ag2 Ag 0.48010(3) 0.39083(2) 0.72072(2) 0.02518(5) Uani 1 1 d . . . . .
Ag1 Ag 0.55722(3) 0.35987(2) 0.92880(2) 0.02713(5) Uani 1 1 d . . . . .
Mo5 Mo 0.47260(3) 0.31148(2) 1.07819(2) 0.01892(5) Uani 1 1 d . . . . .
Mo8 Mo 0.54292(3) 0.44091(2) 0.57287(2) 0.01909(5) Uani 1 1 d . . . . .
Mo7 Mo 0.45102(3) 0.39566(2) 0.52075(2) 0.02062(5) Uani 1 1 d . . . . .
Mo4 Mo 0.51215(3) 0.44217(2) 0.88837(2) 0.02391(6) Uani 1 1 d . . . . .
Mo1 Mo 0.49200(3) 0.30929(2) 0.75825(2) 0.02348(6) Uani 1 1 d . . . . .
Mo2 Mo 0.75002(3) 0.33395(2) 0.74583(2) 0.02501(6) Uani 1 1 d . . . . .
Mo6 Mo 0.54040(3) 0.35746(2) 1.13274(2) 0.02391(6) Uani 1 1 d . . . . .
Mo3 Mo 0.26451(3) 0.41463(2) 0.89597(2) 0.02379(6) Uani 1 1 d . . . . .
As7 As 0.6051(3) 0.40034(6) 0.61200(17) 0.0210(5) Uani 0.63 1 d . U P A 1
As6 As 0.4140(5) 0.35207(10) 1.0322(2) 0.0230(6) Uani 0.53 1 d . U P B 1
P5 P 0.6339(12) 0.3377(3) 1.0336(6) 0.0248(12) Uani 0.66 1 d . U P B 1
P8 P 0.3993(15) 0.4131(2) 0.6245(7) 0.0216(11) Uani 0.79 1 d . U P A 1
P4 P 0.49910(8) 0.40127(2) 0.91137(4) 0.02255(16) Uani 1 1 d . . . . .
P1 P 0.59318(8) 0.33825(2) 0.83110(4) 0.02198(15) Uani 1 1 d . . . . .
P2 P 0.52288(9) 0.35000(2) 0.74432(4) 0.02537(17) Uani 1 1 d . . . . .
P3 P 0.43646(9) 0.40990(2) 0.82032(4) 0.02293(16) Uani 1 1 d . . . . .
Al1 Al 0.92993(8) 0.54214(2) 0.74545(4) 0.01574(16) Uani 1 1 d . . . . .
Al2 Al 1.09740(9) 0.21479(2) 0.91799(4) 0.01744(17) Uani 1 1 d . . . . .
Cl1 Cl 0.89693(12) 0.36213(3) 0.93113(6) 0.0646(4) Uani 1 1 d . . . . .
Cl2 Cl 1.02499(17) 0.37486(3) 1.04802(7) 0.0717(4) Uani 1 1 d . . . . .
Cl4 Cl 0.9537(4) 0.42436(7) 0.6684(2) 0.0568(9) Uani 0.5 1 d . . P C 1
Cl3 Cl 1.1021(3) 0.38289(5) 0.6775(2) 0.0556(8) Uani 0.5 1 d . . P C 1
F21 F 0.5165(2) 0.55295(5) 0.83849(11) 0.0445(6) Uani 1 1 d . . . . .
F26 F 0.5748(2) 0.54686(4) 0.65314(9) 0.0393(5) Uani 1 1 d . . . . .
F20 F 0.6813(2) 0.53222(4) 0.86601(9) 0.0349(5) Uani 1 1 d . . . . .
F19 F 0.7101(2) 0.56555(4) 0.82816(11) 0.0385(5) Uani 1 1 d . . . . .
F17A F 1.2169(9) 0.53830(15) 0.7954(3) 0.0338(12) Uani 0.75 1 d . . P D 1
F27 F 0.5572(3) 0.57252(4) 0.72249(12) 0.0474(6) Uani 1 1 d . . . . .
O18 O 0.9644(2) 0.53255(4) 0.82023(10) 0.0250(5) Uani 1 1 d . . . . .
F25 F 0.4254(2) 0.54404(5) 0.72062(11) 0.0465(6) Uani 1 1 d . . . . .
O10 O 0.1763(3) 0.32100(5) 1.09996(14) 0.0388(6) Uani 1 1 d . . . . .
F37 F 1.3644(3) 0.18194(5) 0.99223(13) 0.0544(7) Uani 1 1 d . . . E 1
O19 O 0.7647(2) 0.53939(5) 0.73324(11) 0.0325(6) Uani 1 1 d . . . . .
O7 O 0.3998(3) 0.46293(4) 0.76326(12) 0.0336(6) Uani 1 1 d . . . . .
O16 O 0.6740(3) 0.45232(5) 0.70257(13) 0.0376(6) Uani 1 1 d . . . . .
F22 F 0.5017(3) 0.50869(5) 0.79438(14) 0.0582(8) Uani 1 1 d . . . . .
O13 O 0.1661(3) 0.41440(5) 0.50973(13) 0.0407(6) Uani 1 1 d . . . . .
F16A F 1.2819(7) 0.53350(13) 0.8907(3) 0.0494(17) Uani 0.75 1 d . . P D 1
O14 O 0.3528(3) 0.35364(4) 0.59611(13) 0.0426(7) Uani 1 1 d . . . . .
O6 O 0.2175(3) 0.36223(5) 0.88888(15) 0.0424(7) Uani 1 1 d . . . . .
F23 F 0.7022(3) 0.49933(4) 0.78073(14) 0.0575(8) Uani 1 1 d . . . . .
O15 O 0.8169(3) 0.43039(6) 0.51782(14) 0.0440(7) Uani 1 1 d . . . . .
F24 F 0.5747(3) 0.50452(5) 0.70093(14) 0.0608(8) Uani 1 1 d . . . . .
O21 O 1.2610(2) 0.21919(5) 0.91264(15) 0.0408(7) Uani 1 1 d . . . F 1
O9 O 0.4011(3) 0.29974(5) 0.93933(12) 0.0380(6) Uani 1 1 d . . . . .
F43 F 1.5210(3) 0.18182(5) 0.88516(17) 0.0712(10) Uani 1 1 d . . . G 1
O5 O 0.3111(3) 0.41141(5) 1.04128(12) 0.0404(6) Uani 1 1 d . . . . .
O3 O 0.8121(3) 0.38553(5) 0.76474(16) 0.0460(7) Uani 1 1 d . . . . .
F48A F 1.128(3) 0.1469(5) 1.0133(16) 0.056(4) Uani 0.5 1 d . U P H 1
O4 O 0.6694(3) 0.34271(5) 0.60530(13) 0.0444(7) Uani 1 1 d . . . . .
O8 O 0.7771(3) 0.43321(6) 0.82413(16) 0.0510(8) Uani 1 1 d . . . . .
F52A F 0.820(3) 0.2018(4) 0.9478(16) 0.042(3) Uani 0.5 1 d . U P I 1
F45 F 1.3176(4) 0.17800(5) 0.86952(15) 0.0691(9) Uani 1 1 d . . . G 1
F39 F 1.5359(3) 0.20245(7) 1.00079(16) 0.0801(11) Uani 1 1 d . . . E 1
O12 O 0.8218(3) 0.34071(6) 1.16579(18) 0.0586(9) Uani 1 1 d . . . . .
O22 O 1.0715(3) 0.18948(5) 0.95427(15) 0.0408(7) Uani 1 1 d . . . . .
F18A F 1.2070(4) 0.50550(8) 0.8379(2) 0.0440(10) Uani 0.75 1 d . . P D 1
F38 F 1.3540(4) 0.21604(6) 1.02693(14) 0.0763(10) Uani 1 1 d . . . E 1
O11 O 0.6599(4) 0.40048(5) 1.06985(16) 0.0546(9) Uani 1 1 d . . . . .
F44 F 1.4245(4) 0.20159(6) 0.81383(13) 0.0750(10) Uani 1 1 d . . . G 1
O2 O 0.6267(3) 0.28139(5) 0.86659(17) 0.0505(8) Uani 1 1 d . . . . .
F1A F 1.1658(4) 0.50204(7) 0.56165(18) 0.0466(10) Uani 0.75 1 d . . P J 1
C27 C 0.4409(3) 0.45514(6) 0.80870(16) 0.0260(6) Uani 1 1 d . . . . .
C56 C 0.6289(3) 0.44773(6) 0.65522(16) 0.0268(7) Uani 1 1 d . . . . .
C35 C 0.2849(3) 0.31810(6) 1.09170(16) 0.0258(6) Uani 1 1 d . . . . .
F3A F 1.0494(4) 0.53207(6) 0.55496(16) 0.0558(10) Uani 0.75 1 d . . P J 1
C49 C 0.3866(4) 0.36937(6) 0.56876(16) 0.0304(7) Uani 1 1 d . . . . .
C34 C 0.4259(3) 0.30429(6) 0.99020(16) 0.0272(7) Uani 1 1 d . . . . .
C42 C 0.7201(4) 0.34637(6) 1.15248(18) 0.0361(8) Uani 1 1 d . . . . .
F47A F 1.0793(6) 0.17410(11) 1.0748(3) 0.0433(14) Uani 0.5 1 d . . P H 1
C48 C 0.2706(4) 0.40795(6) 0.51532(16) 0.0292(7) Uani 1 1 d . . . . .
F50A F 1.0681(11) 0.15445(17) 0.8889(5) 0.049(2) Uani 0.5 1 d . U P K 1
C65 C 0.6453(3) 0.53717(5) 0.75611(13) 0.0188(5) Uani 1 1 d . . . . .
C55 C 0.7176(3) 0.43364(6) 0.53853(17) 0.0295(7) Uani 1 1 d . . . . .
C21 C 0.2383(3) 0.38127(7) 0.89281(17) 0.0320(7) Uani 1 1 d . . . . .
F2A F 1.2137(4) 0.53175(10) 0.6154(2) 0.0630(13) Uani 0.75 1 d . . P J 1
F51A F 0.8800(9) 0.16697(18) 0.8738(4) 0.054(2) Uani 0.5 1 d . . P K 1
C14 C 0.6976(4) 0.33967(6) 0.65648(18) 0.0334(8) Uani 1 1 d . . . . .
C68 C 0.5483(3) 0.55020(6) 0.71272(16) 0.0277(7) Uani 1 1 d . . . . .
C54 C 0.3517(4) 0.46188(6) 0.55386(17) 0.0286(7) Uani 1 1 d . . . . .
H54 H 0.269467 0.456986 0.568068 0.034 Uiso 1 1 calc R U . . .
C31 C 0.5763(4) 0.29700(6) 1.16925(17) 0.0336(8) Uani 1 1 d . . . . .
H31 H 0.602334 0.306401 1.203222 0.040 Uiso 1 1 calc R U . . .
C53 C 0.4422(4) 0.47532(6) 0.58791(19) 0.0351(8) Uani 1 1 d . . . . .
H53 H 0.431355 0.481033 0.628916 0.042 Uiso 1 1 calc R U . . .
C13 C 0.7864(4) 0.36698(7) 0.75638(18) 0.0337(8) Uani 1 1 d . . . . .
F7A F 1.0455(6) 0.48770(6) 0.73745(17) 0.0799(16) Uani 0.75 1 d . . P J 1
C43 C 0.5419(4) 0.36814(7) 0.45946(19) 0.0393(9) Uani 1 1 d . . . . .
H43 H 0.556719 0.353433 0.476080 0.047 Uiso 1 1 calc R U . . .
C50 C 0.4049(4) 0.45700(6) 0.49504(16) 0.0279(7) Uani 1 1 d . . . . .
H50 H 0.364401 0.448351 0.462733 0.034 Uiso 1 1 calc R U . . .
C46 C 0.4460(4) 0.39888(6) 0.41232(16) 0.0331(8) Uani 1 1 d . . . . .
H46 H 0.384256 0.408350 0.391630 0.040 Uiso 1 1 calc R U . . .
C73 C 1.3847(3) 0.21201(5) 0.91846(15) 0.0227(6) Uani 1 1 d . . . . .
C33 C 0.5791(4) 0.27703(6) 1.07821(19) 0.0351(8) Uani 1 1 d . . . . .
H33 H 0.607051 0.270605 1.040121 0.042 Uiso 1 1 calc R U . . .
C66 C 0.6372(3) 0.54709(6) 0.82330(15) 0.0269(7) Uani 1 1 d . . . . .
C28 C 0.6785(4) 0.43605(7) 0.84605(18) 0.0353(8) Uani 1 1 d . . . . .
C30 C 0.4538(4) 0.28628(6) 1.16135(17) 0.0339(8) Uani 1 1 d . . . . .
H30 H 0.382998 0.287237 1.189022 0.041 Uiso 1 1 calc R U . . .
C45 C 0.5720(4) 0.40517(7) 0.43142(16) 0.0331(8) Uani 1 1 d . . . . .
H45 H 0.610734 0.419609 0.425817 0.040 Uiso 1 1 calc R U . . .
C64 C 1.1893(3) 0.52722(7) 0.84749(16) 0.0336(8) Uani 1 1 d D . . . .
C51 C 0.5278(4) 0.46718(6) 0.49271(18) 0.0338(8) Uani 1 1 d . . . . .
H51 H 0.585294 0.466460 0.458638 0.041 Uiso 1 1 calc R U . . .
C41 C 0.6192(4) 0.38419(7) 1.09224(19) 0.0386(9) Uani 1 1 d . . . . .
C44 C 0.6314(4) 0.38609(7) 0.46064(18) 0.0378(9) Uani 1 1 d . . . . .
H44 H 0.716983 0.385575 0.477994 0.045 Uiso 1 1 calc R U . . .
F72B F 0.9640(6) 0.20353(10) 0.6841(3) 0.0429(14) Uani 0.5 1 d D . P F 1
C20 C 0.2962(4) 0.41240(6) 0.98837(17) 0.0297(7) Uani 1 1 d . . . . .
C7 C 0.5790(3) 0.29163(6) 0.8271(2) 0.0344(8) Uani 1 1 d . . . . .
C23 C 0.4656(5) 0.47772(7) 0.93098(19) 0.0420(10) Uani 1 1 d . . . . .
H23 H 0.408950 0.487875 0.909421 0.050 Uiso 1 1 calc R U . . .
C32 C 0.6532(4) 0.29116(6) 1.11732(19) 0.0348(8) Uani 1 1 d . . . . .
H32 H 0.739674 0.296015 1.110381 0.042 Uiso 1 1 calc R U . . .
C8 C 0.8872(4) 0.31365(7) 0.8150(2) 0.0419(10) Uani 1 1 d . . . . .
H8 H 0.867751 0.312021 0.857929 0.050 Uiso 1 1 calc R U . . .
C74 C 1.4112(4) 0.20299(8) 0.9858(2) 0.0442(10) Uani 1 1 d . . . E 1
C47 C 0.4264(4) 0.37560(7) 0.42948(17) 0.0368(8) Uani 1 1 d . . . . .
H47 H 0.350086 0.366894 0.422030 0.044 Uiso 1 1 calc R U . . .
C29 C 0.4559(4) 0.27391(6) 1.10477(18) 0.0333(8) Uani 1 1 d . . . . .
H29 H 0.386703 0.265071 1.087709 0.040 Uiso 1 1 calc R U . . .
C52 C 0.5518(4) 0.47877(6) 0.5501(2) 0.0395(9) Uani 1 1 d . . . . .
H52 H 0.627365 0.487241 0.561030 0.047 Uiso 1 1 calc R U . . .
C86 C 1.0027(3) 0.21839(6) 0.78695(15) 0.0290(7) Uani 1 1 d D U . . .
C9 C 0.9579(4) 0.33156(7) 0.7881(2) 0.0406(9) Uani 1 1 d . . . . .
H9 H 0.995275 0.343981 0.810120 0.049 Uiso 1 1 calc R U . . .
F46A F 0.9357(5) 0.14840(10) 1.0572(3) 0.0467(14) Uani 0.5 1 d . . P H 1
C38 C 0.3953(5) 0.34711(7) 1.21210(19) 0.0435(10) Uani 1 1 d . . . . .
H38 H 0.362818 0.332166 1.216894 0.052 Uiso 1 1 calc R U . . .
F8A F 1.2277(5) 0.49816(9) 0.6954(2) 0.0791(14) Uani 0.75 1 d . . P J 1
C25 C 0.6487(5) 0.45855(8) 0.9622(2) 0.0479(11) Uani 1 1 d . . . . .
H25 H 0.736204 0.453537 0.965849 0.058 Uiso 1 1 calc R U . . .
F53A F 0.8458(5) 0.19472(11) 1.0451(3) 0.0425(14) Uani 0.5 1 d . . P I 1
C77 C 0.9864(3) 0.17429(6) 0.97443(16) 0.0276(7) Uani 1 1 d . . . . .
C24 C 0.6018(5) 0.47603(7) 0.9221(2) 0.0458(11) Uani 1 1 d . . . . .
H24 H 0.652030 0.484897 0.894490 0.055 Uiso 1 1 calc R U . . .
C22 C 0.4275(5) 0.46198(7) 0.97685(18) 0.0423(10) Uani 1 1 d . . . . .
H22 H 0.342281 0.459815 0.992048 0.051 Uiso 1 1 calc R U . . .
C40 C 0.4154(5) 0.38403(7) 1.1815(2) 0.0482(11) Uani 1 1 d . . . . .
H40 H 0.398920 0.398222 1.162012 0.058 Uiso 1 1 calc R U . . .
C39 C 0.3374(4) 0.36441(7) 1.1759(2) 0.0444(10) Uani 1 1 d . . . . .
H39 H 0.259325 0.363109 1.151798 0.053 Uiso 1 1 calc R U . . .
C26 C 0.5426(5) 0.44989(7) 0.99596(18) 0.0439(10) Uani 1 1 d . . . . .
H26 H 0.546943 0.438099 1.026079 0.053 Uiso 1 1 calc R U . . .
F49A F 0.9070(6) 0.13881(8) 0.9349(3) 0.0453(13) Uani 0.5 1 d . . P K 1
C57A C 1.0291(5) 0.51109(9) 0.6480(2) 0.0235(11) Uani 0.75 1 d D U P J 1
C37 C 0.5100(5) 0.35584(7) 1.24002(18) 0.0448(10) Uani 1 1 d . . . . .
H37 H 0.568538 0.347765 1.266645 0.054 Uiso 1 1 calc R U . . .
C36 C 0.5227(5) 0.37873(7) 1.2215(2) 0.0468(11) Uani 1 1 d . . . . .
H36 H 0.590822 0.388748 1.233592 0.056 Uiso 1 1 calc R U . . .
C10 C 0.9638(4) 0.32797(7) 0.7229(2) 0.0397(9) Uani 1 1 d . . . . .
H10 H 1.004855 0.337495 0.693496 0.048 Uiso 1 1 calc R U . . .
C11 C 0.8963(4) 0.30733(7) 0.7096(2) 0.0403(9) Uani 1 1 d . . . . .
H11 H 0.884063 0.300624 0.669654 0.048 Uiso 1 1 calc R U . . .
C12 C 0.8511(4) 0.29868(7) 0.7667(2) 0.0436(10) Uani 1 1 d . . . . .
H12 H 0.803917 0.284989 0.771603 0.052 Uiso 1 1 calc R U . . .
C90 C 0.9849(5) 0.35236(9) 0.9980(2) 0.0530(12) Uani 1 1 d . . . . .
H90A H 0.931699 0.341183 1.020569 0.064 Uiso 1 1 calc R U . . .
H90B H 1.065350 0.344718 0.984759 0.064 Uiso 1 1 calc R U . . .
C67 C 0.6046(4) 0.51188(7) 0.75829(19) 0.0394(9) Uani 1 1 d . . . . .
C76 C 1.4123(5) 0.19300(7) 0.8717(2) 0.0467(11) Uani 1 1 d . . . G 1
F70B F 1.0070(11) 0.17957(11) 0.7564(3) 0.085(3) Uani 0.5 1 d D . P F 1
O1A O 0.2436(4) 0.31663(9) 0.8361(3) 0.0386(11) Uani 0.57 1 d . . P L 1
C58A C 1.1176(6) 0.51926(9) 0.5944(3) 0.0347(11) Uani 0.75 1 d D U P J 1
C6A C 0.3369(7) 0.31413(11) 0.8102(3) 0.0268(12) Uani 0.57 1 d . . P L 1
F71B F 1.1576(7) 0.20015(18) 0.7262(4) 0.085(3) Uani 0.5 1 d D . P F 1
C60A C 1.1049(9) 0.49161(11) 0.6845(3) 0.0634(17) Uani 0.75 1 d D U P J 1
C91 C 0.9802(10) 0.39770(19) 0.6356(6) 0.044(2) Uani 0.5 1 d . . P C 1
H91A H 1.006580 0.399501 0.591661 0.053 Uiso 0.5 1 calc R U P C 1
H91B H 0.898485 0.388867 0.635763 0.053 Uiso 0.5 1 calc R U P C 1
C89A C 1.0279(10) 0.19983(15) 0.7378(4) 0.046(3) Uani 0.5 1 d D U P F 1
C78A C 1.0289(7) 0.16108(12) 1.0312(4) 0.0322(15) Uani 0.5 1 d . . P H 1
C80A C 0.8446(6) 0.18551(12) 0.9900(3) 0.0263(13) Uani 0.5 1 d . . P I 1
C79A C 0.9591(8) 0.15798(12) 0.9173(4) 0.0343(16) Uani 0.5 1 d . . P K 1
O1B O 0.6320(8) 0.28644(13) 0.6483(4) 0.0485(18) Uani 0.43 1 d . . P L 2
C6B C 0.5866(10) 0.29622(17) 0.6888(6) 0.036(2) Uani 0.43 1 d . . P L 2
Cl6 Cl 0.0059(5) 0.42013(9) 0.6568(2) 0.0755(12) Uani 0.5 1 d D U P M 2
Cl5 Cl 0.1352(3) 0.38012(6) 0.71057(16) 0.0583(7) Uani 0.5 1 d D U P M 2
C92 C 0.0440(13) 0.39122(14) 0.6466(4) 0.065(4) Uani 0.5 1 d D U P M 2
H92A H 0.094277 0.389414 0.607995 0.079 Uiso 0.5 1 calc R U P M 2
H92B H -0.037564 0.382470 0.641439 0.079 Uiso 0.5 1 calc R U P M 2
P7 P 0.6225(15) 0.4021(3) 0.6178(8) 0.0186(14) Uani 0.37 1 d . U P A 2
As8 As 0.393(2) 0.4161(3) 0.6286(10) 0.0178(13) Uani 0.21 1 d . U P A 2
P6 P 0.4211(16) 0.3491(3) 1.0319(7) 0.0254(17) Uani 0.47 1 d . U P B 2
As5 As 0.6310(9) 0.3394(2) 1.0339(4) 0.0281(13) Uani 0.34 1 d . U P B 2
F69B F 0.8212(6) 0.23442(17) 0.8371(3) 0.093(3) Uani 0.5 1 d D U P F 2
F67 F 0.7902(3) 0.20404(7) 0.78134(17) 0.0818(11) Uani 1 1 d D . . . .
F68B F 0.8076(5) 0.23438(9) 0.7385(3) 0.0435(11) Uani 0.5 1 d D . P F 2
C88B C 0.8554(10) 0.22385(18) 0.7879(5) 0.052(3) Uani 0.5 1 d D U P F 2
C87B C 1.080(3) 0.2413(3) 0.7658(12) 0.032(3) Uani 0.5 1 d . U P F 2
F64B F 1.0286(8) 0.25775(10) 0.8013(3) 0.0632(18) Uani 0.5 1 d . U P F 2
F66 F 1.2001(3) 0.23956(5) 0.78745(14) 0.0609(8) Uani 1 1 d . . . . .
F65B F 1.0592(8) 0.24590(11) 0.7099(3) 0.0548(18) Uani 0.5 1 d . . P F 2
O24A O 1.0403(7) 0.20996(10) 0.8435(3) 0.0244(13) Uani 0.5 1 d . . P F 1
C82 C 1.0144(3) 0.25565(6) 0.98584(15) 0.0254(6) Uani 1 1 d . . . . .
C84A C 0.9985(18) 0.2559(3) 1.0587(8) 0.039(3) Uani 0.5 1 d . U P F 1
F58A F 1.0038(7) 0.27723(11) 1.0801(3) 0.0524(16) Uani 0.5 1 d . . P F 1
F60A F 0.8859(18) 0.2467(3) 1.0770(9) 0.049(3) Uani 0.5 1 d . U P F 1
C85A C 0.8866(17) 0.2698(2) 0.9735(7) 0.048(4) Uani 0.5 1 d . . P F 1
F63A F 0.8903(6) 0.27916(11) 0.9162(4) 0.0602(18) Uani 0.5 1 d . . P F 1
F62A F 0.7922(16) 0.2542(3) 0.9778(7) 0.071(4) Uani 0.5 1 d . . P F 1
F61A F 0.8704(8) 0.28558(13) 1.0167(5) 0.076(3) Uani 0.5 1 d . . P F 1
C83 C 1.1262(4) 0.27169(7) 0.96643(18) 0.0354(8) Uani 1 1 d . . . . .
F57 F 1.2346(3) 0.26634(5) 0.99735(15) 0.0624(8) Uani 1 1 d . . . . .
F56 F 1.1525(3) 0.26938(5) 0.90692(12) 0.0585(8) Uani 1 1 d . . . . .
F55 F 1.1032(3) 0.29334(4) 0.97702(17) 0.0715(10) Uani 1 1 d . . . . .
C61A C 1.0505(8) 0.53310(10) 0.8681(3) 0.0232(11) Uani 0.75 1 d D U P D 1
O23A O 1.0416(6) 0.23333(11) 0.9723(3) 0.0259(12) Uani 0.5 1 d . . P F 1
C3B C 0.2782(8) 0.32389(15) 0.7299(5) 0.035(2) Uani 0.43 1 d . . P L 2
H3B H 0.261968 0.339071 0.717366 0.043 Uiso 0.43 1 calc R U P L 2
C2B C 0.3109(10) 0.3054(2) 0.6896(5) 0.037(2) Uani 0.43 1 d . . P L 2
H2B H 0.320396 0.306131 0.645615 0.045 Uiso 0.43 1 calc R U P L 2
C1B C 0.3265(9) 0.28588(17) 0.7274(4) 0.0303(17) Uani 0.43 1 d . . P L 2
H1B H 0.348790 0.271215 0.712845 0.036 Uiso 0.43 1 calc R U P L 2
C5B C 0.3034(7) 0.29174(13) 0.7902(4) 0.0260(15) Uani 0.43 1 d . . P L 2
H5B H 0.306823 0.281685 0.824802 0.031 Uiso 0.43 1 calc R U P L 2
C4B C 0.2743(9) 0.31530(15) 0.7926(5) 0.0302(18) Uani 0.43 1 d . . P L 2
H4B H 0.255704 0.323788 0.829055 0.036 Uiso 0.43 1 calc R U P L 2
C3A C 0.5260(8) 0.27412(11) 0.7079(3) 0.0409(16) Uani 0.57 1 d . . P L 1
H3A H 0.585270 0.263191 0.724215 0.049 Uiso 0.57 1 calc R U P L 1
C4A C 0.5542(10) 0.29101(14) 0.6632(4) 0.0403(19) Uani 0.57 1 d . . P L 1
H4A H 0.635433 0.293286 0.643857 0.048 Uiso 0.57 1 calc R U P L 1
C5A C 0.4401(8) 0.30386(12) 0.6525(3) 0.0396(16) Uani 0.57 1 d . . P L 1
H5A H 0.430965 0.316543 0.625491 0.048 Uiso 0.57 1 calc R U P L 1
C1A C 0.3416(10) 0.29423(17) 0.6897(5) 0.045(2) Uani 0.57 1 d . . P L 1
H1A H 0.253876 0.299185 0.690929 0.053 Uiso 0.57 1 calc R U P L 1
C2A C 0.3946(9) 0.27638(14) 0.7240(4) 0.0426(17) Uani 0.57 1 d . . P L 1
H2A H 0.349959 0.267287 0.753193 0.051 Uiso 0.57 1 calc R U P L 1
C19 C 0.1378(4) 0.43208(7) 0.8167(2) 0.0397(9) Uani 1 1 d . . . . .
H19 H 0.165944 0.432825 0.774783 0.048 Uiso 1 1 calc R U . . .
C15 C 0.1599(4) 0.44851(7) 0.8633(2) 0.0383(9) Uani 1 1 d . . . . .
H15 H 0.204586 0.462451 0.858288 0.046 Uiso 1 1 calc R U . . .
C16 C 0.1035(4) 0.44057(8) 0.9193(2) 0.0437(10) Uani 1 1 d . . . . .
H16 H 0.105106 0.448189 0.958370 0.052 Uiso 1 1 calc R U . . .
C17 C 0.0450(4) 0.41944(8) 0.9068(2) 0.0460(11) Uani 1 1 d . . . . .
H17 H -0.000586 0.410319 0.935611 0.055 Uiso 1 1 calc R U . . .
C18 C 0.0666(4) 0.41436(8) 0.8435(2) 0.0448(10) Uani 1 1 d . . . . .
H18 H 0.037738 0.401095 0.822299 0.054 Uiso 1 1 calc R U . . .
C75 C 1.4746(4) 0.23252(7) 0.9062(2) 0.0401(9) Uani 1 1 d . . . . .
F42 F 1.4330(2) 0.24398(4) 0.85680(14) 0.0523(7) Uani 1 1 d . . . . .
F40 F 1.5959(2) 0.22604(5) 0.89560(17) 0.0629(9) Uani 1 1 d . . . . .
F41 F 1.4762(3) 0.24646(5) 0.95471(17) 0.0668(9) Uani 1 1 d . . . . .
C62A C 1.0086(5) 0.51552(10) 0.9170(2) 0.0339(10) Uani 0.75 1 d D U P D 1
F12A F 0.9032(3) 0.52274(7) 0.94708(13) 0.0434(8) Uani 0.75 1 d . . P D 1
F10A F 1.1016(3) 0.51153(7) 0.96055(15) 0.0532(10) Uani 0.75 1 d . . P D 1
F11A F 0.9768(6) 0.49596(8) 0.8905(3) 0.0492(13) Uani 0.75 1 d . . P D 1
C63A C 1.0502(6) 0.55742(11) 0.8981(3) 0.0351(13) Uani 0.75 1 d D . P D 1
F14A F 0.9294(3) 0.56522(6) 0.90103(17) 0.0448(8) Uani 0.75 1 d . . P D 1
F15A F 1.1209(3) 0.57176(6) 0.86693(15) 0.0447(8) Uani 0.75 1 d . . P D 1
F13A F 1.0975(3) 0.55726(7) 0.95754(17) 0.0488(9) Uani 0.75 1 d . . P D 1
F59A F 1.0972(7) 0.24472(12) 1.0864(3) 0.0597(18) Uani 0.5 1 d . . P F 1
C61B C 1.037(3) 0.5264(3) 0.8692(9) 0.025(3) Uani 0.25 1 d D U P D 2
C62B C 0.992(3) 0.5021(3) 0.8864(12) 0.030(3) Uani 0.25 1 d D U P D 2
F11B F 0.8834(9) 0.50504(17) 0.9225(6) 0.047(3) Uani 0.25 1 d . . P D 2
F12B F 1.0830(9) 0.49264(15) 0.9237(5) 0.038(2) Uani 0.25 1 d . . P D 2
F10B F 0.9644(10) 0.49043(15) 0.8377(6) 0.051(3) Uani 0.25 1 d . . P D 2
F17B F 1.212(3) 0.5436(5) 0.8122(10) 0.046(5) Uani 0.25 1 d . . P D 2
F18B F 1.1972(15) 0.5071(3) 0.8098(5) 0.052(4) Uani 0.25 1 d . . P D 2
F16B F 1.2610(19) 0.5247(4) 0.8942(11) 0.044(5) Uani 0.25 1 d . . P D 2
C63B C 1.0314(12) 0.5434(2) 0.9239(6) 0.021(2) Uani 0.25 1 d D . P D 2
F15B F 1.1043(12) 0.56153(16) 0.9158(6) 0.042(2) Uani 0.25 1 d . . P D 2
F13B F 1.0729(8) 0.53405(19) 0.9765(3) 0.038(2) Uani 0.25 1 d . . P D 2
F14B F 0.9111(8) 0.55072(16) 0.9320(4) 0.0294(17) Uani 0.25 1 d . . P D 2
O17 O 1.0084(3) 0.52723(5) 0.68927(13) 0.0410(7) Uani 1 1 d D . . . .
C58B C 1.1590(17) 0.5212(3) 0.6250(8) 0.036(3) Uani 0.25 1 d D U P J 2
F2B F 1.2420(9) 0.51762(19) 0.6653(5) 0.045(2) Uani 0.25 1 d . . P J 2
F3B F 1.1648(15) 0.5437(2) 0.6183(8) 0.078(5) Uani 0.25 1 d . . P J 2
F1B F 1.2052(12) 0.5115(2) 0.5739(6) 0.043(3) Uani 0.25 1 d . . P J 2
C89B C 1.0575(9) 0.19573(17) 0.7595(4) 0.052(3) Uani 0.5 1 d D U P F 2
F1 F 1.0107(9) 0.17939(12) 0.7921(4) 0.078(2) Uani 0.5 1 d D . P F 2
F2 F 1.1858(7) 0.19544(14) 0.7627(4) 0.075(2) Uani 0.5 1 d D . P F 2
F3 F 1.0181(9) 0.19275(18) 0.7008(4) 0.092(3) Uani 0.5 1 d D . P F 2
C88A C 0.8598(10) 0.22297(19) 0.7657(5) 0.055(3) Uani 0.5 1 d D U P F 1
F69A F 0.8105(6) 0.24002(13) 0.7969(3) 0.0649(17) Uani 0.5 1 d D U P F 1
F68A F 0.8527(7) 0.22769(18) 0.7045(3) 0.090(3) Uani 0.5 1 d D . P F 1
C87A C 1.087(3) 0.2359(3) 0.7618(14) 0.049(4) Uani 0.5 1 d . U P F 1
F64A F 1.0343(7) 0.25858(13) 0.7639(4) 0.075(2) Uani 0.5 1 d . U P F 1
F65A F 1.1172(8) 0.23460(18) 0.6992(3) 0.078(3) Uani 0.5 1 d . . P F 1
C78B C 0.9942(9) 0.17900(15) 1.0458(4) 0.0417(19) Uani 0.5 1 d . . P H 2
F46B F 0.9149(7) 0.19637(11) 1.0581(3) 0.0544(16) Uani 0.5 1 d . . P H 2
F47B F 1.1122(7) 0.18423(14) 1.0663(3) 0.0591(19) Uani 0.5 1 d . . P H 2
F48B F 0.9519(6) 0.16154(13) 1.0796(3) 0.0576(16) Uani 0.5 1 d . . P H 2
F53B F 0.820(3) 0.1979(4) 0.9403(16) 0.061(5) Uani 0.5 1 d . U P H 2
C80B C 0.8524(9) 0.17644(16) 0.9481(5) 0.046(2) Uani 0.5 1 d . . P H 2
F52B F 0.8405(9) 0.1663(2) 0.8923(4) 0.061(2) Uani 0.5 1 d . . P H 2
F54 F 0.7566(2) 0.16925(5) 0.98652(13) 0.0485(6) Uani 1 1 d . . . . .
F50B F 1.137(4) 0.1448(6) 1.0015(18) 0.075(7) Uani 0.5 1 d . U P H 2
C79B C 1.0384(8) 0.14952(14) 0.9644(5) 0.045(2) Uani 0.5 1 d . . P H 2
F49B F 0.9494(6) 0.13407(9) 0.9784(4) 0.068(2) Uani 0.5 1 d . . P H 2
F51B F 1.0779(15) 0.1467(2) 0.9077(6) 0.079(4) Uani 0.5 1 d . U P H 2
C84B C 1.0354(19) 0.2508(3) 1.0548(10) 0.050(4) Uani 0.5 1 d . U P F 2
F58B F 1.0753(10) 0.26828(13) 1.0884(3) 0.077(2) Uani 0.5 1 d . . P F 2
F60B F 0.923(2) 0.2431(4) 1.0766(11) 0.076(5) Uani 0.5 1 d . U P F 2
F59B F 1.1186(8) 0.23390(12) 1.0634(3) 0.070(2) Uani 0.5 1 d . . P F 2
C85B C 0.8821(12) 0.2631(2) 0.9570(5) 0.037(3) Uani 0.5 1 d . . P F 2
F61B F 0.8348(6) 0.28174(13) 0.9818(3) 0.0522(16) Uani 0.5 1 d . . P F 2
F62B F 0.7906(15) 0.2484(3) 0.9592(6) 0.070(4) Uani 0.5 1 d . . P F 2
F63B F 0.8976(7) 0.26652(12) 0.8953(3) 0.0552(16) Uani 0.5 1 d . . P F 2
O24B O 1.0148(6) 0.21921(12) 0.8483(3) 0.0267(13) Uani 0.5 1 d . . P F 2
O23B O 1.0146(6) 0.23777(9) 0.9496(3) 0.0204(10) Uani 0.5 1 d . . P F 2
F5B F 0.8953(12) 0.5461(2) 0.6059(5) 0.067(3) Uani 0.25 1 d . U P J 2
C59B C 0.923(2) 0.5257(5) 0.5914(8) 0.068(3) Uani 0.25 1 d D U P J 2
F4B F 0.9549(14) 0.5232(3) 0.5353(5) 0.076(3) Uani 0.25 1 d . U P J 2
C59A C 0.8991(7) 0.50246(16) 0.6193(3) 0.0705(17) Uani 0.75 1 d D U P J 1
F4A F 0.8362(6) 0.49055(10) 0.6642(3) 0.099(2) Uani 0.75 1 d . U P J 1
F6 F 0.8194(3) 0.51820(8) 0.60112(16) 0.0858(12) Uani 1 1 d . U . . .
F5A F 0.9157(5) 0.48903(11) 0.5712(2) 0.0981(19) Uani 0.75 1 d . U P J 1
C60B C 1.0128(12) 0.4883(2) 0.6386(5) 0.062(2) Uani 0.25 1 d D U P J 2
F7B F 0.9040(12) 0.48064(18) 0.6642(6) 0.063(3) Uani 0.25 1 d D U P J 2
F9B F 1.0116(11) 0.48123(17) 0.5786(5) 0.058(3) Uani 0.25 1 d D U P J 2
F9A F 1.1052(7) 0.47247(8) 0.6526(2) 0.0840(16) Uani 0.75 1 d . U P J 1
O20A O 0.969(2) 0.5711(5) 0.7421(11) 0.016(2) Uani 0.4 1 d . U P N 1
C69A C 0.9918(13) 0.5887(6) 0.7091(10) 0.0266(19) Uani 0.4 1 d D U P N 1
C70A C 0.9559(8) 0.58537(12) 0.6379(4) 0.0268(16) Uani 0.4 1 d D U P N 1
F30A F 1.0530(8) 0.57645(18) 0.6076(4) 0.042(2) Uani 0.4 1 d D . P N 1
F28A F 0.917(2) 0.6044(2) 0.6108(6) 0.038(3) Uani 0.4 1 d D . P N 1
F29A F 0.8600(14) 0.5703(2) 0.6342(10) 0.029(3) Uani 0.4 1 d D . P N 1
C72A C 0.8999(8) 0.60726(14) 0.7366(4) 0.0309(16) Uani 0.4 1 d D U P N 1
F35A F 0.908(2) 0.6061(4) 0.7990(7) 0.043(5) Uani 0.4 1 d D U P N 1
F36A F 0.7790(13) 0.6013(3) 0.7191(5) 0.040(4) Uani 0.4 1 d D U P N 1
F34A F 0.9298(10) 0.62815(11) 0.7194(4) 0.0455(19) Uani 0.4 1 d D U P N 1
C71A C 1.1344(10) 0.59774(17) 0.7139(4) 0.0372(16) Uani 0.4 1 d D U P N 1
F33A F 1.1604(9) 0.60644(19) 0.7702(4) 0.041(2) Uani 0.4 1 d D U P N 1
F31A F 1.1567(14) 0.61422(19) 0.6719(7) 0.046(2) Uani 0.4 1 d D U P N 1
F32A F 1.2187(18) 0.5810(3) 0.7051(10) 0.038(3) Uani 0.4 1 d D U P N 1
O20B O 1.0062(15) 0.5676(3) 0.7255(6) 0.014(2) Uani 0.24 1 d . U P N 2
C69B C 1.0041(17) 0.5905(6) 0.7259(8) 0.031(2) Uani 0.24 1 d D U P N 2
C70B C 0.8759(16) 0.6013(2) 0.6992(7) 0.037(2) Uani 0.24 1 d D U P N 2
F30B F 0.8478(11) 0.5916(2) 0.6450(5) 0.047(3) Uani 0.24 1 d D U P N 2
F28B F 0.8825(12) 0.62343(18) 0.6905(6) 0.049(3) Uani 0.24 1 d D U P N 2
F29B F 0.7781(18) 0.5970(3) 0.7370(7) 0.037(3) Uani 0.24 1 d D U P N 2
C72B C 1.0217(12) 0.5995(2) 0.7944(7) 0.039(3) Uani 0.24 1 d D U P N 2
F34B F 1.1400(10) 0.5959(2) 0.8166(5) 0.046(2) Uani 0.24 1 d D U P N 2
F35B F 0.9393(10) 0.58893(15) 0.8312(4) 0.037(2) Uani 0.24 1 d D U P N 2
F36B F 0.9995(13) 0.62176(16) 0.8006(5) 0.051(2) Uani 0.24 1 d D U P N 2
C71B C 1.1224(17) 0.5989(3) 0.6873(7) 0.039(2) Uani 0.24 1 d D U P N 2
F32B F 1.2294(19) 0.5875(3) 0.7008(13) 0.037(3) Uani 0.24 1 d D U P N 2
F33B F 1.1514(14) 0.6204(2) 0.6985(6) 0.046(2) Uani 0.24 1 d D U P N 2
F31B F 1.0995(10) 0.5962(2) 0.6268(5) 0.047(2) Uani 0.24 1 d D U P N 2
C57B C 1.0164(15) 0.5144(3) 0.6402(6) 0.040(4) Uani 0.25 1 d D U P J 2
F8B F 1.1171(15) 0.4801(2) 0.6701(7) 0.073(3) Uani 0.25 1 d D U P J 2
O1 O 0.990(2) 0.5687(5) 0.7495(12) 0.016(3) Uani 0.36 1 d . U P N 3
C69C C 0.9986(13) 0.5894(7) 0.7153(10) 0.021(2) Uani 0.36 1 d D U P N 3
C71C C 1.0099(10) 0.60890(17) 0.7638(5) 0.037(2) Uani 0.36 1 d D . P N 3
F33C F 0.917(3) 0.6072(5) 0.8067(9) 0.045(5) Uani 0.36 1 d D . P N 3
F31C F 0.9947(9) 0.62916(13) 0.7359(5) 0.051(2) Uani 0.36 1 d D . P N 3
F32C F 1.1264(9) 0.6089(2) 0.7910(5) 0.043(2) Uani 0.36 1 d D . P N 3
C70C C 1.1258(11) 0.58713(17) 0.6785(5) 0.039(3) Uani 0.36 1 d D . P N 3
F28C F 1.1056(10) 0.5759(2) 0.6254(4) 0.047(2) Uani 0.36 1 d D . P N 3
F29C F 1.2154(18) 0.5765(3) 0.7132(10) 0.047(4) Uani 0.36 1 d D . P N 3
F30C F 1.1731(14) 0.60749(16) 0.6624(7) 0.047(3) Uani 0.36 1 d D . P N 3
C72C C 0.8797(11) 0.59404(17) 0.6717(6) 0.032(2) Uani 0.36 1 d D . P N 3
F36C F 0.8407(17) 0.5756(2) 0.6408(11) 0.029(3) Uani 0.36 1 d D . P N 3
F34C F 0.910(3) 0.6085(3) 0.6265(7) 0.053(5) Uani 0.36 1 d D . P N 3
F35C F 0.7776(16) 0.6030(3) 0.7010(5) 0.037(3) Uani 0.36 1 d D . P N 3

loop_
_atom_site_aniso_label
_atom_site_aniso_U_11
_atom_site_aniso_U_22
_atom_site_aniso_U_33
_atom_site_aniso_U_23
_atom_site_aniso_U_13
_atom_site_aniso_U_12
Ag2 0.03505(13) 0.02260(11) 0.01789(10) 0.00590(8) 0.00066(9) 0.00227(9)
Ag1 0.03138(13) 0.02896(13) 0.02105(11) 0.00770(9) 0.00076(9) 0.00099(10)
Mo5 0.02138(12) 0.01730(12) 0.01811(11) 0.00190(9) 0.00127(9) -0.00081(9)
Mo8 0.02094(12) 0.01636(11) 0.01990(11) 0.00468(9) -0.00154(9) -0.00100(9)
Mo7 0.02605(13) 0.01741(12) 0.01828(11) 0.00077(9) -0.00224(9) 0.00171(10)
Mo4 0.02732(14) 0.02509(14) 0.01904(12) 0.00391(10) -0.00661(10) -0.00494(11)
Mo1 0.02426(13) 0.02403(13) 0.02218(12) 0.00233(10) 0.00088(10) -0.00510(10)
Mo2 0.02254(13) 0.02433(14) 0.02827(14) 0.00505(11) 0.00315(10) -0.00111(10)
Mo6 0.03117(14) 0.01707(12) 0.02325(12) 0.00095(10) -0.00539(10) -0.00071(10)
Mo3 0.02173(13) 0.02581(14) 0.02375(13) 0.00417(10) -0.00143(10) 0.00033(10)
As7 0.0251(9) 0.0198(7) 0.0178(7) 0.0053(5) -0.0063(5) -0.0057(5)
As6 0.0267(7) 0.0182(15) 0.0240(8) 0.0067(7) -0.0044(5) -0.0037(9)
P5 0.028(2) 0.0219(16) 0.025(2) 0.0037(12) 0.0052(17) -0.0044(13)
P8 0.0306(15) 0.017(3) 0.0170(16) 0.0004(16) -0.0007(11) -0.0044(17)
P4 0.0246(4) 0.0227(4) 0.0203(4) 0.0063(3) 0.0009(3) 0.0019(3)
P1 0.0246(4) 0.0208(4) 0.0206(4) 0.0043(3) 0.0010(3) -0.0038(3)
P2 0.0346(5) 0.0210(4) 0.0206(4) 0.0068(3) 0.0048(3) 0.0056(3)
P3 0.0290(4) 0.0208(4) 0.0189(3) 0.0021(3) -0.0012(3) -0.0012(3)
Al1 0.0159(4) 0.0180(4) 0.0133(4) -0.0015(3) -0.0001(3) -0.0009(3)
Al2 0.0168(4) 0.0189(4) 0.0167(4) -0.0015(3) 0.0014(3) -0.0027(3)
Cl1 0.0438(6) 0.1057(11) 0.0443(6) 0.0034(6) 0.0035(5) -0.0317(7)
Cl2 0.0973(11) 0.0657(9) 0.0514(7) -0.0008(6) -0.0158(7) -0.0110(8)
Cl4 0.065(2) 0.0497(16) 0.055(2) 0.0005(14) -0.0214(17) -0.0008(16)
Cl3 0.0304(13) 0.0414(14) 0.095(3) 0.0049(17) 0.0096(15) -0.0034(10)
F21 0.0287(11) 0.0728(17) 0.0323(12) -0.0082(11) 0.0060(9) 0.0144(11)
F26 0.0323(11) 0.0660(16) 0.0194(9) 0.0050(10) -0.0045(8) -0.0012(10)
F20 0.0355(11) 0.0495(13) 0.0197(9) 0.0066(9) 0.0028(8) 0.0027(10)
F19 0.0444(13) 0.0281(11) 0.0424(12) -0.0150(9) -0.0148(10) 0.0035(9)
F17A 0.0255(19) 0.053(3) 0.023(3) 0.006(2) 0.004(2) 0.0008(19)
F27 0.0642(17) 0.0289(12) 0.0483(14) 0.0052(10) -0.0190(12) 0.0101(11)
O18 0.0225(11) 0.0369(13) 0.0156(10) 0.0024(9) -0.0040(8) -0.0017(9)
F25 0.0171(10) 0.0833(19) 0.0389(13) 0.0077(12) -0.0033(9) -0.0024(11)
O10 0.0261(13) 0.0403(15) 0.0504(17) -0.0009(13) 0.0091(12) -0.0008(11)
F37 0.0504(15) 0.0530(16) 0.0600(17) 0.0305(13) 0.0060(13) 0.0078(12)
O19 0.0142(10) 0.0620(18) 0.0212(11) 0.0018(11) 0.0024(8) -0.0031(10)
O7 0.0409(15) 0.0307(13) 0.0289(12) 0.0074(10) -0.0087(11) -0.0006(11)
O16 0.0443(16) 0.0354(14) 0.0328(14) 0.0000(11) -0.0113(12) -0.0088(12)
F22 0.0561(17) 0.0530(16) 0.0653(18) 0.0171(14) -0.0021(14) -0.0319(13)
O13 0.0265(13) 0.0550(18) 0.0402(15) -0.0046(13) -0.0063(11) 0.0020(12)
F16A 0.018(2) 0.102(6) 0.029(2) 0.005(3) -0.0039(17) -0.002(3)
O14 0.063(2) 0.0250(13) 0.0391(15) 0.0029(11) -0.0054(14) -0.0153(13)
O6 0.0408(16) 0.0321(15) 0.0543(18) 0.0009(13) -0.0010(13) -0.0110(12)
F23 0.084(2) 0.0244(12) 0.0632(17) -0.0056(11) -0.0202(15) 0.0148(12)
O15 0.0272(14) 0.0599(19) 0.0454(16) 0.0126(14) 0.0083(12) 0.0024(13)
F24 0.080(2) 0.0423(15) 0.0584(17) -0.0247(13) -0.0267(15) -0.0054(14)
O21 0.0157(11) 0.0355(15) 0.071(2) 0.0180(14) -0.0029(12) -0.0034(10)
O9 0.0430(16) 0.0463(16) 0.0245(12) -0.0047(11) -0.0003(11) -0.0154(12)
F43 0.079(2) 0.0402(15) 0.096(2) 0.0060(15) 0.0441(19) 0.0244(15)
O5 0.0487(17) 0.0491(17) 0.0235(12) 0.0029(11) 0.0038(11) 0.0080(13)
O3 0.0410(16) 0.0294(15) 0.068(2) 0.0049(14) -0.0010(14) -0.0115(12)
F48A 0.039(5) 0.031(7) 0.097(8) 0.025(7) 0.000(5) 0.007(5)
O4 0.0493(18) 0.0549(19) 0.0293(14) 0.0047(12) 0.0101(12) 0.0110(14)
O8 0.0310(16) 0.064(2) 0.058(2) 0.0101(16) -0.0010(14) 0.0025(14)
F52A 0.024(4) 0.025(3) 0.076(7) 0.019(3) -0.004(4) -0.001(3)
F45 0.108(3) 0.0391(15) 0.0604(18) -0.0126(13) 0.0119(17) -0.0345(16)
F39 0.0458(17) 0.125(3) 0.069(2) 0.035(2) -0.0280(15) -0.0038(18)
O12 0.0455(19) 0.055(2) 0.075(2) -0.0073(17) -0.0314(17) 0.0085(15)
O22 0.0275(13) 0.0317(14) 0.0630(19) 0.0210(13) -0.0059(12) -0.0109(11)
F18A 0.038(2) 0.045(2) 0.049(2) 0.009(2) 0.010(2) 0.0189(15)
F38 0.108(3) 0.084(2) 0.0380(15) -0.0102(15) 0.0169(17) 0.006(2)
O11 0.071(2) 0.0326(16) 0.059(2) 0.0157(14) -0.0237(17) -0.0250(15)
F44 0.126(3) 0.066(2) 0.0342(14) -0.0005(13) 0.0235(17) -0.0185(19)
O2 0.0309(15) 0.0437(17) 0.077(2) 0.0364(16) -0.0058(14) -0.0028(12)
F1A 0.056(3) 0.050(3) 0.0347(19) -0.0078(17) 0.0203(18) 0.0171(19)
C27 0.0295(17) 0.0223(15) 0.0260(15) 0.0016(12) -0.0022(13) -0.0036(12)
C56 0.0297(17) 0.0218(15) 0.0287(16) 0.0042(12) -0.0037(13) -0.0047(13)
C35 0.0283(17) 0.0227(15) 0.0265(15) 0.0024(12) 0.0012(13) -0.0036(12)
F3A 0.092(3) 0.044(2) 0.0315(17) 0.0128(14) 0.0208(19) 0.0213(19)
C49 0.039(2) 0.0239(16) 0.0275(16) -0.0013(13) -0.0075(14) -0.0064(14)
C34 0.0271(16) 0.0254(16) 0.0292(16) 0.0013(13) 0.0038(13) -0.0067(13)
C42 0.041(2) 0.0299(19) 0.0365(19) 0.0005(15) -0.0122(16) -0.0021(16)
F47A 0.040(3) 0.045(4) 0.044(3) 0.011(3) -0.005(3) -0.001(3)
C48 0.0320(18) 0.0334(18) 0.0222(15) -0.0034(13) -0.0016(13) -0.0061(14)
F50A 0.046(4) 0.050(5) 0.053(5) -0.023(3) 0.019(3) -0.011(4)
C65 0.0174(13) 0.0225(14) 0.0164(12) -0.0007(10) -0.0004(10) -0.0033(11)
C55 0.0260(17) 0.0322(18) 0.0304(17) 0.0111(14) -0.0012(13) -0.0017(13)
C21 0.0263(17) 0.038(2) 0.0316(18) 0.0051(15) -0.0004(14) -0.0034(14)
F2A 0.038(2) 0.091(4) 0.061(3) -0.023(3) 0.0263(19) -0.024(2)
F51A 0.059(6) 0.065(4) 0.038(4) -0.012(3) 0.001(3) -0.031(4)
C14 0.0350(19) 0.0322(19) 0.0334(18) 0.0028(14) 0.0101(15) 0.0017(15)
C68 0.0227(15) 0.0353(18) 0.0249(15) 0.0009(13) -0.0031(12) -0.0031(13)
C54 0.0299(17) 0.0232(16) 0.0324(17) -0.0017(13) -0.0062(13) 0.0096(13)
C31 0.046(2) 0.0274(17) 0.0267(16) 0.0077(13) -0.0105(15) 0.0057(15)
C53 0.045(2) 0.0173(15) 0.043(2) -0.0064(14) -0.0133(17) 0.0092(14)
C13 0.0297(18) 0.034(2) 0.0378(19) 0.0068(15) 0.0022(15) -0.0044(15)
F7A 0.165(5) 0.038(2) 0.038(2) 0.0122(16) 0.036(3) 0.016(2)
C43 0.051(2) 0.0294(19) 0.038(2) -0.0046(15) 0.0001(17) 0.0150(17)
C50 0.0341(18) 0.0238(16) 0.0256(15) 0.0064(12) -0.0056(13) 0.0054(13)
C46 0.046(2) 0.0329(19) 0.0203(15) -0.0026(13) 0.0013(14) 0.0086(16)
C73 0.0172(14) 0.0216(15) 0.0293(15) 0.0025(12) -0.0007(11) -0.0010(11)
C33 0.038(2) 0.0255(17) 0.042(2) -0.0051(15) -0.0032(16) 0.0110(15)
C66 0.0216(15) 0.0359(18) 0.0232(15) -0.0013(13) 0.0010(12) 0.0063(13)
C28 0.0306(19) 0.039(2) 0.0361(19) 0.0091(16) -0.0073(15) -0.0025(15)
C30 0.046(2) 0.0251(17) 0.0306(17) 0.0127(14) 0.0020(15) 0.0017(15)
C45 0.038(2) 0.039(2) 0.0232(15) -0.0019(14) 0.0102(14) 0.0053(16)
C64 0.0261(17) 0.053(2) 0.0214(15) 0.0073(15) 0.0018(13) 0.0086(16)
C51 0.039(2) 0.0266(17) 0.0359(19) 0.0174(14) -0.0009(15) 0.0025(14)
C41 0.049(2) 0.0286(19) 0.038(2) 0.0029(15) -0.0185(17) -0.0086(16)
C44 0.034(2) 0.046(2) 0.0336(19) -0.0048(16) 0.0025(15) 0.0169(17)
F72B 0.055(4) 0.046(3) 0.027(3) -0.010(2) -0.011(2) 0.000(2)
C20 0.0310(18) 0.0298(18) 0.0285(16) 0.0014(13) 0.0046(13) 0.0026(14)
C7 0.0228(16) 0.0245(17) 0.056(2) 0.0139(16) 0.0003(15) -0.0024(13)
C23 0.063(3) 0.0280(19) 0.035(2) -0.0056(15) -0.0139(19) 0.0006(18)
C32 0.0305(18) 0.0304(18) 0.043(2) 0.0036(15) -0.0090(16) 0.0072(14)
C8 0.0284(19) 0.047(2) 0.050(2) 0.0144(19) -0.0007(17) 0.0089(17)
C74 0.039(2) 0.053(3) 0.041(2) 0.0080(19) -0.0007(17) 0.0051(19)
C47 0.051(2) 0.0325(19) 0.0268(17) -0.0088(14) -0.0029(16) 0.0054(17)
C29 0.044(2) 0.0175(15) 0.0385(19) 0.0072(13) -0.0020(16) -0.0008(14)
C52 0.042(2) 0.0197(17) 0.056(2) 0.0133(16) -0.0161(19) -0.0045(15)
C86 0.0282(17) 0.0394(19) 0.0192(14) -0.0033(13) -0.0008(12) -0.0035(14)
C9 0.0234(18) 0.044(2) 0.054(2) 0.0033(19) -0.0036(16) 0.0009(16)
F46A 0.038(3) 0.040(3) 0.063(4) 0.027(3) 0.012(3) 0.001(2)
C38 0.059(3) 0.036(2) 0.036(2) -0.0090(17) 0.0205(19) -0.0018(19)
F8A 0.069(3) 0.101(4) 0.067(3) 0.000(3) -0.003(2) 0.051(3)
C25 0.047(2) 0.056(3) 0.040(2) -0.0032(19) -0.0203(19) -0.013(2)
F53A 0.029(3) 0.045(3) 0.054(3) -0.009(2) 0.010(3) 0.003(3)
C77 0.0300(17) 0.0229(16) 0.0301(16) 0.0026(12) 0.0079(13) -0.0047(13)
C24 0.063(3) 0.034(2) 0.040(2) 0.0011(17) -0.015(2) -0.0182(19)
C22 0.064(3) 0.035(2) 0.0272(18) -0.0100(15) -0.0042(18) -0.0075(19)
C40 0.066(3) 0.027(2) 0.052(3) -0.0129(18) -0.001(2) 0.0108(19)
C39 0.041(2) 0.044(2) 0.048(2) -0.0209(19) 0.0043(18) 0.0078(18)
C26 0.066(3) 0.039(2) 0.0260(18) -0.0029(16) -0.0121(18) -0.001(2)
F49A 0.049(3) 0.023(2) 0.064(4) -0.009(2) 0.015(3) -0.016(2)
C57A 0.028(2) 0.024(2) 0.019(2) -0.0099(18) 0.0045(18) -0.0037(19)
C37 0.068(3) 0.041(2) 0.0255(18) -0.0031(16) 0.0004(18) 0.006(2)
C36 0.067(3) 0.037(2) 0.036(2) -0.0162(17) -0.002(2) -0.003(2)
C10 0.0271(19) 0.040(2) 0.053(2) 0.0029(18) 0.0087(17) 0.0017(15)
C11 0.0269(18) 0.038(2) 0.056(3) -0.0047(18) 0.0075(17) 0.0064(16)
C12 0.0278(19) 0.032(2) 0.071(3) 0.0083(19) 0.0063(19) 0.0067(15)
C90 0.050(3) 0.059(3) 0.050(3) 0.003(2) 0.003(2) -0.019(2)
C67 0.050(2) 0.0295(19) 0.038(2) -0.0044(15) -0.0113(18) -0.0042(17)
C76 0.069(3) 0.029(2) 0.042(2) -0.0014(17) 0.017(2) -0.004(2)
F70B 0.179(9) 0.034(3) 0.042(4) -0.012(3) -0.042(5) 0.010(4)
O1A 0.022(2) 0.048(3) 0.045(3) 0.007(2) 0.003(2) 0.001(2)
C58A 0.038(3) 0.036(3) 0.031(3) -0.005(2) 0.015(2) 0.002(2)
C6A 0.021(3) 0.027(3) 0.031(3) 0.008(2) -0.005(3) -0.006(2)
F71B 0.051(4) 0.146(8) 0.057(4) -0.037(5) 0.002(4) 0.030(4)
C60A 0.124(5) 0.026(3) 0.042(3) -0.002(2) 0.031(3) 0.012(3)
C91 0.043(6) 0.040(5) 0.050(5) 0.005(4) 0.008(5) -0.004(4)
C89A 0.071(7) 0.036(5) 0.031(5) -0.008(4) -0.006(5) 0.011(4)
C78A 0.024(3) 0.026(3) 0.047(4) 0.013(3) 0.003(3) 0.004(3)
C80A 0.019(3) 0.030(3) 0.030(3) 0.004(3) 0.004(2) 0.003(2)
C79A 0.039(4) 0.024(3) 0.040(4) -0.003(3) 0.013(3) -0.014(3)
O1B 0.048(4) 0.046(4) 0.053(4) -0.016(3) 0.022(4) -0.001(3)
C6B 0.036(5) 0.027(5) 0.044(6) 0.001(4) 0.009(4) -0.004(4)
Cl6 0.079(3) 0.095(3) 0.0521(19) -0.0106(18) -0.005(2) -0.009(2)
Cl5 0.0486(17) 0.0572(17) 0.070(2) 0.0013(15) 0.0214(14) -0.0200(13)
C92 0.092(11) 0.057(9) 0.048(7) -0.009(6) 0.018(8) -0.032(8)
P7 0.022(3) 0.013(2) 0.021(3) -0.0008(15) -0.007(2) 0.001(2)
As8 0.026(2) 0.013(3) 0.015(2) 0.000(2) -0.0018(16) -0.005(2)
P6 0.041(3) 0.017(3) 0.0178(19) 0.0027(16) -0.0001(15) 0.0024(17)
As5 0.032(2) 0.030(3) 0.0223(16) 0.0069(13) -0.0054(15) -0.0117(16)
F69B 0.051(4) 0.199(8) 0.031(3) -0.023(4) -0.004(3) 0.069(4)
F67 0.0442(17) 0.115(3) 0.085(2) 0.016(2) -0.0185(16) -0.0351(18)
F68B 0.041(3) 0.054(3) 0.035(3) 0.004(2) -0.009(2) 0.012(2)
C88B 0.039(5) 0.069(7) 0.048(7) 0.013(5) -0.021(5) -0.002(5)
C87B 0.042(4) 0.020(6) 0.036(5) 0.012(5) -0.005(4) -0.005(5)
F64B 0.115(5) 0.032(3) 0.042(3) 0.002(3) -0.017(4) -0.007(3)
F66 0.0481(16) 0.076(2) 0.0582(17) 0.0237(15) -0.0096(13) -0.0231(14)
F65B 0.093(6) 0.050(4) 0.021(3) 0.013(2) -0.017(3) -0.035(3)
O24A 0.028(3) 0.026(3) 0.019(2) 0.002(2) 0.003(2) 0.008(2)
C82 0.0270(16) 0.0266(16) 0.0227(15) -0.0067(12) 0.0030(12) -0.0003(12)
C84A 0.053(9) 0.048(8) 0.016(4) -0.006(4) 0.007(5) 0.011(5)
F58A 0.084(5) 0.041(3) 0.032(3) -0.017(2) 0.003(3) 0.005(3)
F60A 0.070(9) 0.045(4) 0.034(3) 0.005(3) 0.033(5) -0.003(4)
C85A 0.053(7) 0.031(6) 0.061(9) -0.016(5) 0.023(6) -0.010(5)
F63A 0.041(3) 0.050(4) 0.089(5) 0.029(4) -0.010(3) 0.007(3)
F62A 0.026(4) 0.099(7) 0.089(10) -0.024(6) 0.013(6) -0.003(4)
F61A 0.055(5) 0.053(4) 0.121(7) -0.048(5) 0.034(5) 0.001(3)
C83 0.041(2) 0.0305(19) 0.0347(19) -0.0025(15) 0.0039(16) -0.0021(16)
F57 0.0431(15) 0.0623(18) 0.081(2) 0.0054(15) -0.0234(14) -0.0221(13)
F56 0.0544(16) 0.085(2) 0.0367(14) -0.0041(13) 0.0163(12) -0.0240(15)
F55 0.084(2) 0.0231(12) 0.110(3) -0.0002(14) 0.046(2) -0.0017(13)
C61A 0.021(2) 0.035(3) 0.0140(18) 0.007(2) -0.0009(16) 0.003(3)
O23A 0.029(3) 0.028(3) 0.021(3) -0.004(2) -0.001(2) 0.001(2)
C3B 0.020(4) 0.034(4) 0.052(5) 0.022(4) -0.009(3) -0.009(3)
C2B 0.024(5) 0.063(8) 0.024(4) 0.012(5) -0.007(3) -0.018(5)
C1B 0.028(4) 0.031(5) 0.031(4) -0.001(4) -0.001(3) -0.012(4)
C5B 0.023(4) 0.030(4) 0.026(4) 0.001(3) 0.005(3) -0.013(3)
C4B 0.012(4) 0.035(5) 0.044(5) -0.008(4) 0.004(4) -0.003(3)
C3A 0.057(5) 0.024(3) 0.041(4) -0.003(3) -0.010(3) -0.001(3)
C4A 0.058(6) 0.030(4) 0.033(4) -0.012(3) 0.003(4) -0.002(4)
C5A 0.070(5) 0.030(3) 0.019(3) 0.000(2) -0.009(3) -0.004(3)
C1A 0.046(5) 0.045(5) 0.042(5) -0.008(5) -0.019(4) -0.004(4)
C2A 0.051(5) 0.036(4) 0.041(4) 0.001(3) -0.007(4) -0.017(4)
C19 0.0309(19) 0.049(2) 0.039(2) 0.0124(18) -0.0108(16) 0.0050(17)
C15 0.0283(18) 0.038(2) 0.049(2) 0.0122(17) -0.0024(16) 0.0084(15)
C16 0.034(2) 0.049(2) 0.049(2) 0.0095(19) 0.0072(18) 0.0161(18)
C17 0.0234(18) 0.051(3) 0.063(3) 0.020(2) 0.0020(18) 0.0066(17)
C18 0.0268(19) 0.045(2) 0.062(3) 0.010(2) -0.0173(18) 0.0000(16)
C75 0.0246(18) 0.031(2) 0.064(3) 0.0021(18) 0.0000(17) -0.0031(15)
F42 0.0395(13) 0.0395(14) 0.0776(19) 0.0278(13) -0.0049(13) -0.0093(11)
F40 0.0205(11) 0.0559(17) 0.113(3) 0.0264(16) 0.0087(13) -0.0019(11)
F41 0.0651(19) 0.0429(16) 0.092(2) -0.0230(15) -0.0031(17) -0.0216(14)
C62A 0.028(2) 0.050(3) 0.023(2) 0.010(2) 0.0005(17) 0.004(2)
F12A 0.0309(16) 0.076(3) 0.0238(14) 0.0075(15) 0.0083(12) 0.0008(16)
F10A 0.0377(18) 0.091(3) 0.0303(16) 0.0299(18) -0.0059(13) 0.0042(18)
F11A 0.052(3) 0.048(3) 0.047(2) 0.024(2) 0.008(2) 0.001(2)
C63A 0.032(3) 0.048(4) 0.025(2) -0.010(2) -0.011(2) 0.003(2)
F14A 0.0331(16) 0.053(2) 0.0475(19) -0.0213(17) -0.0084(14) 0.0124(15)
F15A 0.0478(19) 0.0482(19) 0.0378(17) -0.0110(15) -0.0097(14) -0.0123(15)
F13A 0.0417(19) 0.081(3) 0.0235(16) -0.0151(17) -0.0085(14) 0.0003(17)
F59A 0.093(5) 0.058(4) 0.027(3) -0.008(3) -0.023(3) 0.025(4)
C61B 0.019(5) 0.034(6) 0.021(5) 0.003(5) 0.003(4) 0.006(5)
C62B 0.026(6) 0.040(7) 0.023(6) -0.004(6) -0.001(5) 0.004(6)
F11B 0.027(5) 0.039(5) 0.076(7) 0.035(5) 0.009(5) -0.007(4)
F12B 0.036(5) 0.028(4) 0.050(5) 0.021(4) 0.001(4) 0.008(4)
F10B 0.054(6) 0.022(4) 0.075(8) -0.016(5) -0.022(6) -0.001(4)
F17B 0.029(6) 0.079(17) 0.032(11) 0.013(8) 0.006(8) 0.004(9)
F18B 0.045(6) 0.088(10) 0.023(5) -0.010(7) 0.001(6) 0.034(6)
F16B 0.012(7) 0.086(14) 0.035(6) 0.021(8) -0.002(5) -0.001(7)
C63B 0.021(6) 0.025(6) 0.017(5) -0.003(5) -0.006(4) 0.001(5)
F15B 0.049(7) 0.025(5) 0.050(7) -0.014(5) -0.016(6) -0.001(4)
F13B 0.023(4) 0.076(7) 0.014(3) -0.011(4) -0.006(3) 0.010(4)
F14B 0.024(4) 0.040(5) 0.024(4) -0.009(3) 0.000(3) 0.015(3)
O17 0.0315(14) 0.0590(18) 0.0323(14) -0.0268(13) -0.0042(11) 0.0158(13)
C58B 0.045(8) 0.040(7) 0.024(6) -0.009(6) 0.018(6) -0.002(7)
F2B 0.022(4) 0.059(6) 0.053(6) 0.004(5) 0.004(4) -0.001(4)
F3B 0.067(9) 0.052(8) 0.118(13) -0.028(8) 0.067(9) -0.008(6)
F1B 0.039(6) 0.046(7) 0.045(6) -0.018(5) 0.022(5) -0.003(5)
C89B 0.050(6) 0.070(7) 0.037(6) -0.003(5) 0.002(4) -0.028(5)
F1 0.108(6) 0.042(4) 0.085(6) -0.021(4) 0.026(5) -0.015(4)
F2 0.055(4) 0.085(5) 0.086(6) -0.036(5) 0.007(4) 0.015(4)
F3 0.089(6) 0.138(9) 0.050(5) -0.062(6) 0.029(4) -0.050(6)
C88A 0.042(5) 0.078(7) 0.044(7) 0.000(6) -0.022(5) -0.015(5)
F69A 0.038(3) 0.100(5) 0.056(4) 0.016(4) -0.002(3) 0.020(3)
F68A 0.052(4) 0.189(9) 0.029(3) 0.024(4) -0.015(3) -0.028(5)
C87A 0.055(6) 0.042(8) 0.049(5) 0.008(7) -0.019(5) -0.014(7)
F64A 0.064(4) 0.065(4) 0.095(5) 0.040(5) -0.002(4) 0.005(3)
F65A 0.077(6) 0.123(8) 0.036(3) 0.009(4) 0.011(3) -0.039(5)
C78B 0.050(5) 0.039(5) 0.037(4) 0.005(3) 0.007(4) 0.001(4)
F46B 0.072(5) 0.051(3) 0.042(3) -0.005(3) 0.025(3) 0.004(4)
F47B 0.061(4) 0.080(6) 0.036(3) -0.007(3) -0.014(3) -0.012(4)
F48B 0.052(4) 0.075(5) 0.046(3) 0.031(3) 0.013(3) -0.001(3)
F53B 0.038(5) 0.067(12) 0.076(10) 0.044(10) -0.011(6) -0.009(8)
C80B 0.038(5) 0.046(5) 0.053(6) 0.010(4) 0.007(4) -0.002(4)
F52B 0.041(5) 0.100(6) 0.042(5) -0.006(4) -0.008(3) -0.022(4)
F54 0.0336(12) 0.0545(16) 0.0575(16) 0.0159(12) 0.0033(11) -0.0148(11)
F50B 0.043(8) 0.035(6) 0.146(17) 0.010(8) -0.019(10) 0.004(5)
C79B 0.036(4) 0.029(4) 0.072(6) -0.008(4) 0.014(4) -0.009(3)
F49B 0.053(4) 0.020(3) 0.130(7) -0.005(3) 0.017(4) -0.014(2)
F51B 0.086(6) 0.074(8) 0.077(8) -0.040(5) 0.031(6) 0.001(6)
C84B 0.062(11) 0.055(10) 0.031(5) -0.002(6) 0.009(6) -0.016(7)
F58B 0.145(8) 0.061(5) 0.025(3) -0.021(3) 0.007(4) -0.037(5)
F60B 0.084(12) 0.098(11) 0.048(5) -0.009(7) 0.037(7) -0.037(7)
F59B 0.114(6) 0.050(4) 0.045(4) 0.017(3) -0.031(4) -0.001(4)
C85B 0.023(4) 0.054(8) 0.034(5) -0.001(5) 0.002(4) 0.007(5)
F61B 0.042(4) 0.052(4) 0.064(4) 0.010(3) 0.014(3) 0.024(3)
F62B 0.027(4) 0.131(13) 0.051(6) 0.026(6) -0.009(4) -0.026(7)
F63B 0.063(4) 0.066(4) 0.036(3) 0.005(3) -0.012(3) 0.018(3)
O24B 0.021(3) 0.044(4) 0.016(2) 0.000(3) -0.0019(19) -0.004(3)
O23B 0.020(3) 0.016(2) 0.025(3) -0.007(2) -0.001(2) 0.0027(18)
F5B 0.067(6) 0.105(8) 0.029(5) -0.003(5) -0.008(4) 0.052(6)
C59B 0.050(5) 0.122(6) 0.031(5) -0.025(5) -0.007(5) 0.023(6)
F4B 0.064(7) 0.138(9) 0.026(5) -0.024(6) -0.011(5) 0.030(7)
C59A 0.050(3) 0.107(4) 0.055(3) -0.051(3) 0.019(3) -0.032(3)
F4A 0.097(4) 0.103(4) 0.100(4) -0.064(3) 0.065(3) -0.076(3)
F6 0.0410(16) 0.159(4) 0.0567(19) -0.025(2) -0.0108(14) 0.020(2)
F5A 0.069(3) 0.148(4) 0.078(3) -0.088(3) 0.025(2) -0.046(3)
C60B 0.092(5) 0.035(4) 0.061(5) -0.012(4) 0.032(4) 0.003(4)
F7B 0.072(7) 0.040(5) 0.081(7) -0.005(5) 0.058(6) -0.013(5)
F9B 0.060(6) 0.042(5) 0.072(6) -0.044(5) 0.025(5) -0.014(5)
F9A 0.160(4) 0.028(2) 0.066(3) 0.0021(19) 0.045(3) 0.020(3)
O20A 0.011(6) 0.014(5) 0.022(6) 0.003(4) -0.009(4) 0.006(4)
C69A 0.027(3) 0.023(3) 0.030(4) -0.001(3) 0.005(3) -0.006(3)
C70A 0.038(4) 0.017(3) 0.026(4) 0.004(3) 0.002(3) -0.003(3)
F30A 0.043(5) 0.048(4) 0.034(4) -0.012(3) 0.013(3) 0.007(4)
F28A 0.066(6) 0.025(5) 0.023(4) 0.010(3) -0.004(4) 0.002(4)
F29A 0.042(6) 0.014(5) 0.029(5) 0.002(4) -0.011(4) -0.003(4)
C72A 0.032(4) 0.030(4) 0.030(3) -0.003(3) -0.002(3) 0.000(3)
F35A 0.049(8) 0.056(11) 0.023(4) 0.001(5) 0.015(4) 0.017(7)
F36A 0.026(4) 0.072(8) 0.021(7) 0.022(6) -0.003(5) 0.014(4)
F34A 0.077(6) 0.019(3) 0.040(4) -0.004(3) -0.001(4) 0.007(4)
C71A 0.031(3) 0.038(3) 0.043(4) 0.002(3) 0.004(3) -0.011(3)
F33A 0.036(4) 0.045(4) 0.043(4) -0.004(4) -0.004(3) -0.019(4)
F31A 0.044(4) 0.046(5) 0.049(5) 0.005(4) 0.012(4) -0.020(4)
F32A 0.025(4) 0.041(6) 0.050(4) 0.007(6) 0.005(4) -0.006(5)
O20B 0.011(5) 0.017(5) 0.014(5) 0.003(4) 0.005(4) 0.003(4)
C69B 0.029(4) 0.030(4) 0.034(4) 0.003(4) 0.002(4) -0.006(4)
C70B 0.035(4) 0.038(4) 0.037(4) 0.000(4) 0.004(4) -0.001(4)
F30B 0.039(6) 0.069(7) 0.034(6) -0.007(6) -0.005(5) 0.006(6)
F28B 0.046(6) 0.035(5) 0.065(7) 0.020(5) -0.001(5) -0.001(4)
F29B 0.029(5) 0.040(6) 0.041(8) 0.003(6) 0.010(6) 0.002(5)
C72B 0.057(6) 0.032(5) 0.028(5) -0.004(5) -0.002(5) -0.018(5)
F34B 0.049(6) 0.053(6) 0.035(5) 0.002(5) -0.017(4) -0.015(5)
F35B 0.056(5) 0.029(4) 0.026(4) -0.007(3) 0.007(4) -0.013(4)
F36B 0.080(7) 0.031(5) 0.043(5) -0.008(4) 0.001(5) -0.013(5)
C71B 0.033(4) 0.040(4) 0.044(4) 0.006(4) 0.007(4) -0.010(4)
F32B 0.023(4) 0.037(6) 0.052(5) 0.010(6) 0.003(4) -0.008(5)
F33B 0.047(4) 0.038(5) 0.053(5) 0.008(4) 0.011(5) -0.021(4)
F31B 0.039(5) 0.060(5) 0.042(5) 0.011(4) 0.012(4) -0.012(4)
C57B 0.037(7) 0.052(8) 0.031(7) -0.012(6) 0.006(6) 0.007(6)
F8B 0.126(6) 0.032(6) 0.064(6) 0.002(5) 0.028(5) 0.010(6)
O1 0.013(7) 0.017(5) 0.016(5) 0.008(4) -0.007(5) 0.003(5)
C69C 0.020(4) 0.014(4) 0.028(5) 0.004(4) 0.004(4) -0.003(4)
C71C 0.035(6) 0.032(6) 0.044(6) -0.008(5) -0.009(5) -0.008(4)
F33C 0.051(8) 0.031(8) 0.054(9) -0.027(7) 0.006(7) 0.002(6)
F31C 0.060(6) 0.018(3) 0.076(7) -0.007(4) -0.013(5) -0.003(4)
F32C 0.032(5) 0.041(5) 0.055(7) -0.010(5) -0.008(4) -0.008(4)
C70C 0.039(6) 0.028(6) 0.051(7) 0.012(5) 0.014(5) -0.004(5)
F28C 0.056(6) 0.047(5) 0.038(5) -0.002(4) 0.027(4) -0.002(5)
F29C 0.027(5) 0.037(7) 0.078(9) 0.023(5) 0.018(5) 0.014(5)
F30C 0.038(5) 0.032(5) 0.070(8) 0.013(5) 0.026(4) -0.007(4)
C72C 0.042(7) 0.020(5) 0.035(6) 0.001(5) -0.002(5) -0.008(4)
F36C 0.040(5) 0.016(6) 0.031(5) -0.003(5) -0.010(4) 0.002(5)
F34C 0.063(9) 0.033(7) 0.062(11) 0.024(7) -0.019(9) -0.013(6)
F35C 0.032(4) 0.048(5) 0.031(7) 0.020(6) -0.009(5) 0.012(3)

loop_
_atom_type_symbol
_atom_type_description
_atom_type_scat_dispersion_real
_atom_type_scat_dispersion_imag
_atom_type_scat_source
C C 0.0033 0.0016 'International Tables Vol C Tables 4.2.6.8 and 6.1.1.4'
H H 0.0000 0.0000 'International Tables Vol C Tables 4.2.6.8 and 6.1.1.4'
Ag Ag -0.8971 1.1015 'International Tables Vol C Tables 4.2.6.8 and 6.1.1.4'
Al Al 0.0645 0.0514 'International Tables Vol C Tables 4.2.6.8 and 6.1.1.4'
As As 0.0499 2.0058 'International Tables Vol C Tables 4.2.6.8 and 6.1.1.4'
Cl Cl 0.1484 0.1585 'International Tables Vol C Tables 4.2.6.8 and 6.1.1.4'
F F 0.0171 0.0103 'International Tables Vol C Tables 4.2.6.8 and 6.1.1.4'
Mo Mo -1.6832 0.6857 'International Tables Vol C Tables 4.2.6.8 and 6.1.1.4'
O O 0.0106 0.0060 'International Tables Vol C Tables 4.2.6.8 and 6.1.1.4'
P P 0.1023 0.0942 'International Tables Vol C Tables 4.2.6.8 and 6.1.1.4'

loop_
_exptl_crystal_face_index_h
_exptl_crystal_face_index_k
_exptl_crystal_face_index_l
_exptl_crystal_face_perp_dist
1 -2 -1 0.0598
-1 2 1 0.0680
2 2 -1 0.0626
-2 -2 1 0.0674
0 -2 -1 0.0270
0 2 1 0.0482
0 -1 1 0.0549
0 1 -1 0.0342
0 -1 0 0.0504
0 1 0 0.0384
-1 1 2 0.0601
-1 -2 2 0.0697
2 -2 -1 0.0626
1 2 0 0.0676
2 1 1 0.0652
1 -2 0 0.0703
0 1 1 0.0468
1 -18 29 0.0516
5 -61 18 0.0683

loop_
_geom_angle_atom_site_label_1
_geom_angle_atom_site_label_2
_geom_angle_atom_site_label_3
_geom_angle
_geom_angle_site_symmetry_1
_geom_angle_site_symmetry_3
_geom_angle_publ_flag
P8 Ag2 As7 50.5(3) . . ?
P2 Ag2 As7 106.60(8) . . ?
P2 Ag2 P8 135.1(3) . . ?
P2 Ag2 P7 107.5(3) . . ?
P2 Ag2 As8 139.3(4) . . ?
P3 Ag2 As7 137.69(8) . . ?
P3 Ag2 P8 113.5(3) . . ?
P3 Ag2 P2 107.46(3) . . ?
P3 Ag2 P7 133.9(3) . . ?
P3 Ag2 As8 109.1(4) . . ?
As8 Ag2 P7 55.9(6) . . ?
P5 Ag1 As6 52.9(3) . . ?
P4 Ag1 As6 98.76(14) . . ?
P4 Ag1 P5 130.7(3) . . ?
P4 Ag1 P6 102.7(4) . . ?
P4 Ag1 As5 128.6(2) . . ?
P1 Ag1 As6 133.63(12) . . ?
P1 Ag1 P5 113.9(3) . . ?
P1 Ag1 P4 114.11(3) . . ?
P1 Ag1 P6 130.8(4) . . ?
P1 Ag1 As5 115.9(2) . . ?
As5 Ag1 P6 49.2(4) . . ?
As6 Mo5 Mo6 51.98(10) . . ?
P5 Mo5 Mo6 55.8(3) . . ?
P5 Mo5 As6 56.1(3) . . ?
C35 Mo5 Mo6 89.13(10) . . ?
C35 Mo5 As6 70.36(14) . . ?
C35 Mo5 P5 126.3(3) . . ?
C35 Mo5 C31 111.91(14) . . ?
C35 Mo5 C33 129.24(14) . . ?
C35 Mo5 C30 85.35(14) . . ?
C35 Mo5 C32 143.86(14) . . ?
C35 Mo5 C29 94.34(14) . . ?
C35 Mo5 P6 71.6(4) . . ?
C35 Mo5 As5 124.1(3) . . ?
C34 Mo5 Mo6 127.45(10) . . ?
C34 Mo5 As6 77.95(15) . . ?
C34 Mo5 P5 85.3(3) . . ?
C34 Mo5 C35 87.86(14) . . ?
C34 Mo5 C31 143.52(14) . . ?
C34 Mo5 C33 85.29(14) . . ?
C34 Mo5 C30 124.59(14) . . ?
C34 Mo5 C32 113.87(14) . . ?
C34 Mo5 C29 90.63(14) . . ?
C34 Mo5 P6 76.5(4) . . ?
C34 Mo5 As5 85.9(2) . . ?
C31 Mo5 Mo6 84.78(9) . . ?
C31 Mo5 As6 136.70(14) . . ?
C31 Mo5 P5 104.5(3) . . ?
C31 Mo5 P6 137.8(4) . . ?
C31 Mo5 As5 105.2(2) . . ?
C33 Mo5 Mo6 133.04(10) . . ?
C33 Mo5 As6 153.97(16) . . ?
C33 Mo5 P5 103.2(3) . . ?
C33 Mo5 C31 58.35(14) . . ?
C33 Mo5 C30 59.00(14) . . ?
C33 Mo5 C32 34.87(13) . . ?
C33 Mo5 P6 152.2(4) . . ?
C33 Mo5 As5 105.4(3) . . ?
C30 Mo5 Mo6 107.38(10) . . ?
C30 Mo5 As6 146.86(15) . . ?
C30 Mo5 P5 139.5(3) . . ?
C30 Mo5 C31 35.13(14) . . ?
C30 Mo5 C32 58.63(14) . . ?
C30 Mo5 P6 148.7(4) . . ?
C30 Mo5 As5 140.4(2) . . ?
C32 Mo5 Mo6 98.34(10) . . ?
C32 Mo5 As6 139.85(14) . . ?
C32 Mo5 P5 85.7(3) . . ?
C32 Mo5 C31 35.04(14) . . ?
C32 Mo5 P6 139.3(4) . . ?
C32 Mo5 As5 87.5(3) . . ?
C29 Mo5 Mo6 141.89(10) . . ?
C29 Mo5 As6 161.00(14) . . ?
C29 Mo5 P5 138.9(3) . . ?
C29 Mo5 C31 58.76(14) . . ?
C29 Mo5 C33 35.70(14) . . ?
C29 Mo5 C30 35.61(14) . . ?
C29 Mo5 C32 58.79(14) . . ?
C29 Mo5 P6 161.0(4) . . ?
C29 Mo5 As5 141.1(3) . . ?
P6 Mo5 Mo6 53.1(3) . . ?
P6 Mo5 As5 53.0(4) . . ?
As5 Mo5 Mo6 54.0(2) . . ?
As7 Mo8 Mo7 52.02(7) . . ?
P8 Mo8 Mo7 53.1(3) . . ?
P8 Mo8 As7 52.8(3) . . ?
C56 Mo8 Mo7 129.07(9) . . ?
C56 Mo8 As7 78.46(12) . . ?
C56 Mo8 P8 89.8(4) . . ?
C56 Mo8 C55 88.98(15) . . ?
C56 Mo8 C54 113.64(13) . . ?
C56 Mo8 C53 83.78(14) . . ?
C56 Mo8 C50 142.16(13) . . ?
C56 Mo8 C51 122.79(14) . . ?
C56 Mo8 C52 88.42(14) . . ?
C56 Mo8 P7 73.8(3) . . ?
C56 Mo8 As8 87.9(5) . . ?
C55 Mo8 Mo7 87.24(11) . . ?
C55 Mo8 As7 72.86(13) . . ?
C55 Mo8 P8 124.6(3) . . ?
C55 Mo8 C54 143.41(13) . . ?
C55 Mo8 C53 130.49(15) . . ?
C55 Mo8 C50 110.97(13) . . ?
C55 Mo8 C51 85.34(14) . . ?
C55 Mo8 C52 95.22(15) . . ?
C55 Mo8 P7 70.7(4) . . ?
C55 Mo8 As8 129.0(4) . . ?
C54 Mo8 Mo7 98.38(9) . . ?
C54 Mo8 As7 137.42(12) . . ?
C54 Mo8 P8 85.5(4) . . ?
C54 Mo8 C50 34.84(12) . . ?
C54 Mo8 P7 141.3(4) . . ?
C54 Mo8 As8 82.3(5) . . ?
C53 Mo8 Mo7 133.50(10) . . ?
C53 Mo8 As7 150.53(14) . . ?
C53 Mo8 P8 104.3(3) . . ?
C53 Mo8 C54 35.35(13) . . ?
C53 Mo8 C50 58.66(13) . . ?
C53 Mo8 C51 59.35(15) . . ?
C53 Mo8 P7 149.3(4) . . ?
C53 Mo8 As8 99.7(4) . . ?
C50 Mo8 Mo7 85.18(9) . . ?
C50 Mo8 As7 137.18(12) . . ?
C50 Mo8 P8 103.0(4) . . ?
C50 Mo8 P7 142.3(3) . . ?
C50 Mo8 As8 101.9(5) . . ?
C51 Mo8 Mo7 107.47(10) . . ?
C51 Mo8 As7 149.74(13) . . ?
C51 Mo8 P8 137.8(4) . . ?
C51 Mo8 C54 58.40(14) . . ?
C51 Mo8 C50 34.81(13) . . ?
C51 Mo8 P7 151.3(4) . . ?
C51 Mo8 As8 136.5(5) . . ?
C52 Mo8 Mo7 142.50(11) . . ?
C52 Mo8 As7 162.25(13) . . ?
C52 Mo8 P8 140.1(3) . . ?
C52 Mo8 C54 59.11(14) . . ?
C52 Mo8 C53 35.89(16) . . ?
C52 Mo8 C50 58.97(13) . . ?
C52 Mo8 C51 36.04(15) . . ?
C52 Mo8 P7 157.2(4) . . ?
C52 Mo8 As8 135.6(4) . . ?
P7 Mo8 Mo7 57.1(3) . . ?
As8 Mo8 Mo7 57.3(4) . . ?
As8 Mo8 P7 59.5(6) . . ?
As7 Mo7 Mo8 55.20(8) . . ?
As7 Mo7 P8 53.7(4) . . ?
P8 Mo7 Mo8 52.1(3) . . ?
C49 Mo7 Mo8 127.03(10) . . ?
C49 Mo7 As7 83.97(13) . . ?
C49 Mo7 P8 77.5(3) . . ?
C49 Mo7 C48 89.70(15) . . ?
C49 Mo7 C43 83.53(16) . . ?
C49 Mo7 C46 125.43(14) . . ?
C49 Mo7 C45 142.20(14) . . ?
C49 Mo7 C44 111.85(15) . . ?
C49 Mo7 C47 90.33(15) . . ?
C49 Mo7 P7 86.1(4) . . ?
C49 Mo7 As8 79.8(4) . . ?
C48 Mo7 Mo8 89.09(10) . . ?
C48 Mo7 As7 125.37(13) . . ?
C48 Mo7 P8 71.9(4) . . ?
C48 Mo7 C43 127.77(15) . . ?
C48 Mo7 C46 84.83(14) . . ?
C48 Mo7 C45 111.70(14) . . ?
C48 Mo7 C44 143.15(14) . . ?
C48 Mo7 C47 92.93(14) . . ?
C48 Mo7 P7 125.5(3) . . ?
C48 Mo7 As8 70.3(5) . . ?
C43 Mo7 Mo8 134.72(12) . . ?
C43 Mo7 As7 105.35(14) . . ?
C43 Mo7 P8 152.8(3) . . ?
C43 Mo7 C46 59.31(14) . . ?
C43 Mo7 C45 58.69(15) . . ?
C43 Mo7 C44 35.13(15) . . ?
C43 Mo7 P7 105.6(3) . . ?
C43 Mo7 As8 155.4(4) . . ?
C46 Mo7 Mo8 107.16(10) . . ?
C46 Mo7 As7 140.28(14) . . ?
C46 Mo7 P8 147.8(3) . . ?
C46 Mo7 C45 34.69(14) . . ?
C46 Mo7 C44 58.35(14) . . ?
C46 Mo7 P7 138.6(4) . . ?
C46 Mo7 As8 145.1(4) . . ?
C45 Mo7 Mo8 85.63(10) . . ?
C45 Mo7 As7 105.60(13) . . ?
C45 Mo7 P8 137.7(3) . . ?
C45 Mo7 P7 103.9(4) . . ?
C45 Mo7 As8 135.9(4) . . ?
C44 Mo7 Mo8 99.74(11) . . ?
C44 Mo7 As7 87.67(13) . . ?
C44 Mo7 P8 140.0(4) . . ?
C44 Mo7 C45 35.03(13) . . ?
C44 Mo7 P7 86.9(3) . . ?
C44 Mo7 As8 140.6(5) . . ?
C47 Mo7 Mo8 142.61(11) . . ?
C47 Mo7 As7 141.09(13) . . ?
C47 Mo7 P8 160.4(4) . . ?
C47 Mo7 C43 35.76(14) . . ?
C47 Mo7 C46 36.20(14) . . ?
C47 Mo7 C45 59.03(15) . . ?
C47 Mo7 C44 58.94(15) . . ?
C47 Mo7 P7 141.3(3) . . ?
C47 Mo7 As8 160.4(5) . . ?
P7 Mo7 Mo8 53.5(3) . . ?
As8 Mo7 Mo8 50.4(4) . . ?
As8 Mo7 P7 55.5(6) . . ?
P4 Mo4 Mo3 54.21(2) . . ?
P4 Mo4 P3 49.98(3) . . ?
P3 Mo4 Mo3 51.18(2) . . ?
C27 Mo4 Mo3 87.53(10) . . ?
C27 Mo4 P4 121.69(10) . . ?
C27 Mo4 P3 71.97(10) . . ?
C27 Mo4 C23 85.13(14) . . ?
C27 Mo4 C25 129.32(15) . . ?
C27 Mo4 C24 94.17(14) . . ?
C27 Mo4 C22 110.77(15) . . ?
C27 Mo4 C26 143.00(15) . . ?
C28 Mo4 Mo3 131.34(12) . . ?
C28 Mo4 P4 87.95(12) . . ?
C28 Mo4 P3 81.81(12) . . ?
C28 Mo4 C27 89.12(15) . . ?
C28 Mo4 C23 121.70(17) . . ?
C28 Mo4 C25 82.56(18) . . ?
C28 Mo4 C24 87.55(18) . . ?
C28 Mo4 C22 141.00(16) . . ?
C28 Mo4 C26 112.40(17) . . ?
C23 Mo4 Mo3 106.34(12) . . ?
C23 Mo4 P4 141.85(11) . . ?
C23 Mo4 P3 147.35(11) . . ?
C23 Mo4 C22 34.62(15) . . ?
C23 Mo4 C26 58.09(15) . . ?
C25 Mo4 Mo3 133.58(13) . . ?
C25 Mo4 P4 107.93(12) . . ?
C25 Mo4 P3 153.25(13) . . ?
C25 Mo4 C23 58.90(17) . . ?
C25 Mo4 C24 35.85(16) . . ?
C25 Mo4 C22 58.73(17) . . ?
C25 Mo4 C26 35.26(17) . . ?
C24 Mo4 Mo3 141.11(13) . . ?
C24 Mo4 P4 143.76(11) . . ?
C24 Mo4 P3 162.55(12) . . ?
C24 Mo4 C23 35.57(17) . . ?
C24 Mo4 C22 58.80(17) . . ?
C24 Mo4 C26 58.95(16) . . ?
C22 Mo4 Mo3 84.28(11) . . ?
C22 Mo4 P4 107.23(10) . . ?
C22 Mo4 P3 135.46(11) . . ?
C26 Mo4 Mo3 98.43(12) . . ?
C26 Mo4 P4 90.04(11) . . ?
C26 Mo4 P3 138.19(11) . . ?
C26 Mo4 C22 35.03(16) . . ?
P1 Mo1 Mo2 51.74(2) . . ?
P2 Mo1 Mo2 53.36(2) . . ?
P2 Mo1 P1 49.96(3) . . ?
C7 Mo1 Mo2 86.30(10) . . ?
C7 Mo1 P1 74.00(12) . . ?
C7 Mo1 P2 123.00(11) . . ?
C7 Mo1 C3B 139.3(2) . . ?
C7 Mo1 C2B 138.0(3) . . ?
C7 Mo1 C1B 102.6(3) . . ?
C7 Mo1 C5B 85.1(2) . . ?
C7 Mo1 C4B 104.9(3) . . ?
C7 Mo1 C3A 79.1(2) . . ?
C7 Mo1 C4A 105.5(3) . . ?
C7 Mo1 C5A 137.1(2) . . ?
C7 Mo1 C1A 123.8(3) . . ?
C7 Mo1 C2A 88.9(2) . . ?
C6A Mo1 Mo2 133.86(19) . . ?
C6A Mo1 P1 83.26(19) . . ?
C6A Mo1 P2 92.00(18) . . ?
C6A Mo1 C7 90.8(2) . . ?
C6A Mo1 C3A 120.6(3) . . ?
C6A Mo1 C4A 140.4(3) . . ?
C6A Mo1 C5A 113.1(3) . . ?
C6A Mo1 C1A 82.8(3) . . ?
C6A Mo1 C2A 87.1(3) . . ?
C6B Mo1 Mo2 70.9(3) . . ?
C6B Mo1 P1 122.2(3) . . ?
C6B Mo1 P2 103.2(3) . . ?
C6B Mo1 C7 97.6(3) . . ?
C6B Mo1 C3B 114.4(4) . . ?
C6B Mo1 C2B 83.5(5) . . ?
C6B Mo1 C1B 85.4(4) . . ?
C6B Mo1 C5B 118.8(4) . . ?
C6B Mo1 C4B 140.8(4) . . ?
C3B Mo1 Mo2 126.58(19) . . ?
C3B Mo1 P1 105.9(2) . . ?
C3B Mo1 P2 74.9(2) . . ?
C2B Mo1 Mo2 132.1(2) . . ?
C2B Mo1 P1 139.6(3) . . ?
C2B Mo1 P2 97.0(3) . . ?
C2B Mo1 C3B 34.9(4) . . ?
C2B Mo1 C4B 58.4(4) . . ?
C1B Mo1 Mo2 155.7(2) . . ?
C1B Mo1 P1 152.3(2) . . ?
C1B Mo1 P2 131.2(3) . . ?
C1B Mo1 C3B 58.3(4) . . ?
C1B Mo1 C2B 35.4(4) . . ?
C1B Mo1 C5B 35.8(3) . . ?
C1B Mo1 C4B 58.8(3) . . ?
C5B Mo1 Mo2 167.80(19) . . ?
C5B Mo1 P1 117.26(19) . . ?
C5B Mo1 P2 126.0(2) . . ?
C5B Mo1 C3B 58.1(3) . . ?
C5B Mo1 C2B 59.0(3) . . ?
C5B Mo1 C4B 35.1(3) . . ?
C4B Mo1 Mo2 141.1(2) . . ?
C4B Mo1 P1 94.9(2) . . ?
C4B Mo1 P2 90.9(2) . . ?
C4B Mo1 C3B 34.6(3) . . ?
C3A Mo1 Mo2 104.0(2) . . ?
C3A Mo1 P1 144.28(19) . . ?
C3A Mo1 P2 141.80(19) . . ?
C3A Mo1 C4A 34.5(3) . . ?
C4A Mo1 Mo2 83.9(2) . . ?
C4A Mo1 P1 135.6(2) . . ?
C4A Mo1 P2 107.5(2) . . ?
C5A Mo1 Mo2 99.4(2) . . ?
C5A Mo1 P1 140.78(18) . . ?
C5A Mo1 P2 92.53(17) . . ?
C5A Mo1 C3A 58.1(2) . . ?
C5A Mo1 C4A 34.6(3) . . ?
C1A Mo1 Mo2 135.1(3) . . ?
C1A Mo1 P1 157.4(3) . . ?
C1A Mo1 P2 113.0(3) . . ?
C1A Mo1 C3A 58.1(3) . . ?
C1A Mo1 C4A 58.0(4) . . ?
C1A Mo1 C5A 35.7(3) . . ?
C1A Mo1 C2A 35.2(3) . . ?
C2A Mo1 Mo2 138.7(2) . . ?
C2A Mo1 P1 160.2(2) . . ?
C2A Mo1 P2 148.1(2) . . ?
C2A Mo1 C3A 35.1(3) . . ?
C2A Mo1 C4A 58.1(3) . . ?
C2A Mo1 C5A 59.0(3) . . ?
P1 Mo2 Mo1 53.26(2) . . ?
P1 Mo2 P2 49.69(3) . . ?
P2 Mo2 Mo1 51.03(2) . . ?
C14 Mo2 Mo1 86.87(11) . . ?
C14 Mo2 P1 121.32(11) . . ?
C14 Mo2 P2 72.11(11) . . ?
C14 Mo2 C8 146.38(16) . . ?
C14 Mo2 C9 127.83(16) . . ?
C14 Mo2 C10 93.59(16) . . ?
C14 Mo2 C11 87.67(16) . . ?
C14 Mo2 C12 115.93(16) . . ?
C13 Mo2 Mo1 128.23(11) . . ?
C13 Mo2 P1 86.56(11) . . ?
C13 Mo2 P2 78.84(11) . . ?
C13 Mo2 C14 89.42(16) . . ?
C13 Mo2 C8 108.46(16) . . ?
C13 Mo2 C9 81.08(16) . . ?
C13 Mo2 C10 89.75(15) . . ?
C13 Mo2 C11 125.27(15) . . ?
C13 Mo2 C12 139.19(16) . . ?
C8 Mo2 Mo1 102.41(11) . . ?
C8 Mo2 P1 88.81(11) . . ?
C8 Mo2 P2 138.03(11) . . ?
C8 Mo2 C12 34.65(16) . . ?
C9 Mo2 Mo1 137.64(11) . . ?
C9 Mo2 P1 109.23(12) . . ?
C9 Mo2 P2 151.48(12) . . ?
C9 Mo2 C8 35.24(15) . . ?
C9 Mo2 C11 59.19(16) . . ?
C9 Mo2 C12 58.15(15) . . ?
C10 Mo2 Mo1 142.01(11) . . ?
C10 Mo2 P1 144.81(12) . . ?
C10 Mo2 P2 161.59(11) . . ?
C10 Mo2 C8 59.35(15) . . ?
C10 Mo2 C9 35.82(16) . . ?
C10 Mo2 C11 36.09(15) . . ?
C10 Mo2 C12 58.98(15) . . ?
C11 Mo2 Mo1 106.15(10) . . ?
C11 Mo2 P1 138.87(11) . . ?
C11 Mo2 P2 149.05(11) . . ?
C11 Mo2 C8 58.72(16) . . ?
C11 Mo2 C12 35.05(15) . . ?
C12 Mo2 Mo1 86.77(10) . . ?
C12 Mo2 P1 103.98(11) . . ?
C12 Mo2 P2 137.47(10) . . ?
As6 Mo6 Mo5 56.30(14) . . ?
As6 Mo6 P5 56.1(3) . . ?
P5 Mo6 Mo5 51.3(3) . . ?
C42 Mo6 Mo5 89.60(11) . . ?
C42 Mo6 As6 126.90(18) . . ?
C42 Mo6 P5 70.9(3) . . ?
C42 Mo6 C38 110.96(17) . . ?
C42 Mo6 C40 130.74(17) . . ?
C42 Mo6 C39 143.52(17) . . ?
C42 Mo6 C37 85.38(17) . . ?
C42 Mo6 C36 95.32(17) . . ?
C42 Mo6 P6 123.5(4) . . ?
C42 Mo6 As5 71.9(2) . . ?
C41 Mo6 Mo5 129.59(12) . . ?
C41 Mo6 As6 86.27(16) . . ?
C41 Mo6 P5 80.8(4) . . ?
C41 Mo6 C42 88.21(17) . . ?
C41 Mo6 C38 142.18(17) . . ?
C41 Mo6 C40 83.84(18) . . ?
C41 Mo6 C39 114.20(18) . . ?
C41 Mo6 C37 121.94(16) . . ?
C41 Mo6 C36 88.09(17) . . ?
C41 Mo6 P6 88.7(4) . . ?
C41 Mo6 As5 79.1(3) . . ?
C38 Mo6 Mo5 84.38(10) . . ?
C38 Mo6 As6 105.07(16) . . ?
C38 Mo6 P5 135.6(3) . . ?
C38 Mo6 P6 105.2(4) . . ?
C38 Mo6 As5 137.1(3) . . ?
C40 Mo6 Mo5 131.39(13) . . ?
C40 Mo6 As6 101.03(19) . . ?
C40 Mo6 P5 153.0(3) . . ?
C40 Mo6 C38 58.78(16) . . ?
C40 Mo6 C39 35.52(16) . . ?
C40 Mo6 C37 59.40(17) . . ?
C40 Mo6 P6 104.9(5) . . ?
C40 Mo6 As5 151.3(3) . . ?
C39 Mo6 Mo5 96.26(11) . . ?
C39 Mo6 As6 84.83(17) . . ?
C39 Mo6 P5 138.0(3) . . ?
C39 Mo6 C38 34.84(16) . . ?
C39 Mo6 P6 87.1(4) . . ?
C39 Mo6 As5 137.9(2) . . ?
C37 Mo6 Mo5 108.03(11) . . ?
C37 Mo6 As6 139.76(17) . . ?
C37 Mo6 P5 147.1(3) . . ?
C37 Mo6 C38 34.96(17) . . ?
C37 Mo6 C39 58.54(17) . . ?
C37 Mo6 P6 140.2(4) . . ?
C37 Mo6 As5 149.0(3) . . ?
C36 Mo6 Mo5 142.20(12) . . ?
C36 Mo6 As6 137.11(19) . . ?
C36 Mo6 P5 162.4(3) . . ?
C36 Mo6 C38 58.86(16) . . ?
C36 Mo6 C40 36.07(17) . . ?
C36 Mo6 C39 59.25(17) . . ?
C36 Mo6 C37 35.70(16) . . ?
C36 Mo6 P6 140.9(5) . . ?
C36 Mo6 As5 161.9(3) . . ?
P6 Mo6 Mo5 52.3(4) . . ?
P6 Mo6 As5 52.2(5) . . ?
As5 Mo6 Mo5 52.7(3) . . ?
P4 Mo3 Mo4 51.61(2) . . ?
P3 Mo3 Mo4 53.39(2) . . ?
P3 Mo3 P4 49.79(3) . . ?
C21 Mo3 Mo4 130.03(11) . . ?
C21 Mo3 P4 79.98(11) . . ?
C21 Mo3 P3 87.93(11) . . ?
C21 Mo3 C20 89.31(15) . . ?
C21 Mo3 C19 109.61(15) . . ?
C21 Mo3 C15 139.92(15) . . ?
C21 Mo3 C16 124.38(16) . . ?
C21 Mo3 C17 89.60(16) . . ?
C21 Mo3 C18 81.89(15) . . ?
C20 Mo3 Mo4 88.15(11) . . ?
C20 Mo3 P4 73.59(11) . . ?
C20 Mo3 P3 122.88(11) . . ?
C20 Mo3 C19 144.79(15) . . ?
C20 Mo3 C15 114.24(15) . . ?
C20 Mo3 C16 86.16(15) . . ?
C20 Mo3 C17 92.82(16) . . ?
C20 Mo3 C18 127.30(17) . . ?
C19 Mo3 Mo4 100.39(11) . . ?
C19 Mo3 P4 137.35(11) . . ?
C19 Mo3 P3 88.25(11) . . ?
C19 Mo3 C15 34.65(15) . . ?
C15 Mo3 Mo4 84.76(10) . . ?
C15 Mo3 P4 136.13(10) . . ?
C15 Mo3 P3 103.40(10) . . ?
C16 Mo3 Mo4 105.21(12) . . ?
C16 Mo3 P4 148.60(13) . . ?
C16 Mo3 P3 138.59(11) . . ?
C16 Mo3 C19 58.63(16) . . ?
C16 Mo3 C15 35.29(15) . . ?
C17 Mo3 Mo4 140.37(12) . . ?
C17 Mo3 P4 162.82(11) . . ?
C17 Mo3 P3 144.15(13) . . ?
C17 Mo3 C19 59.14(16) . . ?
C17 Mo3 C15 58.86(15) . . ?
C17 Mo3 C16 35.57(17) . . ?
C17 Mo3 C18 35.75(17) . . ?
C18 Mo3 Mo4 135.45(11) . . ?
C18 Mo3 P4 152.08(13) . . ?
C18 Mo3 P3 108.67(13) . . ?
C18 Mo3 C19 35.06(15) . . ?
C18 Mo3 C15 58.04(15) . . ?
C18 Mo3 C16 58.81(18) . . ?
Mo8 As7 Ag2 110.13(13) . . ?
Mo7 As7 Ag2 109.84(13) . . ?
Mo7 As7 Mo8 72.78(9) . . ?
P8 As7 Ag2 60.8(4) . . ?
P8 As7 Mo8 60.7(4) . . ?
P8 As7 Mo7 63.3(4) . . ?
Mo5 As6 Ag1 109.4(2) . . ?
Mo6 As6 Ag1 113.34(17) . . ?
Mo6 As6 Mo5 71.72(15) . . ?
P5 As6 Ag1 63.1(3) . . ?
P5 As6 Mo5 58.2(4) . . ?
P5 As6 Mo6 64.3(3) . . ?
Mo5 P5 Ag1 115.9(5) . . ?
Mo5 P5 Mo6 72.9(3) . . ?
Mo6 P5 Ag1 110.6(5) . . ?
As6 P5 Ag1 64.0(4) . . ?
As6 P5 Mo5 65.8(3) . . ?
As6 P5 Mo6 59.7(3) . . ?
Mo8 P8 Ag2 120.6(6) . . ?
Mo8 P8 Mo7 74.9(4) . . ?
Mo7 P8 Ag2 115.4(5) . . ?
As7 P8 Ag2 68.7(4) . . ?
As7 P8 Mo8 66.5(4) . . ?
As7 P8 Mo7 63.0(3) . . ?
Ag1 P4 Mo3 122.32(3) . . ?
Mo4 P4 Ag1 162.98(4) . . ?
Mo4 P4 Mo3 74.18(2) . . ?
P3 P4 Ag1 115.83(4) . . ?
P3 P4 Mo4 66.11(3) . . ?
P3 P4 Mo3 62.24(3) . . ?
Ag1 P1 Mo1 143.28(4) . . ?
Mo2 P1 Ag1 141.68(4) . . ?
Mo2 P1 Mo1 75.00(3) . . ?
P2 P1 Ag1 121.44(4) . . ?
P2 P1 Mo1 62.99(3) . . ?
P2 P1 Mo2 66.33(3) . . ?
Ag2 P2 Mo2 121.63(4) . . ?
Mo1 P2 Ag2 161.85(4) . . ?
Mo1 P2 Mo2 75.61(3) . . ?
P1 P2 Ag2 123.63(5) . . ?
P1 P2 Mo1 67.05(3) . . ?
P1 P2 Mo2 63.98(3) . . ?
Ag2 P3 Mo4 142.16(4) . . ?
Mo3 P3 Ag2 140.84(4) . . ?
Mo3 P3 Mo4 75.43(3) . . ?
P4 P3 Ag2 129.41(5) . . ?
P4 P3 Mo4 63.91(3) . . ?
P4 P3 Mo3 67.96(3) . . ?
O18 Al1 O20A 108.3(7) . . ?
O18 Al1 O20B 115.0(5) . . ?
O19 Al1 O18 107.07(12) . . ?
O19 Al1 O20A 108.1(6) . . ?
O19 Al1 O20B 119.3(6) . . ?
O17 Al1 O18 113.15(14) . . ?
O17 Al1 O19 108.87(13) . . ?
O17 Al1 O20A 111.2(9) . . ?
O17 Al1 O20B 92.9(4) . . ?
O1 Al1 O18 100.9(8) . . ?
O1 Al1 O19 116.9(7) . . ?
O1 Al1 O17 109.9(10) . . ?
O21 Al2 O24A 106.4(3) . . ?
O22 Al2 O21 109.02(14) . . ?
O22 Al2 O24A 103.0(2) . . ?
O22 Al2 O24B 116.6(3) . . ?
O22 Al2 O23B 114.9(2) . . ?
O23A Al2 O21 107.1(3) . . ?
O23A Al2 O22 101.2(2) . . ?
O23A Al2 O24A 129.0(3) . . ?
O24B Al2 O23B 89.0(3) . . ?
C61A O18 Al1 145.1(3) . . ?
C61B O18 Al1 157.4(10) . . ?
C65 O19 Al1 149.8(2) . . ?
C73 O21 Al2 151.4(2) . . ?
C77 O22 Al2 147.8(3) . . ?
O7 C27 Mo4 178.9(3) . . ?
O16 C56 Mo8 177.1(3) . . ?
O10 C35 Mo5 177.2(3) . . ?
O14 C49 Mo7 177.6(4) . . ?
O9 C34 Mo5 178.4(4) . . ?
O12 C42 Mo6 177.0(4) . . ?
O13 C48 Mo7 176.8(3) . . ?
O19 C65 C68 108.4(3) . . ?
O19 C65 C66 111.6(3) . . ?
O19 C65 C67 110.8(3) . . ?
C68 C65 C66 108.7(3) . . ?
C67 C65 C68 108.9(3) . . ?
C67 C65 C66 108.3(3) . . ?
O15 C55 Mo8 177.1(3) . . ?
O6 C21 Mo3 176.3(3) . . ?
O4 C14 Mo2 178.9(4) . . ?
F26 C68 F27 106.4(3) . . ?
F26 C68 F25 107.2(3) . . ?
F26 C68 C65 111.1(3) . . ?
F27 C68 C65 110.7(3) . . ?
F25 C68 F27 108.1(3) . . ?
F25 C68 C65 113.0(3) . . ?
Mo8 C54 H54 122.1 . . ?
C53 C54 Mo8 70.49(19) . . ?
C53 C54 H54 125.9 . . ?
C50 C54 Mo8 73.14(19) . . ?
C50 C54 H54 125.9 . . ?
C50 C54 C53 108.1(3) . . ?
Mo5 C31 H31 122.5 . . ?
C30 C31 Mo5 71.16(19) . . ?
C30 C31 H31 126.1 . . ?
C30 C31 C32 107.8(3) . . ?
C32 C31 Mo5 72.0(2) . . ?
C32 C31 H31 126.1 . . ?
Mo8 C53 H53 120.2 . . ?
C54 C53 Mo8 74.16(19) . . ?
C54 C53 H53 126.0 . . ?
C54 C53 C52 108.0(4) . . ?
C52 C53 Mo8 71.4(2) . . ?
C52 C53 H53 126.0 . . ?
O3 C13 Mo2 176.4(4) . . ?
Mo7 C43 H43 119.7 . . ?
C44 C43 Mo7 74.4(2) . . ?
C44 C43 H43 125.7 . . ?
C44 C43 C47 108.6(4) . . ?
C47 C43 Mo7 72.0(2) . . ?
C47 C43 H43 125.7 . . ?
Mo8 C50 H50 123.1 . . ?
C54 C50 Mo8 72.03(19) . . ?
C54 C50 H50 126.0 . . ?
C51 C50 Mo8 70.59(19) . . ?
C51 C50 C54 108.1(3) . . ?
C51 C50 H50 126.0 . . ?
Mo7 C46 H46 121.0 . . ?
C45 C46 Mo7 74.3(2) . . ?
C45 C46 H46 125.9 . . ?
C45 C46 C47 108.2(3) . . ?
C47 C46 Mo7 70.6(2) . . ?
C47 C46 H46 125.9 . . ?
O21 C73 C74 109.9(3) . . ?
O21 C73 C76 110.9(3) . . ?
O21 C73 C75 107.8(3) . . ?
C76 C73 C74 108.9(3) . . ?
C76 C73 C75 110.1(3) . . ?
C75 C73 C74 109.3(3) . . ?
Mo5 C33 H33 120.2 . . ?
C32 C33 Mo5 74.2(2) . . ?
C32 C33 H33 125.7 . . ?
C32 C33 C29 108.7(4) . . ?
C29 C33 Mo5 71.7(2) . . ?
C29 C33 H33 125.7 . . ?
F21 C66 F20 107.9(3) . . ?
F21 C66 C65 112.9(3) . . ?
F20 C66 C65 111.2(3) . . ?
F19 C66 F21 107.2(3) . . ?
F19 C66 F20 107.5(3) . . ?
F19 C66 C65 109.9(3) . . ?
O8 C28 Mo4 176.4(4) . . ?
Mo5 C30 H30 121.0 . . ?
C31 C30 Mo5 73.7(2) . . ?
C31 C30 H30 126.2 . . ?
C29 C30 Mo5 70.87(19) . . ?
C29 C30 C31 107.7(4) . . ?
C29 C30 H30 126.2 . . ?
Mo7 C45 H45 122.9 . . ?
C46 C45 Mo7 71.1(2) . . ?
C46 C45 H45 126.1 . . ?
C46 C45 C44 107.8(4) . . ?
C44 C45 Mo7 71.6(2) . . ?
C44 C45 H45 126.1 . . ?
F17A C64 F16A 106.1(5) . . ?
F17A C64 C61A 110.1(5) . . ?
F16A C64 C61A 112.5(5) . . ?
F18A C64 F17A 108.5(4) . . ?
F18A C64 F16A 105.9(5) . . ?
F18A C64 C61A 113.4(4) . . ?
F17B C64 C61B 112.7(15) . . ?
F17B C64 F18B 106.5(10) . . ?
F18B C64 C61B 101.6(9) . . ?
F16B C64 C61B 108.9(13) . . ?
F16B C64 F17B 117.6(15) . . ?
F16B C64 F18B 108.3(14) . . ?
Mo8 C51 H51 120.4 . . ?
C50 C51 Mo8 74.60(19) . . ?
C50 C51 H51 125.8 . . ?
C50 C51 C52 108.4(4) . . ?
C52 C51 Mo8 71.0(2) . . ?
C52 C51 H51 125.8 . . ?
O11 C41 Mo6 176.4(4) . . ?
Mo7 C44 H44 122.0 . . ?
C43 C44 Mo7 70.5(2) . . ?
C43 C44 C45 108.3(4) . . ?
C43 C44 H44 125.8 . . ?
C45 C44 Mo7 73.3(2) . . ?
C45 C44 H44 125.8 . . ?
O5 C20 Mo3 178.2(3) . . ?
O2 C7 Mo1 178.9(3) . . ?
Mo4 C23 H23 120.3 . . ?
C24 C23 Mo4 71.0(2) . . ?
C24 C23 H23 125.2 . . ?
C22 C23 Mo4 75.1(2) . . ?
C22 C23 H23 125.2 . . ?
C22 C23 C24 109.6(4) . . ?
Mo5 C32 H32 121.8 . . ?
C31 C32 Mo5 73.0(2) . . ?
C31 C32 H32 126.0 . . ?
C33 C32 Mo5 70.9(2) . . ?
C33 C32 C31 108.0(4) . . ?
C33 C32 H32 126.0 . . ?
Mo2 C8 H8 121.7 . . ?
C9 C8 Mo2 70.7(2) . . ?
C9 C8 H8 126.3 . . ?
C12 C8 Mo2 73.1(2) . . ?
C12 C8 H8 126.3 . . ?
C12 C8 C9 107.5(4) . . ?
F37 C74 C73 110.8(4) . . ?
F39 C74 F37 107.6(4) . . ?
F39 C74 C73 112.6(4) . . ?
F38 C74 F37 108.0(4) . . ?
F38 C74 F39 107.3(4) . . ?
F38 C74 C73 110.3(4) . . ?
Mo7 C47 H47 120.0 . . ?
C43 C47 Mo7 72.3(2) . . ?
C43 C47 C46 107.1(4) . . ?
C43 C47 H47 126.5 . . ?
C46 C47 Mo7 73.2(2) . . ?
C46 C47 H47 126.5 . . ?
Mo5 C29 H29 119.6 . . ?
C33 C29 Mo5 72.6(2) . . ?
C33 C29 C30 107.8(4) . . ?
C33 C29 H29 126.1 . . ?
C30 C29 Mo5 73.5(2) . . ?
C30 C29 H29 126.1 . . ?
Mo8 C52 H52 119.8 . . ?
C53 C52 Mo8 72.7(2) . . ?
C53 C52 C51 107.3(3) . . ?
C53 C52 H52 126.3 . . ?
C51 C52 Mo8 73.0(2) . . ?
C51 C52 H52 126.3 . . ?
C89A C86 C88A 95.4(6) . . ?
C88B C86 C87B 108.1(9) . . ?
C88B C86 C89B 122.7(6) . . ?
O24A C86 C89A 107.4(5) . . ?
O24A C86 C88A 125.2(5) . . ?
O24A C86 C87A 115.4(13) . . ?
C89B C86 C87B 114.9(8) . . ?
C87A C86 C89A 98.2(11) . . ?
C87A C86 C88A 109.4(12) . . ?
O24B C86 C88B 93.0(5) . . ?
O24B C86 C87B 102.1(10) . . ?
O24B C86 C89B 112.2(5) . . ?
Mo2 C9 H9 120.7 . . ?
C8 C9 Mo2 74.1(2) . . ?
C8 C9 H9 125.6 . . ?
C8 C9 C10 108.9(4) . . ?
C10 C9 Mo2 71.3(2) . . ?
C10 C9 H9 125.6 . . ?
Mo6 C38 H38 123.1 . . ?
C39 C38 Mo6 71.5(2) . . ?
C39 C38 H38 126.0 . . ?
C39 C38 C37 108.1(4) . . ?
C37 C38 Mo6 71.1(2) . . ?
C37 C38 H38 126.0 . . ?
Mo4 C25 H25 119.3 . . ?
C24 C25 Mo4 72.2(2) . . ?
C24 C25 H25 125.8 . . ?
C26 C25 Mo4 74.6(2) . . ?
C26 C25 H25 125.8 . . ?
C26 C25 C24 108.4(4) . . ?
O22 C77 C78A 115.4(4) . . ?
O22 C77 C80A 112.8(4) . . ?
O22 C77 C79A 105.5(4) . . ?
O22 C77 C78B 100.2(4) . . ?
O22 C77 C80B 115.5(4) . . ?
O22 C77 C79B 110.7(4) . . ?
C78A C77 C80A 106.9(4) . . ?
C78A C77 C79A 110.8(5) . . ?
C79A C77 C80A 105.0(5) . . ?
C78B C77 C79B 106.8(6) . . ?
C80B C77 C78B 112.8(6) . . ?
C80B C77 C79B 110.1(6) . . ?
Mo4 C24 H24 120.1 . . ?
C23 C24 Mo4 73.4(2) . . ?
C23 C24 H24 126.5 . . ?
C25 C24 Mo4 71.9(2) . . ?
C25 C24 C23 107.0(4) . . ?
C25 C24 H24 126.5 . . ?
Mo4 C22 H22 123.8 . . ?
C23 C22 Mo4 70.2(2) . . ?
C23 C22 H22 126.7 . . ?
C23 C22 C26 106.6(4) . . ?
C26 C22 Mo4 70.9(2) . . ?
C26 C22 H22 126.7 . . ?
Mo6 C40 H40 120.0 . . ?
C39 C40 Mo6 73.9(2) . . ?
C39 C40 H40 126.1 . . ?
C39 C40 C36 107.7(4) . . ?
C36 C40 Mo6 71.8(2) . . ?
C36 C40 H40 126.1 . . ?
Mo6 C39 H39 121.6 . . ?
C38 C39 Mo6 73.7(2) . . ?
C38 C39 C40 108.3(4) . . ?
C38 C39 H39 125.8 . . ?
C40 C39 Mo6 70.6(3) . . ?
C40 C39 H39 125.8 . . ?
Mo4 C26 H26 121.6 . . ?
C25 C26 Mo4 70.2(2) . . ?
C25 C26 C22 108.4(4) . . ?
C25 C26 H26 125.8 . . ?
C22 C26 Mo4 74.0(2) . . ?
C22 C26 H26 125.8 . . ?
C58A C57A C60A 107.4(5) . . ?
O17 C57A C58A 112.0(4) . . ?
O17 C57A C60A 106.1(4) . . ?
O17 C57A C59A 110.7(5) . . ?
C59A C57A C58A 108.9(5) . . ?
C59A C57A C60A 111.7(6) . . ?
Mo6 C37 H37 121.2 . . ?
C38 C37 Mo6 74.0(2) . . ?
C38 C37 H37 125.9 . . ?
C38 C37 C36 108.1(4) . . ?
C36 C37 Mo6 70.6(2) . . ?
C36 C37 H37 125.9 . . ?
Mo6 C36 H36 119.9 . . ?
C40 C36 Mo6 72.2(2) . . ?
C40 C36 H36 126.1 . . ?
C37 C36 Mo6 73.7(2) . . ?
C37 C36 C40 107.8(4) . . ?
C37 C36 H36 126.1 . . ?
Mo2 C10 H10 119.5 . . ?
C9 C10 Mo2 72.8(2) . . ?
C9 C10 H10 126.5 . . ?
C9 C10 C11 107.1(4) . . ?
C11 C10 Mo2 73.1(2) . . ?
C11 C10 H10 126.5 . . ?
Mo2 C11 H11 120.6 . . ?
C10 C11 Mo2 70.8(2) . . ?
C10 C11 H11 126.2 . . ?
C12 C11 Mo2 74.2(2) . . ?
C12 C11 C10 107.7(4) . . ?
C12 C11 H11 126.2 . . ?
Mo2 C12 H12 123.1 . . ?
C8 C12 Mo2 72.2(2) . . ?
C8 C12 C11 108.9(4) . . ?
C8 C12 H12 125.6 . . ?
C11 C12 Mo2 70.7(2) . . ?
C11 C12 H12 125.6 . . ?
Cl1 C90 H90A 109.4 . . ?
Cl1 C90 H90B 109.4 . . ?
Cl2 C90 Cl1 111.0(3) . . ?
Cl2 C90 H90A 109.4 . . ?
Cl2 C90 H90B 109.4 . . ?
H90A C90 H90B 108.0 . . ?
F22 C67 C65 111.8(3) . . ?
F23 C67 F22 108.3(4) . . ?
F23 C67 F24 108.1(3) . . ?
F23 C67 C65 110.2(3) . . ?
F24 C67 F22 108.4(4) . . ?
F24 C67 C65 110.1(3) . . ?
F43 C76 F44 107.0(4) . . ?
F43 C76 C73 112.8(4) . . ?
F45 C76 F43 107.1(4) . . ?
F45 C76 F44 107.6(4) . . ?
F45 C76 C73 111.7(4) . . ?
F44 C76 C73 110.3(3) . . ?
F1A C58A C57A 112.4(5) . . ?
F3A C58A F1A 107.2(5) . . ?
F3A C58A C57A 109.7(5) . . ?
F2A C58A F1A 108.9(5) . . ?
F2A C58A F3A 106.6(5) . . ?
F2A C58A C57A 111.8(5) . . ?
O1A C6A Mo1 175.3(6) . . ?
F7A C60A F8A 110.6(7) . . ?
F7A C60A C57A 108.6(6) . . ?
F7A C60A F9A 107.5(6) . . ?
F8A C60A C57A 109.3(5) . . ?
F9A C60A F8A 109.0(7) . . ?
F9A C60A C57A 111.8(6) . . ?
Cl4 C91 Cl3 110.9(7) . . ?
Cl4 C91 H91A 109.5 . . ?
Cl4 C91 H91B 109.5 . . ?
Cl3 C91 H91A 109.5 . . ?
Cl3 C91 H91B 109.5 . . ?
H91A C91 H91B 108.0 . . ?
F72B C89A C86 112.7(6) . . ?
F72B C89A F71B 108.1(8) . . ?
F70B C89A F72B 109.8(8) . . ?
F70B C89A C86 114.7(7) . . ?
F70B C89A F71B 103.9(9) . . ?
F71B C89A C86 107.0(7) . . ?
F48A C78A C77 107.2(13) . . ?
F47A C78A F48A 105.7(18) . . ?
F47A C78A F46A 107.8(7) . . ?
F47A C78A C77 112.2(6) . . ?
F46A C78A F48A 108.3(13) . . ?
F46A C78A C77 115.2(6) . . ?
F52A C80A C77 108.0(13) . . ?
F53A C80A F52A 108.0(13) . . ?
F53A C80A C77 111.1(5) . . ?
F53A C80A F54 110.4(6) . . ?
F54 C80A F52A 111.4(13) . . ?
F54 C80A C77 107.8(5) . . ?
F50A C79A F51A 104.8(8) . . ?
F50A C79A C77 108.5(7) . . ?
F50A C79A F49A 110.9(7) . . ?
F51A C79A C77 113.3(7) . . ?
F49A C79A F51A 107.3(7) . . ?
F49A C79A C77 111.8(6) . . ?
O1B C6B Mo1 171.9(9) . . ?
Cl6 C92 Cl5 112.1(5) . . ?
Cl6 C92 H92A 109.2 . . ?
Cl6 C92 H92B 109.2 . . ?
Cl5 C92 H92A 109.2 . . ?
Cl5 C92 H92B 109.2 . . ?
H92A C92 H92B 107.9 . . ?
Mo8 P7 Ag2 109.8(5) . . ?
Mo8 P7 Mo7 69.4(4) . . ?
Mo7 P7 Ag2 103.3(5) . . ?
As8 P7 Ag2 59.4(6) . . ?
As8 P7 Mo8 57.2(5) . . ?
As8 P7 Mo7 61.4(5) . . ?
Ag2 As8 Mo7 108.3(6) . . ?
Mo8 As8 Ag2 119.7(8) . . ?
Mo8 As8 Mo7 72.3(5) . . ?
Mo8 As8 P7 63.3(6) . . ?
P7 As8 Ag2 64.7(6) . . ?
P7 As8 Mo7 63.1(6) . . ?
Mo5 P6 Ag1 115.1(7) . . ?
Mo5 P6 Mo6 74.7(5) . . ?
Mo6 P6 Ag1 113.8(6) . . ?
As5 P6 Ag1 64.0(5) . . ?
As5 P6 Mo5 64.2(6) . . ?
As5 P6 Mo6 65.0(5) . . ?
Mo5 As5 Ag1 116.2(3) . . ?
Mo5 As5 Mo6 73.3(2) . . ?
Mo6 As5 Ag1 114.2(4) . . ?
P6 As5 Ag1 66.9(5) . . ?
P6 As5 Mo5 62.7(5) . . ?
P6 As5 Mo6 62.7(5) . . ?
F69B C88B C86 113.4(7) . . ?
F69B C88B F67 111.2(9) . . ?
F69B C88B F68B 109.2(9) . . ?
F67 C88B C86 107.6(7) . . ?
F68B C88B C86 116.0(8) . . ?
F68B C88B F67 98.5(7) . . ?
F64B C87B C86 104.1(15) . . ?
F66 C87B C86 107.1(12) . . ?
F66 C87B F64B 103.4(17) . . ?
F65B C87B C86 112.0(17) . . ?
F65B C87B F64B 109.1(14) . . ?
F65B C87B F66 119.7(19) . . ?
C86 O24A Al2 148.8(5) . . ?
C84A C82 C85A 93.3(8) . . ?
C83 C82 C84A 110.6(9) . . ?
C83 C82 C85A 104.6(6) . . ?
O23A C82 C84A 104.1(7) . . ?
O23A C82 C85A 130.0(6) . . ?
O23A C82 C83 111.8(4) . . ?
C84B C82 C83 106.5(9) . . ?
C84B C82 C85B 123.4(8) . . ?
C85B C82 C83 111.8(6) . . ?
O23B C82 C83 108.8(4) . . ?
O23B C82 C84B 115.1(8) . . ?
O23B C82 C85B 90.2(6) . . ?
F58A C84A C82 110.2(14) . . ?
F58A C84A F60A 108.0(12) . . ?
F58A C84A F59A 106.6(15) . . ?
F60A C84A C82 113.1(17) . . ?
F59A C84A C82 110.0(8) . . ?
F59A C84A F60A 108.7(17) . . ?
F63A C85A C82 109.3(10) . . ?
F62A C85A C82 103.1(12) . . ?
F62A C85A F63A 112.2(14) . . ?
F61A C85A C82 111.8(12) . . ?
F61A C85A F63A 110.7(12) . . ?
F61A C85A F62A 109.5(13) . . ?
F57 C83 C82 110.0(3) . . ?
F56 C83 C82 111.4(3) . . ?
F56 C83 F57 105.8(3) . . ?
F56 C83 F55 107.9(4) . . ?
F55 C83 C82 114.1(3) . . ?
F55 C83 F57 107.3(4) . . ?
O18 C61A C64 112.1(4) . . ?
O18 C61A C62A 108.3(5) . . ?
O18 C61A C63A 109.1(5) . . ?
C64 C61A C63A 109.4(5) . . ?
C62A C61A C64 108.4(5) . . ?
C62A C61A C63A 109.5(5) . . ?
C82 O23A Al2 146.0(5) . . ?
Mo1 C3B H3B 124.0 . . ?
C2B C3B Mo1 70.0(5) . . ?
C2B C3B H3B 126.1 . . ?
C2B C3B C4B 107.8(8) . . ?
C4B C3B Mo1 71.5(5) . . ?
C4B C3B H3B 126.1 . . ?
Mo1 C2B H2B 121.2 . . ?
C3B C2B Mo1 75.1(5) . . ?
C3B C2B H2B 126.3 . . ?
C1B C2B Mo1 69.2(5) . . ?
C1B C2B C3B 107.4(8) . . ?
C1B C2B H2B 126.3 . . ?
Mo1 C1B H1B 117.6 . . ?
C2B C1B Mo1 75.4(5) . . ?
C2B C1B H1B 125.5 . . ?
C5B C1B Mo1 73.4(4) . . ?
C5B C1B C2B 109.0(9) . . ?
C5B C1B H1B 125.5 . . ?
Mo1 C5B H5B 119.5 . . ?
C1B C5B Mo1 70.8(4) . . ?
C1B C5B H5B 125.9 . . ?
C1B C5B C4B 108.2(8) . . ?
C4B C5B Mo1 75.6(5) . . ?
C4B C5B H5B 125.9 . . ?
Mo1 C4B H4B 122.3 . . ?
C3B C4B Mo1 73.8(5) . . ?
C3B C4B H4B 126.3 . . ?
C5B C4B Mo1 69.2(4) . . ?
C5B C4B C3B 107.5(8) . . ?
C5B C4B H4B 126.3 . . ?
Mo1 C3A H3A 121.9 . . ?
C4A C3A Mo1 74.0(4) . . ?
C4A C3A H3A 126.0 . . ?
C2A C3A Mo1 69.8(4) . . ?
C2A C3A H3A 126.0 . . ?
C2A C3A C4A 108.0(7) . . ?
Mo1 C4A H4A 123.9 . . ?
C3A C4A Mo1 71.4(5) . . ?
C3A C4A H4A 126.1 . . ?
C5A C4A Mo1 70.2(4) . . ?
C5A C4A C3A 107.9(8) . . ?
C5A C4A H4A 126.1 . . ?
Mo1 C5A H5A 120.0 . . ?
C4A C5A Mo1 75.1(4) . . ?
C4A C5A H5A 126.4 . . ?
C4A C5A C1A 107.1(7) . . ?
C1A C5A Mo1 70.3(4) . . ?
C1A C5A H5A 126.4 . . ?
Mo1 C1A H1A 119.5 . . ?
C5A C1A Mo1 74.0(5) . . ?
C5A C1A H1A 125.6 . . ?
C2A C1A Mo1 72.7(5) . . ?
C2A C1A C5A 108.8(8) . . ?
C2A C1A H1A 125.6 . . ?
Mo1 C2A H2A 118.7 . . ?
C3A C2A Mo1 75.1(4) . . ?
C3A C2A H2A 125.9 . . ?
C1A C2A Mo1 72.1(5) . . ?
C1A C2A C3A 108.1(8) . . ?
C1A C2A H2A 125.9 . . ?
Mo3 C19 H19 121.8 . . ?
C15 C19 Mo3 73.2(2) . . ?
C15 C19 H19 126.2 . . ?
C18 C19 Mo3 70.5(2) . . ?
C18 C19 H19 126.2 . . ?
C18 C19 C15 107.5(4) . . ?
Mo3 C15 H15 123.1 . . ?
C19 C15 Mo3 72.2(2) . . ?
C19 C15 H15 126.0 . . ?
C19 C15 C16 108.0(4) . . ?
C16 C15 Mo3 70.3(2) . . ?
C16 C15 H15 126.0 . . ?
Mo3 C16 H16 120.2 . . ?
C15 C16 Mo3 74.4(2) . . ?
C15 C16 H16 125.9 . . ?
C17 C16 Mo3 71.3(2) . . ?
C17 C16 C15 108.2(4) . . ?
C17 C16 H16 125.9 . . ?
Mo3 C17 H17 119.7 . . ?
C16 C17 Mo3 73.2(2) . . ?
C16 C17 H17 126.4 . . ?
C16 C17 C18 107.2(4) . . ?
C18 C17 Mo3 72.6(2) . . ?
C18 C17 H17 126.4 . . ?
Mo3 C18 H18 120.2 . . ?
C19 C18 Mo3 74.4(2) . . ?
C19 C18 C17 109.1(4) . . ?
C19 C18 H18 125.4 . . ?
C17 C18 Mo3 71.6(2) . . ?
C17 C18 H18 125.4 . . ?
F42 C75 C73 110.6(3) . . ?
F42 C75 F40 107.5(4) . . ?
F42 C75 F41 108.0(4) . . ?
F40 C75 C73 111.7(3) . . ?
F41 C75 C73 110.6(4) . . ?
F41 C75 F40 108.4(4) . . ?
F12A C62A C61A 110.6(5) . . ?
F12A C62A F10A 107.1(4) . . ?
F10A C62A C61A 112.6(5) . . ?
F11A C62A C61A 111.4(5) . . ?
F11A C62A F12A 106.7(5) . . ?
F11A C62A F10A 108.1(5) . . ?
F14A C63A C61A 110.2(6) . . ?
F14A C63A F13A 106.2(4) . . ?
F15A C63A C61A 112.0(4) . . ?
F15A C63A F14A 109.3(5) . . ?
F15A C63A F13A 106.9(5) . . ?
F13A C63A C61A 112.0(5) . . ?
O18 C61B C64 107.2(13) . . ?
O18 C61B C62B 105.6(18) . . ?
O18 C61B C63B 113.1(15) . . ?
C62B C61B C64 112.7(18) . . ?
C63B C61B C64 104.5(13) . . ?
C63B C61B C62B 113.8(17) . . ?
F11B C62B C61B 105.4(18) . . ?
F12B C62B C61B 108(2) . . ?
F12B C62B F11B 106.4(17) . . ?
F10B C62B C61B 111.5(18) . . ?
F10B C62B F11B 111(2) . . ?
F10B C62B F12B 113.8(19) . . ?
F15B C63B C61B 113.2(13) . . ?
F15B C63B F13B 106.1(11) . . ?
F15B C63B F14B 106.9(11) . . ?
F13B C63B C61B 110.9(13) . . ?
F13B C63B F14B 108.2(10) . . ?
F14B C63B C61B 111.2(13) . . ?
C57A O17 Al1 158.4(3) . . ?
C57B O17 Al1 155.4(7) . . ?
F2B C58B F3B 102.5(17) . . ?
F2B C58B F1B 104.5(14) . . ?
F2B C58B C57B 116.9(14) . . ?
F3B C58B C57B 108.9(14) . . ?
F1B C58B F3B 108.8(14) . . ?
F1B C58B C57B 114.3(14) . . ?
F1 C89B C86 107.0(7) . . ?
F1 C89B F2 110.2(10) . . ?
F1 C89B F3 107.7(9) . . ?
F2 C89B C86 110.9(7) . . ?
F2 C89B F3 109.6(9) . . ?
F3 C89B C86 111.3(8) . . ?
F67 C88A C86 106.4(7) . . ?
F69A C88A C86 110.9(7) . . ?
F69A C88A F67 106.9(8) . . ?
F69A C88A F68A 108.9(9) . . ?
F68A C88A C86 110.8(8) . . ?
F68A C88A F67 112.9(8) . . ?
F66 C87A C86 120(2) . . ?
F66 C87A F64A 99.7(15) . . ?
F66 C87A F65A 102(2) . . ?
F64A C87A C86 115(2) . . ?
F65A C87A C86 117.7(17) . . ?
F65A C87A F64A 100.1(18) . . ?
F46B C78B C77 108.1(7) . . ?
F47B C78B C77 113.5(7) . . ?
F47B C78B F46B 108.4(8) . . ?
F47B C78B F48B 107.8(8) . . ?
F48B C78B C77 112.6(7) . . ?
F48B C78B F46B 106.1(7) . . ?
F53B C80B C77 110.9(15) . . ?
F53B C80B F52B 107.3(18) . . ?
F53B C80B F54 101.2(15) . . ?
F52B C80B C77 111.6(8) . . ?
F52B C80B F54 110.2(8) . . ?
F54 C80B C77 114.9(7) . . ?
F50B C79B C77 112.1(18) . . ?
F50B C79B F49B 104.3(16) . . ?
F49B C79B C77 111.6(6) . . ?
F51B C79B C77 111.2(8) . . ?
F51B C79B F50B 106.7(19) . . ?
F51B C79B F49B 110.6(10) . . ?
F58B C84B C82 114.9(16) . . ?
F58B C84B F60B 109.8(16) . . ?
F58B C84B F59B 108.7(17) . . ?
F60B C84B C82 107.4(19) . . ?
F59B C84B C82 110.8(11) . . ?
F59B C84B F60B 104.8(17) . . ?
F61B C85B C82 113.8(8) . . ?
F61B C85B F63B 108.6(11) . . ?
F62B C85B C82 115.8(12) . . ?
F62B C85B F61B 105.8(12) . . ?
F62B C85B F63B 103.9(10) . . ?
F63B C85B C82 108.3(8) . . ?
C86 O24B Al2 153.3(5) . . ?
C82 O23B Al2 149.6(4) . . ?
F5B C59B C57B 112.5(15) . . ?
F4B C59B F5B 114(2) . . ?
F4B C59B C57B 115.0(15) . . ?
F6 C59B F5B 95.9(15) . . ?
F6 C59B F4B 112.0(18) . . ?
F6 C59B C57B 105.4(18) . . ?
F4A C59A C57A 108.0(6) . . ?
F6 C59A C57A 114.9(6) . . ?
F6 C59A F4A 106.0(6) . . ?
F6 C59A F5A 106.8(7) . . ?
F5A C59A C57A 112.6(6) . . ?
F5A C59A F4A 108.2(7) . . ?
F7B C60B F9B 107.2(10) . . ?
F7B C60B C57B 110.4(9) . . ?
F7B C60B F8B 109.7(12) . . ?
F9B C60B C57B 109.3(9) . . ?
F8B C60B F9B 110.9(11) . . ?
F8B C60B C57B 109.3(9) . . ?
C69A O20A Al1 149(2) . . ?
O20A C69A C70A 112.9(19) . . ?
O20A C69A C72A 103.9(18) . . ?
O20A C69A C71A 114.9(18) . . ?
C72A C69A C70A 108.7(15) . . ?
C71A C69A C70A 108.1(16) . . ?
C71A C69A C72A 108.1(16) . . ?
F30A C70A C69A 111.4(8) . . ?
F30A C70A F28A 110.4(11) . . ?
F30A C70A F29A 105.8(9) . . ?
F28A C70A C69A 112.4(14) . . ?
F28A C70A F29A 109.0(14) . . ?
F29A C70A C69A 107.6(15) . . ?
F35A C72A C69A 108.2(16) . . ?
F35A C72A F36A 107.8(13) . . ?
F36A C72A C69A 106.0(11) . . ?
F34A C72A C69A 113.5(15) . . ?
F34A C72A F35A 108.5(13) . . ?
F34A C72A F36A 112.6(11) . . ?
F33A C71A C69A 111.3(9) . . ?
F33A C71A F31A 107.0(11) . . ?
F33A C71A F32A 107.2(13) . . ?
F31A C71A C69A 111.9(16) . . ?
F32A C71A C69A 110.5(14) . . ?
F32A C71A F31A 108.8(12) . . ?
C69B O20B Al1 148.1(12) . . ?
O20B C69B C70B 114.7(19) . . ?
O20B C69B C72B 110.2(18) . . ?
O20B C69B C71B 107.7(16) . . ?
C70B C69B C72B 106.5(16) . . ?
C70B C69B C71B 109.6(19) . . ?
C71B C69B C72B 108.0(17) . . ?
F30B C70B C69B 108.3(13) . . ?
F30B C70B F28B 108.3(12) . . ?
F30B C70B F29B 107.4(12) . . ?
F28B C70B C69B 114.2(18) . . ?
F28B C70B F29B 108.2(12) . . ?
F29B C70B C69B 110.2(15) . . ?
F34B C72B C69B 111.8(12) . . ?
F34B C72B F35B 107.9(12) . . ?
F34B C72B F36B 106.3(12) . . ?
F35B C72B C69B 109.4(14) . . ?
F35B C72B F36B 106.9(11) . . ?
F36B C72B C69B 114.3(16) . . ?
F32B C71B C69B 112.0(17) . . ?
F32B C71B F33B 105.4(15) . . ?
F32B C71B F31B 106.5(18) . . ?
F33B C71B C69B 112.7(18) . . ?
F33B C71B F31B 109.3(14) . . ?
F31B C71B C69B 110.7(13) . . ?
O17 C57B C58B 95.2(10) . . ?
O17 C57B C59B 104.0(12) . . ?
O17 C57B C60B 126.9(11) . . ?
C59B C57B C58B 108.4(15) . . ?
C60B C57B C58B 106.1(11) . . ?
C60B C57B C59B 113.7(14) . . ?
C69C O1 Al1 142.8(18) . . ?
O1 C69C C71C 107.2(19) . . ?
O1 C69C C70C 104.7(19) . . ?
O1 C69C C72C 114(2) . . ?
C70C C69C C71C 110.6(17) . . ?
C70C C69C C72C 111.9(16) . . ?
C72C C69C C71C 108.6(17) . . ?
F33C C71C C69C 111.0(16) . . ?
F33C C71C F31C 107.0(15) . . ?
F31C C71C C69C 110.8(17) . . ?
F32C C71C C69C 110.4(10) . . ?
F32C C71C F33C 110.4(15) . . ?
F32C C71C F31C 107.1(10) . . ?
F28C C70C C69C 111.1(10) . . ?
F28C C70C F29C 109.7(13) . . ?
F28C C70C F30C 106.2(11) . . ?
F29C C70C C69C 109.8(16) . . ?
F29C C70C F30C 108.4(13) . . ?
F30C C70C C69C 111.7(17) . . ?
F36C C72C C69C 112.3(17) . . ?
F36C C72C F35C 108.8(14) . . ?
F34C C72C C69C 110.9(19) . . ?
F34C C72C F36C 103.7(16) . . ?
F34C C72C F35C 106.6(13) . . ?
F35C C72C C69C 113.8(11) . . ?

loop_
_geom_bond_atom_site_label_1
_geom_bond_atom_site_label_2
_geom_bond_distance
_geom_bond_site_symmetry_2
_geom_bond_publ_flag
Ag2 As7 2.742(4) . ?
Ag2 P8 2.570(15) . ?
Ag2 P2 2.5009(9) . ?
Ag2 P3 2.4625(9) . ?
Ag2 P7 2.753(17) . ?
Ag2 As8 2.62(2) . ?
Ag1 As6 2.725(5) . ?
Ag1 P5 2.704(14) . ?
Ag1 P4 2.5431(9) . ?
Ag1 P1 2.4863(9) . ?
Ag1 P6 2.715(15) . ?
Ag1 As5 2.652(10) . ?
Mo5 Mo6 3.0323(4) . ?
Mo5 As6 2.657(6) . ?
Mo5 P5 2.476(13) . ?
Mo5 C35 1.998(4) . ?
Mo5 C34 1.983(4) . ?
Mo5 C31 2.366(3) . ?
Mo5 C33 2.311(3) . ?
Mo5 C30 2.333(3) . ?
Mo5 C32 2.353(4) . ?
Mo5 C29 2.298(3) . ?
Mo5 P6 2.487(19) . ?
Mo5 As5 2.519(11) . ?
Mo8 Mo7 3.0403(4) . ?
Mo8 As7 2.614(4) . ?
Mo8 P8 2.485(15) . ?
Mo8 C56 2.000(3) . ?
Mo8 C55 2.003(4) . ?
Mo8 C54 2.354(3) . ?
Mo8 C53 2.307(3) . ?
Mo8 C50 2.369(3) . ?
Mo8 C51 2.317(3) . ?
Mo8 C52 2.290(3) . ?
Mo8 P7 2.613(15) . ?
Mo8 As8 2.46(2) . ?
Mo7 As7 2.509(3) . ?
Mo7 P8 2.518(13) . ?
Mo7 C49 1.984(4) . ?
Mo7 C48 1.996(4) . ?
Mo7 C43 2.300(4) . ?
Mo7 C46 2.331(3) . ?
Mo7 C45 2.372(4) . ?
Mo7 C44 2.350(4) . ?
Mo7 C47 2.296(4) . ?
Mo7 P7 2.728(15) . ?
Mo7 As8 2.686(18) . ?
Mo4 Mo3 3.0310(4) . ?
Mo4 P4 2.4693(9) . ?
Mo4 P3 2.5140(9) . ?
Mo4 C27 1.997(3) . ?
Mo4 C28 1.987(4) . ?
Mo4 C23 2.343(4) . ?
Mo4 C25 2.309(4) . ?
Mo4 C24 2.312(4) . ?
Mo4 C22 2.406(4) . ?
Mo4 C26 2.365(4) . ?
Mo1 Mo2 3.0453(4) . ?
Mo1 P1 2.5263(9) . ?
Mo1 P2 2.4441(9) . ?
Mo1 C7 2.004(4) . ?
Mo1 C6A 1.985(7) . ?
Mo1 C6B 1.953(11) . ?
Mo1 C3B 2.430(8) . ?
Mo1 C2B 2.363(10) . ?
Mo1 C1B 2.282(8) . ?
Mo1 C5B 2.316(7) . ?
Mo1 C4B 2.399(9) . ?
Mo1 C3A 2.369(7) . ?
Mo1 C4A 2.404(8) . ?
Mo1 C5A 2.341(6) . ?
Mo1 C1A 2.293(9) . ?
Mo1 C2A 2.301(7) . ?
Mo2 P1 2.4754(9) . ?
Mo2 P2 2.5228(9) . ?
Mo2 C14 2.008(4) . ?
Mo2 C13 1.999(4) . ?
Mo2 C8 2.355(4) . ?
Mo2 C9 2.311(4) . ?
Mo2 C10 2.291(4) . ?
Mo2 C11 2.321(4) . ?
Mo2 C12 2.367(4) . ?
Mo6 As6 2.516(5) . ?
Mo6 P5 2.625(12) . ?
Mo6 C42 1.999(4) . ?
Mo6 C41 1.983(4) . ?
Mo6 C38 2.366(4) . ?
Mo6 C40 2.294(4) . ?
Mo6 C39 2.338(4) . ?
Mo6 C37 2.328(4) . ?
Mo6 C36 2.289(4) . ?
Mo6 P6 2.513(15) . ?
Mo6 As5 2.563(9) . ?
Mo3 P4 2.5557(9) . ?
Mo3 P3 2.4399(9) . ?
Mo3 C21 1.989(4) . ?
Mo3 C20 2.005(4) . ?
Mo3 C19 2.358(4) . ?
Mo3 C15 2.371(4) . ?
Mo3 C16 2.319(4) . ?
Mo3 C17 2.294(4) . ?
Mo3 C18 2.308(4) . ?
As7 P8 2.270(15) . ?
As6 P5 2.417(14) . ?
P4 P3 2.1056(11) . ?
P1 P2 2.1004(11) . ?
Al1 O18 1.730(2) . ?
Al1 O19 1.723(2) . ?
Al1 O17 1.707(3) . ?
Al1 O20A 1.76(3) . ?
Al1 O20B 1.754(14) . ?
Al1 O1 1.69(3) . ?
Al2 O21 1.710(3) . ?
Al2 O22 1.708(3) . ?
Al2 O24A 1.714(7) . ?
Al2 O23A 1.705(6) . ?
Al2 O24B 1.724(6) . ?
Al2 O23B 1.746(6) . ?
Cl1 C90 1.776(5) . ?
Cl2 C90 1.751(5) . ?
Cl4 C91 1.748(12) . ?
Cl3 C91 1.761(10) . ?
F21 C66 1.336(4) . ?
F26 C68 1.326(4) . ?
F20 C66 1.341(4) . ?
F19 C66 1.327(4) . ?
F17A C64 1.329(9) . ?
F27 C68 1.338(4) . ?
O18 C61A 1.343(8) . ?
O18 C61B 1.33(3) . ?
F25 C68 1.331(4) . ?
O10 C35 1.148(4) . ?
F37 C74 1.341(5) . ?
O19 C65 1.339(4) . ?
O7 C27 1.150(4) . ?
O16 C56 1.140(4) . ?
F22 C67 1.338(5) . ?
O13 C48 1.145(5) . ?
F16A C64 1.367(8) . ?
O14 C49 1.155(4) . ?
O6 C21 1.148(5) . ?
F23 C67 1.331(5) . ?
O15 C55 1.139(4) . ?
F24 C67 1.334(5) . ?
O21 C73 1.346(4) . ?
O9 C34 1.147(4) . ?
F43 C76 1.326(6) . ?
O5 C20 1.143(4) . ?
O3 C13 1.140(5) . ?
F48A C78A 1.38(3) . ?
O4 C14 1.143(5) . ?
O8 C28 1.139(5) . ?
F52A C80A 1.34(3) . ?
F45 C76 1.317(5) . ?
F39 C74 1.318(5) . ?
O12 C42 1.130(5) . ?
O22 C77 1.332(4) . ?
F18A C64 1.313(6) . ?
F38 C74 1.318(5) . ?
O11 C41 1.157(5) . ?
F44 C76 1.348(5) . ?
O2 C7 1.143(5) . ?
F1A C58A 1.337(6) . ?
F3A C58A 1.325(7) . ?
F47A C78A 1.310(11) . ?
F50A C79A 1.304(14) . ?
C65 C68 1.555(4) . ?
C65 C66 1.558(4) . ?
C65 C67 1.552(5) . ?
F2A C58A 1.306(7) . ?
F51A C79A 1.335(14) . ?
C54 H54 0.9500 . ?
C54 C53 1.416(5) . ?
C54 C50 1.414(5) . ?
C31 H31 0.9500 . ?
C31 C30 1.418(6) . ?
C31 C32 1.421(6) . ?
C53 H53 0.9500 . ?
C53 C52 1.416(6) . ?
F7A C60A 1.321(7) . ?
C43 H43 0.9500 . ?
C43 C44 1.404(6) . ?
C43 C47 1.411(6) . ?
C50 H50 0.9500 . ?
C50 C51 1.403(5) . ?
C46 H46 0.9500 . ?
C46 C45 1.403(6) . ?
C46 C47 1.438(6) . ?
C73 C74 1.558(5) . ?
C73 C76 1.535(5) . ?
C73 C75 1.549(5) . ?
C33 H33 0.9500 . ?
C33 C32 1.398(5) . ?
C33 C29 1.413(6) . ?
C30 H30 0.9500 . ?
C30 C29 1.416(5) . ?
C45 H45 0.9500 . ?
C45 C44 1.421(5) . ?
C64 C61A 1.543(8) . ?
C64 C61B 1.64(3) . ?
C64 F17B 1.25(3) . ?
C64 F18B 1.438(15) . ?
C64 F16B 1.24(2) . ?
C51 H51 0.9500 . ?
C51 C52 1.426(6) . ?
C44 H44 0.9500 . ?
F72B C89A 1.332(9) . ?
C23 H23 0.9500 . ?
C23 C24 1.422(7) . ?
C23 C22 1.414(6) . ?
C32 H32 0.9500 . ?
C8 H8 0.9500 . ?
C8 C9 1.413(6) . ?
C8 C12 1.406(7) . ?
C47 H47 0.9500 . ?
C29 H29 0.9500 . ?
C52 H52 0.9500 . ?
C86 C89A 1.546(9) . ?
C86 C88B 1.550(10) . ?
C86 C87B 1.64(2) . ?
C86 O24A 1.360(7) . ?
C86 C89B 1.572(11) . ?
C86 C88A 1.555(11) . ?
C86 C87A 1.46(3) . ?
C86 O24B 1.319(7) . ?
C9 H9 0.9500 . ?
C9 C10 1.415(6) . ?
F46A C78A 1.347(9) . ?
C38 H38 0.9500 . ?
C38 C39 1.408(7) . ?
C38 C37 1.410(7) . ?
F8A C60A 1.338(10) . ?
C25 H25 0.9500 . ?
C25 C24 1.422(6) . ?
C25 C26 1.417(7) . ?
F53A C80A 1.300(10) . ?
C77 C78A 1.503(8) . ?
C77 C80A 1.643(7) . ?
C77 C79A 1.578(8) . ?
C77 C78B 1.555(9) . ?
C77 C80B 1.486(10) . ?
C77 C79B 1.574(9) . ?
C24 H24 0.9500 . ?
C22 H22 0.9500 . ?
C22 C26 1.437(7) . ?
C40 H40 0.9500 . ?
C40 C39 1.413(6) . ?
C40 C36 1.419(7) . ?
C39 H39 0.9500 . ?
C26 H26 0.9500 . ?
F49A C79A 1.311(8) . ?
C57A C58A 1.556(7) . ?
C57A C60A 1.587(9) . ?
C57A O17 1.321(5) . ?
C57A C59A 1.548(8) . ?
C37 H37 0.9500 . ?
C37 C36 1.416(6) . ?
C36 H36 0.9500 . ?
C10 H10 0.9500 . ?
C10 C11 1.429(6) . ?
C11 H11 0.9500 . ?
C11 C12 1.412(6) . ?
C12 H12 0.9500 . ?
C90 H90A 0.9900 . ?
C90 H90B 0.9900 . ?
F70B C89A 1.281(10) . ?
O1A C6A 1.129(8) . ?
F71B C89A 1.362(10) . ?
C60A F9A 1.321(7) . ?
C91 H91A 0.9900 . ?
C91 H91B 0.9900 . ?
C80A F54 1.322(7) . ?
O1B C6B 1.150(13) . ?
Cl6 C92 1.766(8) . ?
Cl5 C92 1.772(8) . ?
C92 H92A 0.9900 . ?
C92 H92B 0.9900 . ?
P7 As8 2.52(3) . ?
P6 As5 2.23(2) . ?
F69B C88B 1.281(10) . ?
F67 C88B 1.355(11) . ?
F67 C88A 1.373(10) . ?
F68B C88B 1.315(9) . ?
C87B F64B 1.35(2) . ?
C87B F66 1.32(3) . ?
C87B F65B 1.24(3) . ?
F66 C87A 1.30(3) . ?
C82 C84A 1.573(17) . ?
C82 C85A 1.577(19) . ?
C82 C83 1.554(5) . ?
C82 O23A 1.380(7) . ?
C82 C84B 1.52(2) . ?
C82 C85B 1.548(12) . ?
C82 O23B 1.311(6) . ?
C84A F58A 1.34(2) . ?
C84A F60A 1.35(3) . ?
C84A F59A 1.341(18) . ?
C85A F63A 1.348(18) . ?
C85A F62A 1.34(2) . ?
C85A F61A 1.325(12) . ?
C83 F57 1.325(5) . ?
C83 F56 1.316(5) . ?
C83 F55 1.320(5) . ?
C61A C62A 1.543(7) . ?
C61A C63A 1.574(8) . ?
C3B H3B 0.9500 . ?
C3B C2B 1.437(17) . ?
C3B C4B 1.438(13) . ?
C2B H2B 0.9500 . ?
C2B C1B 1.416(14) . ?
C1B H1B 0.9500 . ?
C1B C5B 1.415(12) . ?
C5B H5B 0.9500 . ?
C5B C4B 1.425(12) . ?
C4B H4B 0.9500 . ?
C3A H3A 0.9500 . ?
C3A C4A 1.417(11) . ?
C3A C2A 1.408(12) . ?
C4A H4A 0.9500 . ?
C4A C5A 1.414(12) . ?
C5A H5A 0.9500 . ?
C5A C1A 1.421(13) . ?
C1A H1A 0.9500 . ?
C1A C2A 1.391(13) . ?
C2A H2A 0.9500 . ?
C19 H19 0.9500 . ?
C19 C15 1.408(6) . ?
C19 C18 1.406(6) . ?
C15 H15 0.9500 . ?
C15 C16 1.423(6) . ?
C16 H16 0.9500 . ?
C16 C17 1.409(7) . ?
C17 H17 0.9500 . ?
C17 C18 1.413(7) . ?
C18 H18 0.9500 . ?
C75 F42 1.321(5) . ?
C75 F40 1.330(5) . ?
C75 F41 1.326(5) . ?
C62A F12A 1.342(6) . ?
C62A F10A 1.344(6) . ?
C62A F11A 1.325(8) . ?
C63A F14A 1.329(7) . ?
C63A F15A 1.310(8) . ?
C63A F13A 1.354(6) . ?
C61B C62B 1.560(15) . ?
C61B C63B 1.545(14) . ?
C62B F11B 1.38(3) . ?
C62B F12B 1.34(3) . ?
C62B F10B 1.28(3) . ?
C63B F15B 1.319(17) . ?
C63B F13B 1.320(15) . ?
C63B F14B 1.326(14) . ?
O17 C57B 1.301(13) . ?
C58B F2B 1.22(2) . ?
C58B F3B 1.34(2) . ?
C58B F1B 1.331(18) . ?
C58B C57B 1.564(14) . ?
C89B F1 1.290(10) . ?
C89B F2 1.322(10) . ?
C89B F3 1.325(9) . ?
C88A F69A 1.317(11) . ?
C88A F68A 1.341(10) . ?
C87A F64A 1.44(2) . ?
C87A F65A 1.39(3) . ?
C78B F46B 1.340(11) . ?
C78B F47B 1.321(12) . ?
C78B F48B 1.338(10) . ?
F53B C80B 1.32(3) . ?
C80B F52B 1.341(14) . ?
C80B F54 1.365(9) . ?
F50B C79B 1.31(4) . ?
C79B F49B 1.331(9) . ?
C79B F51B 1.299(16) . ?
C84B F58B 1.32(2) . ?
C84B F60B 1.33(3) . ?
C84B F59B 1.326(19) . ?
C85B F61B 1.322(13) . ?
C85B F62B 1.28(2) . ?
C85B F63B 1.349(14) . ?
F5B C59B 1.27(3) . ?
C59B F4B 1.26(2) . ?
C59B F6 1.18(3) . ?
C59B C57B 1.557(14) . ?
C59A F4A 1.366(9) . ?
C59A F6 1.294(10) . ?
C59A F5A 1.315(7) . ?
C60B F7B 1.336(9) . ?
C60B F9B 1.350(9) . ?
C60B C57B 1.539(14) . ?
C60B F8B 1.347(10) . ?
O20A C69A 1.28(5) . ?
C69A C70A 1.574(17) . ?
C69A C72A 1.569(16) . ?
C69A C71A 1.563(17) . ?
C70A F30A 1.314(10) . ?
C70A F28A 1.324(13) . ?
C70A F29A 1.332(13) . ?
C72A F35A 1.339(14) . ?
C72A F36A 1.339(13) . ?
C72A F34A 1.325(10) . ?
C71A F33A 1.332(11) . ?
C71A F31A 1.349(12) . ?
C71A F32A 1.333(13) . ?
O20B C69B 1.35(4) . ?
C69B C70B 1.564(18) . ?
C69B C72B 1.570(17) . ?
C69B C71B 1.567(18) . ?
C70B F30B 1.323(13) . ?
C70B F28B 1.325(13) . ?
C70B F29B 1.328(14) . ?
C72B F34B 1.317(13) . ?
C72B F35B 1.327(12) . ?
C72B F36B 1.340(12) . ?
C71B F32B 1.319(14) . ?
C71B F33B 1.323(13) . ?
C71B F31B 1.324(13) . ?
O1 C69C 1.43(5) . ?
C69C C71C 1.56(2) . ?
C69C C70C 1.547(18) . ?
C69C C72C 1.550(19) . ?
C71C F33C 1.339(15) . ?
C71C F31C 1.345(11) . ?
C71C F32C 1.323(11) . ?
C70C F28C 1.330(12) . ?
C70C F29C 1.332(13) . ?
C70C F30C 1.345(11) . ?
C72C F36C 1.334(13) . ?
C72C F34C 1.333(14) . ?
C72C F35C 1.343(14) . ?

loop_
_geom_torsion_atom_site_label_1
_geom_torsion_atom_site_label_2
_geom_torsion_atom_site_label_3
_geom_torsion_atom_site_label_4
_geom_torsion
_geom_torsion_site_symmetry_1
_geom_torsion_site_symmetry_2
_geom_torsion_site_symmetry_3
_geom_torsion_site_symmetry_4
_geom_torsion_publ_flag
Mo5 C31 C30 C29 63.2(2) . . . . ?
Mo5 C31 C32 C33 -62.7(3) . . . . ?
Mo5 C33 C32 C31 64.0(2) . . . . ?
Mo5 C33 C29 C30 -65.6(2) . . . . ?
Mo5 C30 C29 C33 65.0(2) . . . . ?
Mo8 C54 C53 C52 63.9(2) . . . . ?
Mo8 C54 C50 C51 -61.8(2) . . . . ?
Mo8 C53 C52 C51 65.3(2) . . . . ?
Mo8 C50 C51 C52 -63.3(2) . . . . ?
Mo8 C51 C52 C53 -65.1(2) . . . . ?
Mo7 C43 C44 C45 -64.0(3) . . . . ?
Mo7 C43 C47 C46 65.5(2) . . . . ?
Mo7 C46 C45 C44 62.6(2) . . . . ?
Mo7 C46 C47 C43 -64.8(3) . . . . ?
Mo7 C45 C44 C43 62.2(3) . . . . ?
Mo4 C23 C24 C25 -64.5(3) . . . . ?
Mo4 C23 C22 C26 62.0(3) . . . . ?
Mo4 C25 C24 C23 65.5(3) . . . . ?
Mo4 C25 C26 C22 -64.7(3) . . . . ?
Mo4 C22 C26 C25 62.2(3) . . . . ?
Mo1 C3B C2B C1B 62.0(6) . . . . ?
Mo1 C3B C4B C5B -61.4(6) . . . . ?
Mo1 C2B C1B C5B 66.3(6) . . . . ?
Mo1 C1B C5B C4B 67.0(6) . . . . ?
Mo1 C5B C4B C3B 64.4(6) . . . . ?
Mo1 C3A C4A C5A -61.1(5) . . . . ?
Mo1 C3A C2A C1A 65.0(6) . . . . ?
Mo1 C4A C5A C1A -63.5(5) . . . . ?
Mo1 C5A C1A C2A -64.8(6) . . . . ?
Mo1 C1A C2A C3A -67.1(5) . . . . ?
Mo2 C8 C9 C10 -63.3(3) . . . . ?
Mo2 C8 C12 C11 61.6(3) . . . . ?
Mo2 C9 C10 C11 -65.6(3) . . . . ?
Mo2 C10 C11 C12 -65.6(3) . . . . ?
Mo2 C11 C12 C8 -62.5(3) . . . . ?
Mo6 C38 C39 C40 -62.5(3) . . . . ?
Mo6 C38 C37 C36 62.8(3) . . . . ?
Mo6 C40 C39 C38 64.5(3) . . . . ?
Mo6 C40 C36 C37 -65.6(3) . . . . ?
Mo6 C37 C36 C40 64.6(3) . . . . ?
Mo3 C19 C15 C16 -61.6(3) . . . . ?
Mo3 C19 C18 C17 63.7(3) . . . . ?
Mo3 C15 C16 C17 -63.7(3) . . . . ?
Mo3 C16 C17 C18 -65.2(3) . . . . ?
Mo3 C17 C18 C19 -65.5(3) . . . . ?
Al1 O18 C61A C64 -52.0(7) . . . . ?
Al1 O18 C61A C62A -171.6(3) . . . . ?
Al1 O18 C61A C63A 69.4(8) . . . . ?
Al1 O18 C61B C64 -5(2) . . . . ?
Al1 O18 C61B C62B -125.6(18) . . . . ?
Al1 O18 C61B C63B 109(2) . . . . ?
Al1 O19 C65 C68 145.1(4) . . . . ?
Al1 O19 C65 C66 25.3(6) . . . . ?
Al1 O19 C65 C67 -95.5(5) . . . . ?
Al1 O17 C57B C58B 159.8(13) . . . . ?
Al1 O17 C57B C59B 49(2) . . . . ?
Al1 O17 C57B C60B -86(2) . . . . ?
Al1 O20A C69A C70A 12(4) . . . . ?
Al1 O20A C69A C72A 129(3) . . . . ?
Al1 O20A C69A C71A -113(3) . . . . ?
Al1 O20B C69B C70B -52(3) . . . . ?
Al1 O20B C69B C72B 68(3) . . . . ?
Al1 O20B C69B C71B -174(2) . . . . ?
Al1 O1 C69C C71C 152(3) . . . . ?
Al1 O1 C69C C70C -90(3) . . . . ?
Al1 O1 C69C C72C 32(4) . . . . ?
Al2 O21 C73 C74 -54.9(7) . . . . ?
Al2 O21 C73 C76 65.6(7) . . . . ?
Al2 O21 C73 C75 -173.9(5) . . . . ?
Al2 O22 C77 C78A -149.4(5) . . . . ?
Al2 O22 C77 C80A -26.1(7) . . . . ?
Al2 O22 C77 C79A 87.9(6) . . . . ?
Al2 O22 C77 C78B -105.0(6) . . . . ?
Al2 O22 C77 C80B 16.5(8) . . . . ?
Al2 O22 C77 C79B 142.5(6) . . . . ?
F17A C64 C61A O18 45.5(6) . . . . ?
F17A C64 C61A C62A 164.9(5) . . . . ?
F17A C64 C61A C63A -75.7(6) . . . . ?
O18 Al1 O19 C65 20.0(5) . . . . ?
O18 Al1 O17 C57A 87.6(9) . . . . ?
O18 Al1 O17 C57B 118.8(19) . . . . ?
O18 Al1 O20A C69A 164(3) . . . . ?
O18 Al1 O20B C69B -86(3) . . . . ?
O18 Al1 O1 C69C -174(3) . . . . ?
O18 C61A C62A F12A -72.8(6) . . . . ?
O18 C61A C62A F10A 167.5(5) . . . . ?
O18 C61A C62A F11A 45.8(7) . . . . ?
O18 C61A C63A F14A 40.6(6) . . . . ?
O18 C61A C63A F15A -81.3(6) . . . . ?
O18 C61A C63A F13A 158.5(5) . . . . ?
O18 C61B C62B F11B -82.9(19) . . . . ?
O18 C61B C62B F12B 163.5(16) . . . . ?
O18 C61B C62B F10B 38(3) . . . . ?
O18 C61B C63B F15B -78.8(19) . . . . ?
O18 C61B C63B F13B 162.0(13) . . . . ?
O18 C61B C63B F14B 41.6(19) . . . . ?
O19 Al1 O18 C61A -159.4(6) . . . . ?
O19 Al1 O18 C61B 172.7(18) . . . . ?
O19 Al1 O17 C57A -31.3(10) . . . . ?
O19 Al1 O17 C57B -0.1(19) . . . . ?
O19 Al1 O20A C69A -80(3) . . . . ?
O19 Al1 O20B C69B 43(3) . . . . ?
O19 Al1 O1 C69C -58(3) . . . . ?
O19 C65 C68 F26 41.8(4) . . . . ?
O19 C65 C68 F27 -76.3(3) . . . . ?
O19 C65 C68 F25 162.3(3) . . . . ?
O19 C65 C66 F21 156.5(3) . . . . ?
O19 C65 C66 F20 -82.0(3) . . . . ?
O19 C65 C66 F19 36.9(4) . . . . ?
O19 C65 C67 F22 164.7(3) . . . . ?
O19 C65 C67 F23 44.3(4) . . . . ?
O19 C65 C67 F24 -74.7(4) . . . . ?
F16A C64 C61A O18 163.6(5) . . . . ?
F16A C64 C61A C62A -77.0(6) . . . . ?
F16A C64 C61A C63A 42.3(6) . . . . ?
O21 Al2 O22 C77 -178.1(5) . . . . ?
O21 Al2 O24A C86 -79.2(9) . . . . ?
O21 Al2 O23A C82 71.4(9) . . . . ?
O21 C73 C74 F37 79.4(4) . . . . ?
O21 C73 C74 F39 -159.9(4) . . . . ?
O21 C73 C74 F38 -40.1(5) . . . . ?
O21 C73 C76 F43 -165.0(3) . . . . ?
O21 C73 C76 F45 -44.3(5) . . . . ?
O21 C73 C76 F44 75.3(5) . . . . ?
O21 C73 C75 F42 -44.7(4) . . . . ?
O21 C73 C75 F40 -164.3(4) . . . . ?
O21 C73 C75 F41 74.9(4) . . . . ?
O22 Al2 O21 C73 8.9(6) . . . . ?
O22 Al2 O24A C86 166.2(9) . . . . ?
O22 Al2 O23A C82 -174.5(8) . . . . ?
O22 Al2 O24B C86 -91.2(12) . . . . ?
O22 Al2 O23B C82 98.7(9) . . . . ?
O22 C77 C78A F48A -69.5(17) . . . . ?
O22 C77 C78A F47A 46.1(7) . . . . ?
O22 C77 C78A F46A 169.9(6) . . . . ?
O22 C77 C80A F52A 36.4(14) . . . . ?
O22 C77 C80A F53A -81.9(6) . . . . ?
O22 C77 C80A F54 156.9(4) . . . . ?
O22 C77 C79A F50A 39.3(7) . . . . ?
O22 C77 C79A F51A -76.7(6) . . . . ?
O22 C77 C79A F49A 162.0(6) . . . . ?
O22 C77 C78B F46B 83.9(7) . . . . ?
O22 C77 C78B F47B -36.4(8) . . . . ?
O22 C77 C78B F48B -159.3(6) . . . . ?
O22 C77 C80B F53B -36.4(18) . . . . ?
O22 C77 C80B F52B 83.3(9) . . . . ?
O22 C77 C80B F54 -150.4(6) . . . . ?
O22 C77 C79B F50B 69.6(17) . . . . ?
O22 C77 C79B F49B -173.7(7) . . . . ?
O22 C77 C79B F51B -49.7(11) . . . . ?
F18A C64 C61A O18 -76.3(5) . . . . ?
F18A C64 C61A C62A 43.2(6) . . . . ?
F18A C64 C61A C63A 162.5(4) . . . . ?
C68 C65 C66 F21 37.0(4) . . . . ?
C68 C65 C66 F20 158.4(3) . . . . ?
C68 C65 C66 F19 -82.7(3) . . . . ?
C68 C65 C67 F22 -76.1(4) . . . . ?
C68 C65 C67 F23 163.5(3) . . . . ?
C68 C65 C67 F24 44.4(4) . . . . ?
C54 C53 C52 Mo8 -65.7(2) . . . . ?
C54 C53 C52 C51 -0.4(4) . . . . ?
C54 C50 C51 Mo8 62.7(2) . . . . ?
C54 C50 C51 C52 -0.7(4) . . . . ?
C31 C30 C29 Mo5 -65.0(2) . . . . ?
C31 C30 C29 C33 0.0(4) . . . . ?
C53 C54 C50 Mo8 62.2(2) . . . . ?
C53 C54 C50 C51 0.4(4) . . . . ?
C50 C54 C53 Mo8 -63.9(2) . . . . ?
C50 C54 C53 C52 -0.1(4) . . . . ?
C50 C51 C52 Mo8 65.7(2) . . . . ?
C50 C51 C52 C53 0.6(4) . . . . ?
C46 C45 C44 Mo7 -62.2(2) . . . . ?
C46 C45 C44 C43 0.0(4) . . . . ?
C66 C65 C68 F26 163.3(3) . . . . ?
C66 C65 C68 F27 45.3(4) . . . . ?
C66 C65 C68 F25 -76.1(4) . . . . ?
C66 C65 C67 F22 42.0(4) . . . . ?
C66 C65 C67 F23 -78.4(4) . . . . ?
C66 C65 C67 F24 162.5(3) . . . . ?
C30 C31 C32 Mo5 62.5(2) . . . . ?
C30 C31 C32 C33 -0.2(4) . . . . ?
C45 C46 C47 Mo7 65.2(2) . . . . ?
C45 C46 C47 C43 0.4(4) . . . . ?
C64 C61A C62A F12A 165.4(4) . . . . ?
C64 C61A C62A F10A 45.6(6) . . . . ?
C64 C61A C62A F11A -76.1(6) . . . . ?
C64 C61A C63A F14A 163.6(5) . . . . ?
C64 C61A C63A F15A 41.7(6) . . . . ?
C64 C61A C63A F13A -78.4(6) . . . . ?
C64 C61B C62B F11B 160.4(14) . . . . ?
C64 C61B C62B F12B 47(2) . . . . ?
C64 C61B C62B F10B -79(3) . . . . ?
C64 C61B C63B F15B 37.4(18) . . . . ?
C64 C61B C63B F13B -81.8(14) . . . . ?
C64 C61B C63B F14B 157.8(12) . . . . ?
C44 C43 C47 Mo7 -65.9(3) . . . . ?
C44 C43 C47 C46 -0.4(4) . . . . ?
C23 C22 C26 Mo4 -61.6(3) . . . . ?
C23 C22 C26 C25 0.6(4) . . . . ?
C32 C31 C30 Mo5 -63.1(2) . . . . ?
C32 C31 C30 C29 0.1(4) . . . . ?
C32 C33 C29 Mo5 65.5(3) . . . . ?
C32 C33 C29 C30 -0.1(4) . . . . ?
C8 C9 C10 Mo2 65.1(3) . . . . ?
C8 C9 C10 C11 -0.5(4) . . . . ?
C74 C73 C76 F43 -43.9(4) . . . . ?
C74 C73 C76 F45 76.8(5) . . . . ?
C74 C73 C76 F44 -163.6(4) . . . . ?
C74 C73 C75 F42 -164.2(3) . . . . ?
C74 C73 C75 F40 76.2(4) . . . . ?
C74 C73 C75 F41 -44.6(4) . . . . ?
C47 C43 C44 Mo7 64.3(3) . . . . ?
C47 C43 C44 C45 0.3(4) . . . . ?
C47 C46 C45 Mo7 -62.9(2) . . . . ?
C47 C46 C45 C44 -0.3(4) . . . . ?
C29 C33 C32 Mo5 -63.8(3) . . . . ?
C29 C33 C32 C31 0.2(4) . . . . ?
C9 C8 C12 Mo2 -62.7(3) . . . . ?
C9 C8 C12 C11 -1.2(4) . . . . ?
C9 C10 C11 Mo2 65.4(3) . . . . ?
C9 C10 C11 C12 -0.2(4) . . . . ?
C38 C37 C36 Mo6 -65.0(3) . . . . ?
C38 C37 C36 C40 -0.4(5) . . . . ?
C24 C23 C22 Mo4 -63.2(3) . . . . ?
C24 C23 C22 C26 -1.2(4) . . . . ?
C24 C25 C26 Mo4 64.8(3) . . . . ?
C24 C25 C26 C22 0.1(5) . . . . ?
C22 C23 C24 Mo4 65.8(3) . . . . ?
C22 C23 C24 C25 1.2(5) . . . . ?
C39 C38 C37 Mo6 -62.3(3) . . . . ?
C39 C38 C37 C36 0.5(5) . . . . ?
C39 C40 C36 Mo6 65.7(3) . . . . ?
C39 C40 C36 C37 0.1(5) . . . . ?
C26 C25 C24 Mo4 -66.3(3) . . . . ?
C26 C25 C24 C23 -0.8(5) . . . . ?
C37 C38 C39 Mo6 62.0(3) . . . . ?
C37 C38 C39 C40 -0.4(5) . . . . ?
C36 C40 C39 Mo6 -64.3(3) . . . . ?
C36 C40 C39 C38 0.2(5) . . . . ?
C10 C11 C12 Mo2 63.4(3) . . . . ?
C10 C11 C12 C8 0.9(4) . . . . ?
C12 C8 C9 Mo2 64.3(3) . . . . ?
C12 C8 C9 C10 1.0(4) . . . . ?
C67 C65 C68 F26 -78.9(3) . . . . ?
C67 C65 C68 F27 163.1(3) . . . . ?
C67 C65 C68 F25 41.7(4) . . . . ?
C67 C65 C66 F21 -81.2(4) . . . . ?
C67 C65 C66 F20 40.2(4) . . . . ?
C67 C65 C66 F19 159.2(3) . . . . ?
C76 C73 C74 F37 -42.2(4) . . . . ?
C76 C73 C74 F39 78.5(5) . . . . ?
C76 C73 C74 F38 -161.7(4) . . . . ?
C76 C73 C75 F42 76.3(4) . . . . ?
C76 C73 C75 F40 -43.3(5) . . . . ?
C76 C73 C75 F41 -164.1(3) . . . . ?
C58A C57A C60A F7A 166.9(6) . . . . ?
C58A C57A C60A F8A 46.2(6) . . . . ?
C58A C57A C60A F9A -74.7(8) . . . . ?
C58A C57A O17 Al1 152.6(7) . . . . ?
C58A C57A C59A F4A 165.8(6) . . . . ?
C58A C57A C59A F6 -76.2(6) . . . . ?
C58A C57A C59A F5A 46.3(9) . . . . ?
C60A C57A C58A F1A 48.1(7) . . . . ?
C60A C57A C58A F3A 167.2(5) . . . . ?
C60A C57A C58A F2A -74.7(6) . . . . ?
C60A C57A O17 Al1 -90.6(10) . . . . ?
C60A C57A C59A F4A 47.3(7) . . . . ?
C60A C57A C59A F6 165.4(5) . . . . ?
C60A C57A C59A F5A -72.1(9) . . . . ?
C89A C86 O24A Al2 152.5(9) . . . . ?
C89A C86 C88A F67 69.0(7) . . . . ?
C89A C86 C88A F69A -175.1(8) . . . . ?
C89A C86 C88A F68A -54.1(9) . . . . ?
C89A C86 C87A F66 -101.6(19) . . . . ?
C89A C86 C87A F64A 139.9(18) . . . . ?
C89A C86 C87A F65A 22(2) . . . . ?
C78A C77 C80A F52A 164.3(13) . . . . ?
C78A C77 C80A F53A 46.0(7) . . . . ?
C78A C77 C80A F54 -75.2(6) . . . . ?
C78A C77 C79A F50A -86.3(7) . . . . ?
C78A C77 C79A F51A 157.7(6) . . . . ?
C78A C77 C79A F49A 36.4(8) . . . . ?
C80A C77 C78A F48A 164.2(17) . . . . ?
C80A C77 C78A F47A -80.2(7) . . . . ?
C80A C77 C78A F46A 43.7(8) . . . . ?
C80A C77 C79A F50A 158.7(6) . . . . ?
C80A C77 C79A F51A 42.6(7) . . . . ?
C80A C77 C79A F49A -78.7(7) . . . . ?
C79A C77 C78A F48A 50.4(17) . . . . ?
C79A C77 C78A F47A 166.0(6) . . . . ?
C79A C77 C78A F46A -70.2(7) . . . . ?
C79A C77 C80A F52A -78.0(14) . . . . ?
C79A C77 C80A F53A 163.7(6) . . . . ?
C79A C77 C80A F54 42.5(6) . . . . ?
C88B C86 C87B F64B 47.3(17) . . . . ?
C88B C86 C87B F66 156.4(11) . . . . ?
C88B C86 C87B F65B -70.4(15) . . . . ?
C88B C86 C89B F1 -61.4(10) . . . . ?
C88B C86 C89B F2 178.4(8) . . . . ?
C88B C86 C89B F3 56.1(9) . . . . ?
C88B C86 O24B Al2 167.9(12) . . . . ?
C87B C86 C88B F69B -79.8(13) . . . . ?
C87B C86 C88B F67 156.8(10) . . . . ?
C87B C86 C88B F68B 47.7(12) . . . . ?
C87B C86 C89B F1 163.9(12) . . . . ?
C87B C86 C89B F2 43.6(14) . . . . ?
C87B C86 C89B F3 -78.7(13) . . . . ?
C87B C86 O24B Al2 -82.9(14) . . . . ?
O24A Al2 O21 C73 -101.6(6) . . . . ?
O24A Al2 O22 C77 -65.4(6) . . . . ?
O24A Al2 O23A C82 -57.5(10) . . . . ?
O24A C86 C89A F72B 163.0(7) . . . . ?
O24A C86 C89A F70B 36.3(10) . . . . ?
O24A C86 C89A F71B -78.4(8) . . . . ?
O24A C86 C88A F67 -46.7(9) . . . . ?
O24A C86 C88A F69A 69.1(9) . . . . ?
O24A C86 C88A F68A -169.8(7) . . . . ?
O24A C86 C87A F66 12(2) . . . . ?
O24A C86 C87A F64A -106.4(19) . . . . ?
O24A C86 C87A F65A 136.1(17) . . . . ?
C84A C82 C85A F63A 160.2(12) . . . . ?
C84A C82 C85A F62A -80.3(13) . . . . ?
C84A C82 C85A F61A 37.3(14) . . . . ?
C84A C82 C83 F57 54.5(7) . . . . ?
C84A C82 C83 F56 171.4(6) . . . . ?
C84A C82 C83 F55 -66.1(7) . . . . ?
C84A C82 O23A Al2 -165.4(11) . . . . ?
C85A C82 C84A F58A -62.5(13) . . . . ?
C85A C82 C84A F60A 58.5(13) . . . . ?
C85A C82 C84A F59A -179.8(15) . . . . ?
C85A C82 C83 F57 153.8(6) . . . . ?
C85A C82 C83 F56 -89.2(6) . . . . ?
C85A C82 C83 F55 33.2(7) . . . . ?
C85A C82 O23A Al2 87.8(12) . . . . ?
C83 C82 C84A F58A 44.4(13) . . . . ?
C83 C82 C84A F60A 165.5(10) . . . . ?
C83 C82 C84A F59A -72.8(16) . . . . ?
C83 C82 C85A F63A 47.9(9) . . . . ?
C83 C82 C85A F62A 167.4(9) . . . . ?
C83 C82 C85A F61A -75.1(11) . . . . ?
C83 C82 O23A Al2 -45.9(9) . . . . ?
C83 C82 C84B F58B 39.1(14) . . . . ?
C83 C82 C84B F60B 161.5(12) . . . . ?
C83 C82 C84B F59B -84.6(15) . . . . ?
C83 C82 C85B F61B -71.5(10) . . . . ?
C83 C82 C85B F62B 165.6(9) . . . . ?
C83 C82 C85B F63B 49.4(10) . . . . ?
C83 C82 O23B Al2 54.5(10) . . . . ?
O23A Al2 O21 C73 117.5(6) . . . . ?
O23A Al2 O22 C77 69.2(6) . . . . ?
O23A Al2 O24A C86 50.0(11) . . . . ?
O23A C82 C84A F58A 164.7(10) . . . . ?
O23A C82 C84A F60A -74.3(12) . . . . ?
O23A C82 C84A F59A 47.5(17) . . . . ?
O23A C82 C85A F63A -88.2(11) . . . . ?
O23A C82 C85A F62A 31.3(14) . . . . ?
O23A C82 C85A F61A 148.8(8) . . . . ?
O23A C82 C83 F57 -61.0(5) . . . . ?
O23A C82 C83 F56 55.9(5) . . . . ?
O23A C82 C83 F55 178.4(4) . . . . ?
C3B C2B C1B Mo1 -65.9(6) . . . . ?
C3B C2B C1B C5B 0.4(10) . . . . ?
C2B C3B C4B Mo1 61.0(6) . . . . ?
C2B C3B C4B C5B -0.5(10) . . . . ?
C2B C1B C5B Mo1 -67.6(6) . . . . ?
C2B C1B C5B C4B -0.7(10) . . . . ?
C1B C5B C4B Mo1 -63.8(6) . . . . ?
C1B C5B C4B C3B 0.7(9) . . . . ?
C4B C3B C2B Mo1 -61.9(6) . . . . ?
C4B C3B C2B C1B 0.1(10) . . . . ?
C3A C4A C5A Mo1 61.9(6) . . . . ?
C3A C4A C5A C1A -1.6(9) . . . . ?
C4A C3A C2A Mo1 -64.7(5) . . . . ?
C4A C3A C2A C1A 0.4(9) . . . . ?
C4A C5A C1A Mo1 66.7(5) . . . . ?
C4A C5A C1A C2A 1.9(9) . . . . ?
C5A C1A C2A Mo1 65.7(6) . . . . ?
C5A C1A C2A C3A -1.4(9) . . . . ?
C2A C3A C4A Mo1 61.9(5) . . . . ?
C2A C3A C4A C5A 0.8(9) . . . . ?
C19 C15 C16 Mo3 62.7(3) . . . . ?
C19 C15 C16 C17 -1.0(4) . . . . ?
C15 C19 C18 Mo3 -64.3(3) . . . . ?
C15 C19 C18 C17 -0.6(4) . . . . ?
C15 C16 C17 Mo3 65.8(3) . . . . ?
C15 C16 C17 C18 0.6(4) . . . . ?
C16 C17 C18 Mo3 65.5(3) . . . . ?
C16 C17 C18 C19 0.0(5) . . . . ?
C18 C19 C15 Mo3 62.5(3) . . . . ?
C18 C19 C15 C16 1.0(4) . . . . ?
C75 C73 C74 F37 -162.5(3) . . . . ?
C75 C73 C74 F39 -41.8(5) . . . . ?
C75 C73 C74 F38 78.0(4) . . . . ?
C75 C73 C76 F43 75.9(4) . . . . ?
C75 C73 C76 F45 -163.4(4) . . . . ?
C75 C73 C76 F44 -43.8(5) . . . . ?
C62A C61A C63A F14A -77.7(6) . . . . ?
C62A C61A C63A F15A 160.4(5) . . . . ?
C62A C61A C63A F13A 40.2(7) . . . . ?
C63A C61A C62A F12A 46.1(7) . . . . ?
C63A C61A C62A F10A -73.7(7) . . . . ?
C63A C61A C62A F11A 164.6(6) . . . . ?
C62B C61B C63B F15B 160.7(19) . . . . ?
C62B C61B C63B F13B 42(3) . . . . ?
C62B C61B C63B F14B -79(2) . . . . ?
F17B C64 C61B O18 38.6(14) . . . . ?
F17B C64 C61B C62B 154.3(18) . . . . ?
F17B C64 C61B C63B -81.7(17) . . . . ?
F18B C64 C61B O18 -75.0(11) . . . . ?
F18B C64 C61B C62B 40.8(18) . . . . ?
F18B C64 C61B C63B 164.8(12) . . . . ?
F16B C64 C61B O18 170.9(13) . . . . ?
F16B C64 C61B C62B -73(2) . . . . ?
F16B C64 C61B C63B 50.6(18) . . . . ?
C63B C61B C62B F11B 42(3) . . . . ?
C63B C61B C62B F12B -72(3) . . . . ?
C63B C61B C62B F10B 162.1(19) . . . . ?
O17 Al1 O18 C61A 80.7(6) . . . . ?
O17 Al1 O18 C61B 52.8(18) . . . . ?
O17 Al1 O19 C65 142.7(5) . . . . ?
O17 Al1 O20A C69A 39(3) . . . . ?
O17 Al1 O20B C69B 157(3) . . . . ?
O17 Al1 O1 C69C 66(3) . . . . ?
O17 C57A C58A F1A 164.2(5) . . . . ?
O17 C57A C58A F3A -76.7(6) . . . . ?
O17 C57A C58A F2A 41.4(7) . . . . ?
O17 C57A C60A F7A 46.9(7) . . . . ?
O17 C57A C60A F8A -73.8(6) . . . . ?
O17 C57A C60A F9A 165.4(6) . . . . ?
O17 C57A C59A F4A -70.7(8) . . . . ?
O17 C57A C59A F6 47.4(7) . . . . ?
O17 C57A C59A F5A 169.9(7) . . . . ?
F2B C58B C57B O17 59.1(17) . . . . ?
F2B C58B C57B C59B 165.7(16) . . . . ?
F2B C58B C57B C60B -71.8(16) . . . . ?
F3B C58B C57B O17 -56.5(17) . . . . ?
F3B C58B C57B C59B 50.2(18) . . . . ?
F3B C58B C57B C60B 172.6(13) . . . . ?
F1B C58B C57B O17 -178.4(15) . . . . ?
F1B C58B C57B C59B -71.7(19) . . . . ?
F1B C58B C57B C60B 50.7(18) . . . . ?
C89B C86 C88B F69B 142.9(9) . . . . ?
C89B C86 C88B F67 19.5(9) . . . . ?
C89B C86 C88B F68B -89.6(9) . . . . ?
C89B C86 C87B F64B -171.6(11) . . . . ?
C89B C86 C87B F66 -62.5(16) . . . . ?
C89B C86 C87B F65B 70.7(17) . . . . ?
C89B C86 O24B Al2 40.6(14) . . . . ?
C88A C86 C89A F72B 33.5(9) . . . . ?
C88A C86 C89A F70B -93.2(9) . . . . ?
C88A C86 C89A F71B 152.1(7) . . . . ?
C88A C86 O24A Al2 -97.5(11) . . . . ?
C88A C86 C87A F66 159.7(16) . . . . ?
C88A C86 C87A F64A 41(2) . . . . ?
C88A C86 C87A F65A -76(2) . . . . ?
C87A C86 C89A F72B -77.1(14) . . . . ?
C87A C86 C89A F70B 156.3(14) . . . . ?
C87A C86 C89A F71B 41.6(14) . . . . ?
C87A C86 O24A Al2 44.2(15) . . . . ?
C87A C86 C88A F67 169.7(12) . . . . ?
C87A C86 C88A F69A -74.5(14) . . . . ?
C87A C86 C88A F68A 46.6(14) . . . . ?
C78B C77 C80B F53B 78.1(18) . . . . ?
C78B C77 C80B F52B -162.3(8) . . . . ?
C78B C77 C80B F54 -35.9(9) . . . . ?
C78B C77 C79B F50B -38.5(17) . . . . ?
C78B C77 C79B F49B 78.2(9) . . . . ?
C78B C77 C79B F51B -157.9(10) . . . . ?
C80B C77 C78B F46B -39.5(8) . . . . ?
C80B C77 C78B F47B -159.8(7) . . . . ?
C80B C77 C78B F48B 77.3(8) . . . . ?
C80B C77 C79B F50B -161.4(17) . . . . ?
C80B C77 C79B F49B -44.7(10) . . . . ?
C80B C77 C79B F51B 79.3(10) . . . . ?
C79B C77 C78B F46B -160.7(6) . . . . ?
C79B C77 C78B F47B 79.1(8) . . . . ?
C79B C77 C78B F48B -43.8(8) . . . . ?
C79B C77 C80B F53B -162.7(17) . . . . ?
C79B C77 C80B F52B -43.1(9) . . . . ?
C79B C77 C80B F54 83.3(8) . . . . ?
C84B C82 C83 F57 35.7(7) . . . . ?
C84B C82 C83 F56 152.7(7) . . . . ?
C84B C82 C83 F55 -84.9(7) . . . . ?
C84B C82 C85B F61B 57.5(16) . . . . ?
C84B C82 C85B F62B -65.4(15) . . . . ?
C84B C82 C85B F63B 178.4(11) . . . . ?
C84B C82 O23B Al2 -64.9(13) . . . . ?
C85B C82 C83 F57 173.1(5) . . . . ?
C85B C82 C83 F56 -69.9(6) . . . . ?
C85B C82 C83 F55 52.5(6) . . . . ?
C85B C82 C84B F58B -92.1(16) . . . . ?
C85B C82 C84B F60B 30.3(19) . . . . ?
C85B C82 C84B F59B 144.2(12) . . . . ?
C85B C82 O23B Al2 167.7(10) . . . . ?
O24B Al2 O22 C77 -48.9(6) . . . . ?
O24B Al2 O23B C82 -142.2(9) . . . . ?
O24B C86 C88B F69B 24.0(10) . . . . ?
O24B C86 C88B F67 -99.4(7) . . . . ?
O24B C86 C88B F68B 151.5(8) . . . . ?
O24B C86 C87B F64B -49.9(16) . . . . ?
O24B C86 C87B F66 59.1(14) . . . . ?
O24B C86 C87B F65B -167.7(13) . . . . ?
O24B C86 C89B F1 47.9(9) . . . . ?
O24B C86 C89B F2 -72.4(9) . . . . ?
O24B C86 C89B F3 165.3(7) . . . . ?
O23B Al2 O22 C77 53.3(6) . . . . ?
O23B Al2 O24B C86 151.2(12) . . . . ?
O23B C82 C83 F57 -88.9(4) . . . . ?
O23B C82 C83 F56 28.1(5) . . . . ?
O23B C82 C83 F55 150.5(4) . . . . ?
O23B C82 C84B F58B 159.7(10) . . . . ?
O23B C82 C84B F60B -77.9(14) . . . . ?
O23B C82 C84B F59B 36.1(18) . . . . ?
O23B C82 C85B F61B 178.1(10) . . . . ?
O23B C82 C85B F62B 55.2(10) . . . . ?
O23B C82 C85B F63B -61.0(9) . . . . ?
F5B C59B C57B O17 17(2) . . . . ?
F5B C59B C57B C58B -84(2) . . . . ?
F5B C59B C57B C60B 158.7(16) . . . . ?
F4B C59B C57B O17 150(2) . . . . ?
F4B C59B C57B C58B 49(3) . . . . ?
F4B C59B C57B C60B -68(3) . . . . ?
C59A C57A C58A F1A -73.1(7) . . . . ?
C59A C57A C58A F3A 46.1(7) . . . . ?
C59A C57A C58A F2A 164.1(6) . . . . ?
C59A C57A C60A F7A -73.8(7) . . . . ?
C59A C57A C60A F8A 165.5(5) . . . . ?
C59A C57A C60A F9A 44.7(8) . . . . ?
C59A C57A O17 Al1 30.8(12) . . . . ?
F6 C59B C57B O17 -86.5(17) . . . . ?
F6 C59B C57B C58B 173.1(14) . . . . ?
F6 C59B C57B C60B 55.4(17) . . . . ?
F7B C60B C57B O17 56.7(15) . . . . ?
F7B C60B C57B C58B 166.3(12) . . . . ?
F7B C60B C57B C59B -74.7(15) . . . . ?
F9B C60B C57B O17 174.3(13) . . . . ?
F9B C60B C57B C58B -76.0(12) . . . . ?
F9B C60B C57B C59B 43.0(15) . . . . ?
O20A Al1 O18 C61A -43.0(10) . . . . ?
O20A Al1 O19 C65 -96.5(10) . . . . ?
O20A Al1 O17 C57A -150.3(11) . . . . ?
O20A C69A C70A F30A -87.0(15) . . . . ?
O20A C69A C70A F28A 148.5(18) . . . . ?
O20A C69A C70A F29A 28.4(17) . . . . ?
O20A C69A C72A F35A 44.3(18) . . . . ?
O20A C69A C72A F36A -71.1(15) . . . . ?
O20A C69A C72A F34A 164.8(13) . . . . ?
O20A C69A C71A F33A -69.0(19) . . . . ?
O20A C69A C71A F31A 171.4(16) . . . . ?
O20A C69A C71A F32A 50(2) . . . . ?
C70A C69A C72A F35A 164.8(17) . . . . ?
C70A C69A C72A F36A 49(2) . . . . ?
C70A C69A C72A F34A -74.8(17) . . . . ?
C70A C69A C71A F33A 163.9(13) . . . . ?
C70A C69A C71A F31A 44.3(19) . . . . ?
C70A C69A C71A F32A -77(2) . . . . ?
C72A C69A C70A F30A 158.3(13) . . . . ?
C72A C69A C70A F28A 34(2) . . . . ?
C72A C69A C70A F29A -86(2) . . . . ?
C72A C69A C71A F33A 46(2) . . . . ?
C72A C69A C71A F31A -73.1(18) . . . . ?
C72A C69A C71A F32A 165.4(17) . . . . ?
C71A C69A C70A F30A 41(2) . . . . ?
C71A C69A C70A F28A -83.2(19) . . . . ?
C71A C69A C70A F29A 156.7(15) . . . . ?
C71A C69A C72A F35A -78(2) . . . . ?
C71A C69A C72A F36A 166.4(14) . . . . ?
C71A C69A C72A F34A 42(2) . . . . ?
O20B Al1 O18 C61B -52.3(18) . . . . ?
O20B Al1 O19 C65 -112.7(6) . . . . ?
O20B Al1 O17 C57B -122(2) . . . . ?
O20B C69B C70B F30B -49.0(18) . . . . ?
O20B C69B C70B F28B -169.7(13) . . . . ?
O20B C69B C70B F29B 68.3(17) . . . . ?
O20B C69B C72B F34B 69.7(18) . . . . ?
O20B C69B C72B F35B -49.7(17) . . . . ?
O20B C69B C72B F36B -169.5(13) . . . . ?
O20B C69B C71B F32B -44(2) . . . . ?
O20B C69B C71B F33B -162.5(15) . . . . ?
O20B C69B C71B F31B 74.8(18) . . . . ?
C70B C69B C72B F34B -165.3(15) . . . . ?
C70B C69B C72B F35B 75(2) . . . . ?
C70B C69B C72B F36B -44(2) . . . . ?
C70B C69B C71B F32B -169.3(19) . . . . ?
C70B C69B C71B F33B 72(2) . . . . ?
C70B C69B C71B F31B -51(2) . . . . ?
C72B C69B C70B F30B -171.2(16) . . . . ?
C72B C69B C70B F28B 68(2) . . . . ?
C72B C69B C70B F29B -54(2) . . . . ?
C72B C69B C71B F32B 75(2) . . . . ?
C72B C69B C71B F33B -44(2) . . . . ?
C72B C69B C71B F31B -166.2(16) . . . . ?
C71B C69B C70B F30B 72(2) . . . . ?
C71B C69B C70B F28B -48(2) . . . . ?
C71B C69B C70B F29B -170.5(15) . . . . ?
C71B C69B C72B F34B -48(2) . . . . ?
C71B C69B C72B F35B -167.0(16) . . . . ?
C71B C69B C72B F36B 73(2) . . . . ?
F8B C60B C57B O17 -64.1(15) . . . . ?
F8B C60B C57B C58B 45.6(13) . . . . ?
F8B C60B C57B C59B 164.6(14) . . . . ?
O1 Al1 O19 C65 -92.2(11) . . . . ?
O1 C69C C71C F33C -50(2) . . . . ?
O1 C69C C71C F31C -168.6(13) . . . . ?
O1 C69C C71C F32C 73.0(17) . . . . ?
O1 C69C C70C F28C 84.3(16) . . . . ?
O1 C69C C70C F29C -37.1(19) . . . . ?
O1 C69C C70C F30C -157.4(16) . . . . ?
O1 C69C C72C F36C -43(2) . . . . ?
O1 C69C C72C F34C -158.5(17) . . . . ?
O1 C69C C72C F35C 81(2) . . . . ?
C71C C69C C70C F28C -160.6(16) . . . . ?
C71C C69C C70C F29C 78(3) . . . . ?
C71C C69C C70C F30C -42(2) . . . . ?
C71C C69C C72C F36C -162.2(19) . . . . ?
C71C C69C C72C F34C 82(2) . . . . ?
C71C C69C C72C F35C -38(3) . . . . ?
C70C C69C C71C F33C -163(2) . . . . ?
C70C C69C C71C F31C 78(2) . . . . ?
C70C C69C C71C F32C -41(3) . . . . ?
C70C C69C C72C F36C 75(3) . . . . ?
C70C C69C C72C F34C -40(3) . . . . ?
C70C C69C C72C F35C -160.3(18) . . . . ?
C72C C69C C71C F33C 74(3) . . . . ?
C72C C69C C71C F31C -45(2) . . . . ?
C72C C69C C71C F32C -163.7(16) . . . . ?
C72C C69C C70C F28C -39(3) . . . . ?
C72C C69C C70C F29C -161(2) . . . . ?
C72C C69C C70C F30C 79(2) . . . . ?

loop_
_exptl_oxdiff_crystal_face_indexfrac_h
_exptl_oxdiff_crystal_face_indexfrac_k
_exptl_oxdiff_crystal_face_indexfrac_l
_exptl_oxdiff_crystal_face_x
_exptl_oxdiff_crystal_face_y
_exptl_oxdiff_crystal_face_z
0.9991 -1.9984 -0.9989 -0.0551 -0.0038 0.0572
-0.9991 1.9984 0.9989 0.0551 0.0038 -0.0572
1.9980 1.9979 -0.9992 -0.1352 -0.0226 0.0407
-1.9980 -1.9979 0.9992 0.1352 0.0226 -0.0407
0.0000 -1.9985 -0.9988 0.0024 0.0248 0.0324
-0.0000 1.9985 0.9988 -0.0024 -0.0248 -0.0324
-0.0000 -0.9987 0.9989 0.0145 -0.0320 -0.0015
0.0000 0.9987 -0.9989 -0.0145 0.0320 0.0015
0.0000 -0.9991 0.0000 0.0056 -0.0024 0.0103
-0.0000 0.9991 -0.0000 -0.0056 0.0024 -0.0103
-0.9991 0.9997 1.9978 0.0696 -0.0283 -0.0586
-0.9990 -1.9975 1.9979 0.0865 -0.0355 -0.0277
1.9981 -1.9984 -0.9990 -0.1127 -0.0323 0.0819
0.9990 1.9982 -0.0002 -0.0688 -0.0237 0.0041
1.9980 0.9995 0.9986 -0.1119 -0.0843 0.0274
0.9990 -1.9981 -0.0000 -0.0463 -0.0334 0.0454
-0.0000 0.9994 0.9988 0.0032 -0.0272 -0.0221
0.9988 -17.9736 28.9677 0.2998 -0.9307 -0.1310
4.9956 -60.9372 17.9817 0.2149 -0.8231 0.5411
